data_7020459
loop_
_publ_author_name
'Konarev, Dmitri V.'
'Kuzmin, Alexey V.'
'Simonov, Sergey V.'
'Khasanov, Salavat S.'
'Otsuka, Akihiro'
'Yamochi, Hideki'
'Saito, Gunzi'
'Lyubovskaya, Rimma N.'

_publ_section_title
;
 Ionic compound containing iron phthalocyanine (Fe(I)Pc)(-) anions and
 (C(70)(-))(2) dimers. Optical and magnetic properties of (Fe(I)Pc)(-) in
 the solid state.
;
_journal_issue 45
_journal_name_full 'Dalton transactions (Cambridge, England : 2003)'
_journal_page_first 13841
_journal_page_last 13847
_journal_paper_doi 10.1039/c2dt31587d
_journal_volume 41
_journal_year 2012
_chemical_formula_moiety
;
2(C70), 8(C18 H36 N2 Na O6), 6(C32 H16 Fe N8),
0.66(C6 H4 Cl2), 0.34(C6 H14), 8(C6 H4 Cl2)
;
_chemical_formula_sum 'C530 H423.5 Cl17.5 Fe6 N64 Na8 O48'
_chemical_formula_weight 9596.22
_chemical_name_systematic
;
?
;
_space_group_IT_number 14
_symmetry_cell_setting monoclinic
_symmetry_space_group_name_Hall '-P 2yn'
_symmetry_space_group_name_H-M 'P 1 21/n 1'
_atom_sites_solution_hydrogens geom
_atom_sites_solution_primary direct
_atom_sites_solution_secondary difmap
_audit_creation_method
;
CrysAlisPro, Oxford Diffraction Ltd.,
Version 1.171.35.15 (release 03-08-2011 CrysAlis171 .NET)
(compiled Aug 3 2011,13:03:54)
SHELXL-97
;
_cell_angle_alpha 90.00
_cell_angle_beta 109.079(2)
_cell_angle_gamma 90.00
_cell_formula_units_Z 2
_cell_length_a 23.4456(5)
_cell_length_b 38.8603(6)
_cell_length_c 25.4496(5)
_cell_measurement_reflns_used 76007
_cell_measurement_temperature 130(1)
_cell_measurement_theta_max 30.3516
_cell_measurement_theta_min 1.4637
_cell_volume 21913.5(8)
_computing_cell_refinement
;
CrysAlisPro, Agilent Technologies,
Version 1.171.35.15 (release 03-08-2011 CrysAlis171 .NET)
(compiled Aug 3 2011,13:03:54)
;
_computing_data_collection
;
CrysAlisPro, Agilent Technologies,
Version 1.171.35.15 (release 03-08-2011 CrysAlis171 .NET)
(compiled Aug 3 2011,13:03:54)
;
_computing_data_reduction
;
CrysAlisPro, Agilent Technologies,
Version 1.171.35.15 (release 03-08-2011 CrysAlis171 .NET)
(compiled Aug 3 2011,13:03:54)
;
_computing_molecular_graphics 'ORTEP-3 for Windows (Farrugia, 1999), Adobe Illustrator'
_computing_publication_material
;
enCIFer (Allen et al., 2004), SHELXL-97 (Sheldrick, 2008),
CrysAlisPro, Agilent Technologies,
Version 1.171.35.15 (release 03-08-2011 CrysAlis171 .NET)
(compiled Aug 3 2011,13:03:54)
WinGX (Farrugia, 1999)
;
_computing_structure_refinement 'SHELXL-97 (Sheldrick, 1997)'
_computing_structure_solution 'SHELXS-97 (Sheldrick, 1990)'
_diffrn_ambient_temperature 130(1)
_diffrn_detector_area_resol_mean 10.4752
_diffrn_measured_fraction_theta_full 0.999
_diffrn_measured_fraction_theta_max 0.998
_diffrn_measurement_device_type 'Xcalibur, Ruby, Gemini'
_diffrn_measurement_method '\w scans'
_diffrn_radiation_monochromator graphite
_diffrn_radiation_source 'Enhance (Mo) X-ray Source'
_diffrn_radiation_type 'Mo K\a'
_diffrn_radiation_wavelength 0.7107
_diffrn_reflns_av_R_equivalents 0.0455
_diffrn_reflns_av_sigmaI/netI 0.0314
_diffrn_reflns_limit_h_max 31
_diffrn_reflns_limit_h_min -31
_diffrn_reflns_limit_k_max 51
_diffrn_reflns_limit_k_min -51
_diffrn_reflns_limit_l_max 33
_diffrn_reflns_limit_l_min -30
_diffrn_reflns_number 267369
_diffrn_reflns_theta_full 26.00
_diffrn_reflns_theta_max 28.28
_diffrn_reflns_theta_min 2.04
_diffrn_standards_decay_% 0
_exptl_absorpt_coefficient_mu 0.392
_exptl_absorpt_correction_T_max 1.00000
_exptl_absorpt_correction_T_min 0.93885
_exptl_absorpt_correction_type multi-scan
_exptl_absorpt_process_details
;
CrysAlisPro, Agilent Technologies,
Version 1.171.35.15 (release 03-08-2011 CrysAlis171 .NET)
(compiled Aug 3 2011,13:03:54)
Empirical absorption correction using spherical harmonics,
implemented in SCALE3 ABSPACK scaling algorithm.
;
_exptl_crystal_colour black
_exptl_crystal_density_diffrn 1.454
_exptl_crystal_density_method 'not measured'
_exptl_crystal_description prism
_exptl_crystal_F_000 9954
_exptl_crystal_size_max 0.61
_exptl_crystal_size_mid 0.30
_exptl_crystal_size_min 0.29
_refine_diff_density_max 1.325
_refine_diff_density_min -0.683
_refine_diff_density_rms 0.058
_refine_ls_extinction_method none
_refine_ls_goodness_of_fit_ref 1.026
_refine_ls_hydrogen_treatment constr
_refine_ls_matrix_type full
_refine_ls_number_parameters 3199
_refine_ls_number_reflns 54291
_refine_ls_number_restraints 321
_refine_ls_restrained_S_all 1.044
_refine_ls_R_factor_all 0.0583
_refine_ls_R_factor_gt 0.0435
_refine_ls_shift/su_max 0.002
_refine_ls_shift/su_mean 0.000
_refine_ls_structure_factor_coef Fsqd
_refine_ls_weighting_details 'calc w=1/[\s^2^(Fo^2^)+(0.0604P)^2^+10.5142P] where P=(Fo^2^+2Fc^2^)/3'
_refine_ls_weighting_scheme calc
_refine_ls_wR_factor_gt 0.1113
_refine_ls_wR_factor_ref 0.1188
_reflns_number_gt 43617
_reflns_number_total 54291
_reflns_threshold_expression >2sigma(I)
_cod_data_source_file c2dt31587d.txt
_cod_data_source_block C70_CryptNa_FePc_cr1_130K
_cod_original_cell_volume 21913.5(7)
_cod_original_sg_symbol_Hall -P2yn
_cod_original_sg_symbol_H-M P21/n
_cod_original_formula_sum 'C530 H423.50 Cl17.50 Fe6 N64 Na8 O48'
_cod_database_code 7020459

loop_
_symmetry_equiv_pos_as_xyz
'x, y, z'
'-x+1/2, y+1/2, -z+1/2'
'-x, -y, -z'
'x-1/2, -y-1/2, z-1/2'

loop_
_atom_site_label
_atom_site_type_symbol
_atom_site_fract_x
_atom_site_fract_y
_atom_site_fract_z
_atom_site_U_iso_or_equiv
_atom_site_adp_type
_atom_site_occupancy
_atom_site_symmetry_multiplicity
_atom_site_calc_flag
_atom_site_refinement_flags
_atom_site_disorder_assembly
_atom_site_disorder_group
C1 C 0.09374(7) 0.48133(4) 0.11020(7) 0.0226(3) Uani 1 1 d . . .
C2 C -0.04135(7) 0.53116(4) 0.03782(6) 0.0214(3) Uani 1 1 d . . .
C3 C 0.08248(7) 0.53926(4) 0.09888(7) 0.0220(3) Uani 1 1 d . . .
C4 C -0.14930(7) 0.48207(5) 0.11382(7) 0.0253(3) Uani 1 1 d . . .
C5 C -0.07557(8) 0.49715(5) 0.31532(7) 0.0282(4) Uani 1 1 d . . .
C6 C 0.12024(8) 0.52734(5) 0.37100(7) 0.0293(4) Uani 1 1 d . . .
C7 C -0.09607(7) 0.51716(4) 0.04315(6) 0.0222(3) Uani 1 1 d . . .
C8 C 0.06318(7) 0.50724(4) 0.07256(7) 0.0215(3) Uani 1 1 d . . .
C9 C -0.15587(7) 0.51735(5) 0.10728(7) 0.0254(3) Uani 1 1 d . . .
C10 C -0.11436(8) 0.54659(5) 0.25405(8) 0.0288(4) Uani 1 1 d . . .
C11 C -0.02451(8) 0.42919(4) 0.12305(7) 0.0239(3) Uani 1 1 d . . .
C12 C 0.13662(7) 0.49724(5) 0.15935(7) 0.0232(3) Uani 1 1 d . . .
C13 C 0.12968(7) 0.53339(5) 0.15235(7) 0.0233(3) Uani 1 1 d . . .
C14 C -0.02006(7) 0.56218(4) 0.06357(7) 0.0222(3) Uani 1 1 d . . .
C15 C 0.06614(7) 0.45025(4) 0.11680(7) 0.0235(3) Uani 1 1 d . . .
C16 C -0.03016(7) 0.47109(4) 0.04941(6) 0.0210(3) Uani 1 1 d . . .
C17 C -0.08233(8) 0.53245(5) 0.30854(7) 0.0288(4) Uani 1 1 d . . .
C18 C -0.05928(8) 0.44656(5) 0.27295(7) 0.0269(4) Uani 1 1 d . . .
C19 C 0.15870(7) 0.52719(5) 0.33882(7) 0.0279(4) Uani 1 1 d . . .
C20 C 0.02232(8) 0.54137(5) 0.36957(7) 0.0289(4) Uani 1 1 d . . .
C21 C -0.08912(7) 0.48026(4) 0.05016(6) 0.0218(3) Uani 1 1 d . . .
C22 C 0.08463(8) 0.59600(4) 0.24149(7) 0.0279(4) Uani 1 1 d . . .
C23 C -0.02508(8) 0.60176(4) 0.19121(7) 0.0272(4) Uani 1 1 d . . .
C24 C -0.11612(7) 0.46287(4) 0.08444(7) 0.0241(3) Uani 1 1 d . . .
C25 C 0.02194(8) 0.42276(4) 0.17521(7) 0.0250(3) Uani 1 1 d . . .
C26 C 0.16812(7) 0.49583(5) 0.31246(7) 0.0278(4) Uani 1 1 d . . .
C27 C 0.12165(7) 0.45018(4) 0.21935(7) 0.0258(3) Uani 1 1 d . . .
C28 C 0.13832(7) 0.55575(5) 0.19827(7) 0.0247(3) Uani 1 1 d . . .
C29 C -0.10075(8) 0.47452(5) 0.26800(7) 0.0273(4) Uani 1 1 d . . .
C30 C 0.15234(7) 0.48185(5) 0.21272(7) 0.0247(3) Uani 1 1 d . . .
C31 C 0.15683(8) 0.55501(5) 0.30076(7) 0.0281(4) Uani 1 1 d . . .
C32 C -0.13715(7) 0.46719(5) 0.16869(7) 0.0260(3) Uani 1 1 d . . .
C33 C -0.00875(8) 0.45175(5) 0.32336(7) 0.0276(4) Uani 1 1 d . . .
C34 C 0.08979(8) 0.49587(5) 0.37735(7) 0.0278(4) Uani 1 1 d . . .
C35 C 0.04385(7) 0.56749(4) 0.09386(7) 0.0233(3) Uani 1 1 d . . .
C36 C 0.09613(8) 0.58445(4) 0.19326(7) 0.0264(4) Uani 1 1 d . . .
C37 C 0.04905(8) 0.44333(4) 0.32379(7) 0.0273(4) Uani 1 1 d . . .
C38 C 0.07845(8) 0.55566(5) 0.36584(7) 0.0298(4) Uani 1 1 d . . .
C39 C 0.00212(7) 0.44628(4) 0.08625(7) 0.0226(3) Uani 1 1 d . . .
C40 C 0.11379(8) 0.44348(4) 0.27089(7) 0.0260(3) Uani 1 1 d . . .
C41 C -0.01889(8) 0.48279(5) 0.34984(7) 0.0280(4) Uani 1 1 d . . .
C42 C 0.02480(9) 0.60482(4) 0.24073(8) 0.0290(4) Uani 1 1 d . . .
C43 C -0.08271(8) 0.43698(4) 0.12175(7) 0.0247(3) Uani 1 1 d . . .
C44 C 0.11677(8) 0.58195(5) 0.29587(7) 0.0292(4) Uani 1 1 d . . .
C45 C 0.07741(8) 0.43626(4) 0.17129(7) 0.0245(3) Uani 1 1 d . . .
C46 C -0.03280(9) 0.55521(5) 0.33590(7) 0.0299(4) Uani 1 1 d . . .
C47 C -0.15074(7) 0.53894(5) 0.15483(7) 0.0269(4) Uani 1 1 d . . .
C48 C -0.14264(7) 0.52493(5) 0.20817(7) 0.0271(4) Uani 1 1 d . . .
C49 C -0.05344(8) 0.58060(4) 0.09367(7) 0.0243(3) Uani 1 1 d . . .
C50 C 0.00033(7) 0.50198(4) 0.03102(6) 0.0206(3) Uani 1 1 d . . .
C51 C 0.00940(8) 0.42231(4) 0.22606(7) 0.0255(3) Uani 1 1 d . . .
C52 C 0.16601(7) 0.54098(5) 0.25144(7) 0.0260(4) Uani 1 1 d . . .
C53 C 0.13896(8) 0.46583(5) 0.31838(7) 0.0277(4) Uani 1 1 d . . .
C54 C -0.09587(8) 0.43922(4) 0.17339(7) 0.0261(4) Uani 1 1 d . . .
C55 C -0.08166(8) 0.58772(4) 0.19491(8) 0.0281(4) Uani 1 1 d . . .
C56 C 0.09935(8) 0.46570(5) 0.35161(7) 0.0275(4) Uani 1 1 d . . .
C57 C 0.17285(7) 0.50447(5) 0.25835(7) 0.0266(4) Uani 1 1 d . . .
C58 C -0.01149(8) 0.59697(4) 0.14133(7) 0.0258(3) Uani 1 1 d . . .
C59 C -0.12057(8) 0.56988(5) 0.14822(7) 0.0266(4) Uani 1 1 d . . .
C60 C -0.12993(7) 0.53535(5) 0.07062(7) 0.0245(3) Uani 1 1 d . . .
C61 C 0.02928(8) 0.50482(5) 0.37671(7) 0.0276(4) Uani 1 1 d . . .
C62 C 0.05838(8) 0.42942(4) 0.27470(7) 0.0268(4) Uani 1 1 d . . .
C63 C -0.05201(8) 0.43096(4) 0.22507(7) 0.0259(3) Uani 1 1 d . . .
C64 C 0.01964(9) 0.59613(4) 0.29400(8) 0.0305(4) Uani 1 1 d . . .
C65 C -0.03392(9) 0.58283(5) 0.29780(8) 0.0300(4) Uani 1 1 d . . .
C66 C -0.13549(7) 0.48745(5) 0.21527(7) 0.0267(4) Uani 1 1 d . . .
C67 C 0.04853(8) 0.58836(4) 0.14161(7) 0.0249(3) Uani 1 1 d . . .
C68 C 0.07687(9) 0.58237(5) 0.32887(7) 0.0303(4) Uani 1 1 d . . .
C69 C -0.10772(7) 0.56756(4) 0.09663(7) 0.0253(3) Uani 1 1 d . . .
C70 C -0.08428(8) 0.57754(5) 0.24752(8) 0.0296(4) Uani 1 1 d . . .
Fe1 Fe 0.001173(10) 0.223118(6) 0.201983(10) 0.01886(5) Uani 1 1 d . . .
N1 N -0.01084(6) 0.25826(3) 0.14634(6) 0.0200(3) Uani 1 1 d . . .
N2 N 0.01360(6) 0.25782(3) 0.25819(6) 0.0205(3) Uani 1 1 d . . .
N3 N -0.01613(6) 0.18846(3) 0.14542(6) 0.0211(3) Uani 1 1 d . . .
N4 N 0.01641(6) 0.18790(3) 0.25794(6) 0.0213(3) Uani 1 1 d . . .
N5 N -0.00218(6) 0.13615(4) 0.20105(6) 0.0238(3) Uani 1 1 d . . .
N6 N 0.00230(6) 0.31011(4) 0.20292(6) 0.0213(3) Uani 1 1 d . . .
N7 N -0.03501(6) 0.22375(3) 0.06225(6) 0.0215(3) Uani 1 1 d . . .
N8 N 0.03539(6) 0.22247(4) 0.34149(6) 0.0233(3) Uani 1 1 d . . .
C71 C -0.03317(7) 0.13557(4) 0.09997(7) 0.0239(3) Uani 1 1 d . . .
C72 C -0.04241(7) 0.16135(4) 0.05931(7) 0.0238(3) Uani 1 1 d . . .
C73 C -0.02394(7) 0.28616(4) 0.06234(7) 0.0209(3) Uani 1 1 d . . .
C74 C 0.02863(7) 0.13456(4) 0.30209(7) 0.0241(3) Uani 1 1 d . . .
C75 C -0.01624(7) 0.15312(4) 0.15325(7) 0.0228(3) Uani 1 1 d . . .
C76 C 0.02507(7) 0.25240(4) 0.31456(7) 0.0213(3) Uani 1 1 d . . .
C77 C -0.01143(7) 0.31141(4) 0.10386(7) 0.0208(3) Uani 1 1 d . . .
C78 C -0.00493(7) 0.29367(4) 0.15562(7) 0.0202(3) Uani 1 1 d . . .
C79 C -0.03156(7) 0.19399(4) 0.08863(7) 0.0212(3) Uani 1 1 d . . .
C80 C -0.02398(7) 0.25339(4) 0.08962(7) 0.0202(3) Uani 1 1 d . . .
C81 C 0.01476(7) 0.31060(4) 0.30185(7) 0.0220(3) Uani 1 1 d . . .
C82 C 0.00886(7) 0.29319(4) 0.24987(7) 0.0206(3) Uani 1 1 d . . .
C83 C 0.02542(7) 0.28495(4) 0.34251(7) 0.0227(3) Uani 1 1 d . . .
C84 C 0.01327(7) 0.15257(4) 0.24917(7) 0.0227(3) Uani 1 1 d . . .
C85 C 0.04137(7) 0.15984(4) 0.34329(7) 0.0242(3) Uani 1 1 d . . .
C86 C -0.04036(8) 0.10091(4) 0.08516(8) 0.0290(4) Uani 1 1 d . . .
H86 H -0.0340 0.0834 0.1126 0.035 Uiso 1 1 calc R . .
C87 C -0.03411(7) 0.29503(4) 0.00693(7) 0.0243(3) Uani 1 1 d . . .
H87 H -0.0429 0.2780 -0.0213 0.029 Uiso 1 1 calc R . .
C88 C -0.03094(8) 0.32971(5) -0.00559(8) 0.0264(3) Uani 1 1 d . . .
H88 H -0.0377 0.3364 -0.0431 0.032 Uiso 1 1 calc R . .
C89 C 0.03207(7) 0.19292(4) 0.31483(7) 0.0224(3) Uani 1 1 d . . .
C90 C 0.01318(8) 0.34539(4) 0.31534(8) 0.0259(3) Uani 1 1 d . . .
H90 H 0.0055 0.3627 0.2876 0.031 Uiso 1 1 calc R . .
C91 C -0.05827(7) 0.15313(4) 0.00307(7) 0.0255(3) Uani 1 1 d . . .
H91 H -0.0637 0.1706 -0.0243 0.031 Uiso 1 1 calc R . .
C92 C 0.03435(8) 0.32802(5) 0.41148(8) 0.0307(4) Uani 1 1 d . . .
H92 H 0.0413 0.3344 0.4491 0.037 Uiso 1 1 calc R . .
C93 C 0.03181(8) 0.09963(5) 0.31550(8) 0.0288(4) Uani 1 1 d . . .
H93 H 0.0218 0.0825 0.2873 0.035 Uiso 1 1 calc R . .
C94 C 0.02311(8) 0.35376(5) 0.37057(8) 0.0302(4) Uani 1 1 d . . .
H94 H 0.0223 0.3772 0.3809 0.036 Uiso 1 1 calc R . .
C95 C -0.06587(8) 0.11865(5) -0.01155(8) 0.0297(4) Uani 1 1 d . . .
H95 H -0.0772 0.1124 -0.0497 0.036 Uiso 1 1 calc R . .
C96 C -0.00808(7) 0.34620(4) 0.09113(7) 0.0243(3) Uani 1 1 d . . .
H96 H 0.0007 0.3633 0.1194 0.029 Uiso 1 1 calc R . .
C97 C -0.01787(8) 0.35507(4) 0.03617(8) 0.0263(3) Uani 1 1 d . . .
H97 H -0.0157 0.3785 0.0265 0.032 Uiso 1 1 calc R . .
C98 C 0.03549(8) 0.29345(5) 0.39806(8) 0.0276(4) Uani 1 1 d . . .
H98 H 0.0429 0.2761 0.4258 0.033 Uiso 1 1 calc R . .
C99 C 0.05923(8) 0.15099(5) 0.39948(8) 0.0286(4) Uani 1 1 d . . .
H99 H 0.0676 0.1681 0.4276 0.034 Uiso 1 1 calc R . .
C100 C 0.05017(9) 0.09078(5) 0.37150(8) 0.0335(4) Uani 1 1 d . . .
H100 H 0.0531 0.0672 0.3818 0.040 Uiso 1 1 calc R . .
C101 C -0.05707(9) 0.09281(5) 0.02898(8) 0.0314(4) Uani 1 1 d . . .
H101 H -0.0627 0.0694 0.0178 0.038 Uiso 1 1 calc R . .
C102 C 0.06435(9) 0.11612(5) 0.41288(8) 0.0332(4) Uani 1 1 d . . .
H102 H 0.0777 0.1094 0.4509 0.040 Uiso 1 1 calc R . .
Fe2 Fe 0.496602(10) 0.298668(6) 0.184028(10) 0.01865(5) Uani 1 1 d . . .
N11 N 0.51243(6) 0.33995(3) 0.22789(6) 0.0214(3) Uani 1 1 d . . .
N12 N 0.48327(6) 0.25737(3) 0.14002(6) 0.0200(3) Uani 1 1 d . . .
N13 N 0.51492(6) 0.27164(3) 0.25044(6) 0.0202(3) Uani 1 1 d . . .
N14 N 0.47693(6) 0.32566(3) 0.11770(6) 0.0214(3) Uani 1 1 d . . .
N15 N 0.48835(6) 0.38387(4) 0.15568(6) 0.0249(3) Uani 1 1 d . . .
N16 N 0.54226(6) 0.31638(4) 0.32149(6) 0.0231(3) Uani 1 1 d . . .
N17 N 0.46080(6) 0.28111(4) 0.04694(6) 0.0230(3) Uani 1 1 d . . .
N18 N 0.49754(6) 0.21374(3) 0.21202(6) 0.0213(3) Uani 1 1 d . . .
C103 C 0.47580(7) 0.36149(4) 0.11437(7) 0.0232(3) Uani 1 1 d . . .
C104 C 0.46162(7) 0.37250(4) 0.05713(8) 0.0256(3) Uani 1 1 d . . .
C105 C 0.54016(7) 0.25525(4) 0.34301(7) 0.0219(3) Uani 1 1 d . . .
C106 C 0.52334(7) 0.22549(4) 0.31058(7) 0.0213(3) Uani 1 1 d . . .
C107 C 0.46786(7) 0.21932(4) 0.06622(7) 0.0230(3) Uani 1 1 d . . .
C108 C 0.53687(8) 0.37810(4) 0.30222(8) 0.0266(4) Uani 1 1 d . . .
C109 C 0.47827(7) 0.19970(4) 0.11465(7) 0.0225(3) Uani 1 1 d . . .
C110 C 0.50570(7) 0.37351(4) 0.20803(7) 0.0231(3) Uani 1 1 d . . .
C111 C 0.47021(7) 0.25520(4) 0.08295(7) 0.0212(3) Uani 1 1 d . . .
C112 C 0.50955(7) 0.23613(4) 0.25330(7) 0.0201(3) Uani 1 1 d . . .
C113 C 0.53169(7) 0.34202(4) 0.28541(7) 0.0231(3) Uani 1 1 d . . .
C114 C 0.48751(7) 0.22392(4) 0.16002(7) 0.0208(3) Uani 1 1 d . . .
C115 C 0.52078(8) 0.39761(4) 0.25385(8) 0.0262(4) Uani 1 1 d . . .
C116 C 0.45480(7) 0.34255(4) 0.02527(8) 0.0253(3) Uani 1 1 d . . .
C117 C 0.46367(7) 0.31364(4) 0.06354(7) 0.0227(3) Uani 1 1 d . . .
C118 C 0.53376(7) 0.28382(4) 0.30479(7) 0.0212(3) Uani 1 1 d . . .
C119 C 0.52379(8) 0.19312(4) 0.33493(7) 0.0246(3) Uani 1 1 d . . .
H119 H 0.5119 0.1730 0.3128 0.030 Uiso 1 1 calc R . .
C120 C 0.47925(8) 0.16379(4) 0.11369(8) 0.0270(4) Uani 1 1 d . . .
H120 H 0.4864 0.1507 0.1468 0.032 Uiso 1 1 calc R . .
C121 C 0.55016(11) 0.42965(5) 0.35582(9) 0.0396(5) Uani 1 1 d . . .
H121 H 0.5600 0.4410 0.3907 0.048 Uiso 1 1 calc R . .
C122 C 0.51915(9) 0.43367(5) 0.25503(9) 0.0312(4) Uani 1 1 d . . .
H122 H 0.5080 0.4469 0.2218 0.037 Uiso 1 1 calc R . .
C123 C 0.55154(10) 0.39401(5) 0.35422(9) 0.0345(4) Uani 1 1 d . . .
H123 H 0.5621 0.3808 0.3874 0.041 Uiso 1 1 calc R . .
C124 C 0.45842(8) 0.20312(5) 0.01508(7) 0.0271(4) Uani 1 1 d . . .
H124 H 0.4517 0.2161 -0.0180 0.033 Uiso 1 1 calc R . .
C125 C 0.53447(10) 0.44927(5) 0.30691(9) 0.0377(5) Uani 1 1 d . . .
H125 H 0.5343 0.4737 0.3093 0.045 Uiso 1 1 calc R . .
C126 C 0.45674(8) 0.40516(5) 0.03321(9) 0.0310(4) Uani 1 1 d . . .
H126 H 0.4613 0.4254 0.0551 0.037 Uiso 1 1 calc R . .
C127 C 0.44347(8) 0.34425(5) -0.03178(8) 0.0307(4) Uani 1 1 d . . .
H127 H 0.4391 0.3240 -0.0536 0.037 Uiso 1 1 calc R . .
C128 C 0.56004(8) 0.22124(5) 0.42483(8) 0.0294(4) Uani 1 1 d . . .
H128 H 0.5728 0.2193 0.4642 0.035 Uiso 1 1 calc R . .
C129 C 0.45912(8) 0.16735(5) 0.01404(8) 0.0295(4) Uani 1 1 d . . .
H129 H 0.4525 0.1558 -0.0204 0.035 Uiso 1 1 calc R . .
C130 C 0.55947(8) 0.25335(5) 0.40099(7) 0.0266(3) Uani 1 1 d . . .
H130 H 0.5718 0.2734 0.4233 0.032 Uiso 1 1 calc R . .
C131 C 0.43871(9) 0.37681(5) -0.05568(9) 0.0370(4) Uani 1 1 d . . .
H131 H 0.4311 0.3788 -0.0946 0.044 Uiso 1 1 calc R . .
C132 C 0.54221(8) 0.19142(5) 0.39241(8) 0.0276(4) Uani 1 1 d . . .
H132 H 0.5428 0.1698 0.4101 0.033 Uiso 1 1 calc R . .
C133 C 0.46939(9) 0.14786(5) 0.06276(8) 0.0315(4) Uani 1 1 d . . .
H133 H 0.4696 0.1234 0.0608 0.038 Uiso 1 1 calc R . .
C134 C 0.44494(9) 0.40677(5) -0.02354(9) 0.0361(4) Uani 1 1 d . . .
H134 H 0.4410 0.4286 -0.0412 0.043 Uiso 1 1 calc R . .
Fe3 Fe 0.5000 0.5000 0.0000 0.01773(6) Uani 1 2 d S . .
N21 N 0.55748(6) 0.49888(3) 0.07349(6) 0.0199(3) Uani 1 1 d . . .
N22 N 0.43584(6) 0.49714(3) 0.03151(6) 0.0194(3) Uani 1 1 d . . .
N23 N 0.34818(6) 0.49836(4) -0.05232(6) 0.0222(3) Uani 1 1 d . . .
N24 N 0.49188(6) 0.49438(3) 0.13035(6) 0.0207(3) Uani 1 1 d . . .
C135 C 0.37436(7) 0.49720(4) 0.00208(7) 0.0215(3) Uani 1 1 d . . .
C136 C 0.61984(7) 0.49989(4) 0.08668(7) 0.0208(3) Uani 1 1 d . . .
C137 C 0.54554(7) 0.49669(4) 0.12332(7) 0.0205(3) Uani 1 1 d . . .
C138 C 0.44135(7) 0.49450(4) 0.08739(7) 0.0203(3) Uani 1 1 d . . .
C139 C 0.64819(7) 0.49815(4) 0.14610(7) 0.0213(3) Uani 1 1 d . . .
C140 C 0.33988(7) 0.49548(4) 0.04006(7) 0.0228(3) Uani 1 1 d . . .
C141 C 0.60182(7) 0.49634(4) 0.16944(7) 0.0212(3) Uani 1 1 d . . .
C142 C 0.38173(7) 0.49282(4) 0.09356(7) 0.0223(3) Uani 1 1 d . . .
C143 C 0.70902(7) 0.49692(4) 0.17888(7) 0.0251(3) Uani 1 1 d . . .
H143 H 0.7402 0.4985 0.1628 0.030 Uiso 1 1 calc R . .
C144 C 0.61525(8) 0.49363(5) 0.22685(7) 0.0255(3) Uani 1 1 d . . .
H144 H 0.5842 0.4932 0.2432 0.031 Uiso 1 1 calc R . .
C145 C 0.72208(8) 0.49334(5) 0.23585(8) 0.0286(4) Uani 1 1 d . . .
H145 H 0.7629 0.4920 0.2593 0.034 Uiso 1 1 calc R . .
C146 C 0.36264(8) 0.48957(5) 0.13968(7) 0.0265(3) Uani 1 1 d . . .
H146 H 0.3909 0.4869 0.1760 0.032 Uiso 1 1 calc R . .
C147 C 0.30058(8) 0.49033(5) 0.13084(8) 0.0296(4) Uani 1 1 d . . .
H147 H 0.2864 0.4881 0.1617 0.036 Uiso 1 1 calc R . .
C148 C 0.27782(8) 0.49653(5) 0.03125(8) 0.0272(4) Uani 1 1 d . . .
H148 H 0.2496 0.4987 -0.0051 0.033 Uiso 1 1 calc R . .
C149 C 0.67567(8) 0.49164(5) 0.25936(7) 0.0293(4) Uani 1 1 d . . .
H149 H 0.6858 0.4891 0.2985 0.035 Uiso 1 1 calc R . .
C150 C 0.25893(8) 0.49426(5) 0.07741(8) 0.0299(4) Uani 1 1 d . . .
H150 H 0.2171 0.4954 0.0727 0.036 Uiso 1 1 calc R . .
Fe4 Fe 0.0000 0.0000 0.0000 0.01608(6) Uani 1 2 d S . .
N31 N -0.07474(6) 0.00288(3) 0.01578(5) 0.0177(3) Uani 1 1 d . . .
N32 N 0.04375(6) 0.00898(3) 0.07625(5) 0.0179(3) Uani 1 1 d . . .
N33 N -0.14741(6) -0.00776(3) -0.07571(6) 0.0206(3) Uani 1 1 d . . .
N34 N -0.03829(6) 0.01672(3) 0.11423(5) 0.0193(3) Uani 1 1 d . . .
C151 C -0.13249(7) -0.00098(4) -0.02188(7) 0.0192(3) Uani 1 1 d . . .
C152 C -0.17682(7) 0.00309(4) 0.00594(7) 0.0216(3) Uani 1 1 d . . .
C153 C 0.01921(7) 0.01644(4) 0.11782(6) 0.0186(3) Uani 1 1 d . . .
C154 C -0.08160(7) 0.00993(4) 0.06685(7) 0.0190(3) Uani 1 1 d . . .
C155 C 0.12126(7) 0.02135(4) 0.15794(7) 0.0208(3) Uani 1 1 d . . .
C156 C 0.06716(7) 0.02500(4) 0.16900(7) 0.0204(3) Uani 1 1 d . . .
C157 C 0.10609(7) 0.01170(4) 0.10019(7) 0.0195(3) Uani 1 1 d . . .
C158 C 0.17656(7) 0.02898(4) 0.19791(7) 0.0249(3) Uani 1 1 d . . .
H158 H 0.2134 0.0261 0.1905 0.030 Uiso 1 1 calc R . .
C159 C -0.23984(7) 0.00066(4) -0.01297(8) 0.0262(3) Uani 1 1 d . . .
H159 H -0.2616 -0.0038 -0.0510 0.031 Uiso 1 1 calc R . .
C160 C 0.17578(8) 0.04095(5) 0.24894(7) 0.0278(4) Uani 1 1 d . . .
H160 H 0.2127 0.0465 0.2770 0.033 Uiso 1 1 calc R . .
C161 C -0.14488(7) 0.00995(4) 0.06188(7) 0.0216(3) Uani 1 1 d . . .
C162 C 0.06623(8) 0.03687(5) 0.22027(7) 0.0261(3) Uani 1 1 d . . .
H162 H 0.0294 0.0393 0.2279 0.031 Uiso 1 1 calc R . .
C163 C -0.26945(8) 0.00494(5) 0.02561(8) 0.0317(4) Uani 1 1 d . . .
H163 H -0.3122 0.0029 0.0139 0.038 Uiso 1 1 calc R . .
C164 C -0.17506(8) 0.01502(5) 0.10032(8) 0.0274(4) Uani 1 1 d . . .
H164 H -0.1535 0.0202 0.1381 0.033 Uiso 1 1 calc R . .
C165 C 0.12116(8) 0.04496(5) 0.25981(7) 0.0292(4) Uani 1 1 d . . .
H165 H 0.1219 0.0534 0.2950 0.035 Uiso 1 1 calc R . .
C166 C -0.23775(8) 0.01226(5) 0.08158(8) 0.0322(4) Uani 1 1 d . . .
H166 H -0.2593 0.0154 0.1070 0.039 Uiso 1 1 calc R . .
Na1 Na 0.73436(3) 0.66038(2) 0.21159(3) 0.03203(16) Uani 1 1 d . . .
O2 O 0.81188(6) 0.69721(4) 0.27600(7) 0.0492(4) Uani 1 1 d . B .
O3 O 0.81470(8) 0.62749(5) 0.28689(8) 0.0578(5) Uani 1 1 d . B .
O4 O 0.67869(6) 0.61024(4) 0.16263(6) 0.0364(3) Uani 1 1 d . B .
O5 O 0.78457(6) 0.63252(3) 0.15121(6) 0.0329(3) Uani 1 1 d . B .
O6 O 0.65231(6) 0.70051(4) 0.14396(6) 0.0375(3) Uani 1 1 d . B .
N41 N 0.77941(7) 0.70782(4) 0.15432(8) 0.0391(4) Uani 1 1 d . B .
C167 C 0.82533(9) 0.65388(5) 0.13454(10) 0.0411(5) Uani 1 1 d . . .
H16A H 0.8368 0.6420 0.1051 0.049 Uiso 1 1 calc R B .
H16B H 0.8625 0.6574 0.1667 0.049 Uiso 1 1 calc R . .
C168 C 0.61640(9) 0.70377(7) 0.21995(10) 0.0462(6) Uani 1 1 d . . .
H16C H 0.5976 0.7192 0.2405 0.055 Uiso 1 1 calc R A 1
H16D H 0.5876 0.6848 0.2042 0.055 Uiso 1 1 calc R A 1
C170 C 0.62593(10) 0.72350(6) 0.17310(10) 0.0446(5) Uani 1 1 d . B .
H17A H 0.5869 0.7323 0.1479 0.053 Uiso 1 1 calc R . .
H17B H 0.6531 0.7433 0.1876 0.053 Uiso 1 1 calc R . .
C171 C 0.79837(10) 0.68863(6) 0.11295(11) 0.0455(6) Uani 1 1 d . B .
H17C H 0.8286 0.7024 0.1025 0.055 Uiso 1 1 calc R . .
H17D H 0.7630 0.6852 0.0791 0.055 Uiso 1 1 calc R . .
C172 C 0.74128(9) 0.61473(6) 0.10706(8) 0.0359(4) Uani 1 1 d . . .
H17E H 0.7617 0.6019 0.0847 0.043 Uiso 1 1 calc R B .
H17F H 0.7127 0.6313 0.0824 0.043 Uiso 1 1 calc R . .
C173 C 0.83116(9) 0.72417(6) 0.19692(12) 0.0524(6) Uani 1 1 d . . .
H17G H 0.8390 0.7469 0.1832 0.063 Uiso 1 1 calc R B .
H17H H 0.8676 0.7098 0.2028 0.063 Uiso 1 1 calc R . .
C174 C 0.70826(9) 0.59034(5) 0.13246(9) 0.0359(4) Uani 1 1 d . B .
H17I H 0.6784 0.5769 0.1031 0.043 Uiso 1 1 calc R . .
H17J H 0.7370 0.5741 0.1577 0.043 Uiso 1 1 calc R . .
C177 C 0.73299(9) 0.73344(6) 0.12732(11) 0.0441(5) Uani 1 1 d . . .
H17Q H 0.7441 0.7452 0.0975 0.053 Uiso 1 1 calc R B .
H17R H 0.7313 0.7510 0.1550 0.053 Uiso 1 1 calc R . .
C178 C 0.86630(10) 0.67998(8) 0.30601(12) 0.0612(7) Uani 1 1 d . . .
H17S H 0.8917 0.6950 0.3359 0.073 Uiso 1 1 calc R B .
H17T H 0.8893 0.6741 0.2808 0.073 Uiso 1 1 calc R . .
C179 C 0.67114(9) 0.71703(6) 0.10259(10) 0.0430(5) Uani 1 1 d . B .
H17O H 0.6414 0.7350 0.0840 0.052 Uiso 1 1 calc R . .
H17P H 0.6725 0.6999 0.0742 0.052 Uiso 1 1 calc R . .
C181 C 0.85026(12) 0.64821(8) 0.33019(12) 0.0614(7) Uani 1 1 d . B .
H18O H 0.8874 0.6357 0.3516 0.074 Uiso 1 1 calc R . .
H18P H 0.8277 0.6541 0.3557 0.074 Uiso 1 1 calc R . .
C182 C 0.82024(11) 0.72881(7) 0.25157(12) 0.0549(7) Uani 1 1 d . B .
H18C H 0.8550 0.7411 0.2777 0.066 Uiso 1 1 calc R . .
H18D H 0.7840 0.7433 0.2457 0.066 Uiso 1 1 calc R . .
O1 O 0.6716(6) 0.6890(3) 0.2596(6) 0.0348(13) Uani 0.50 1 d P B 1
C180 C 0.6491(3) 0.63319(13) 0.2949(3) 0.0330(10) Uani 0.50 1 d P B 1
H18A H 0.6440 0.6225 0.3284 0.040 Uiso 0.50 1 calc PR B 1
H18B H 0.6101 0.6316 0.2643 0.040 Uiso 0.50 1 calc PR B 1
C175 C 0.6662(4) 0.67069(17) 0.3067(4) 0.0355(13) Uani 0.50 1 d P B 1
H17K H 0.6352 0.6821 0.3193 0.043 Uiso 0.50 1 calc PR B 1
H17L H 0.7051 0.6720 0.3374 0.043 Uiso 0.50 1 calc PR B 1
C176 C 0.8037(2) 0.5978(2) 0.3138(3) 0.0431(10) Uani 0.50 1 d P B 1
H17M H 0.8383 0.5933 0.3478 0.052 Uiso 0.50 1 calc PR B 1
H17N H 0.7984 0.5776 0.2889 0.052 Uiso 0.50 1 calc PR B 1
C169 C 0.7467(3) 0.6037(2) 0.3288(3) 0.0373(10) Uani 0.50 1 d P B 1
H16E H 0.7359 0.5822 0.3443 0.045 Uiso 0.50 1 calc PR B 1
H16F H 0.7542 0.6218 0.3576 0.045 Uiso 0.50 1 calc PR B 1
C183 C 0.6341(2) 0.59564(13) 0.1845(2) 0.0290(10) Uani 0.50 1 d P B 1
H18E H 0.6144 0.5755 0.1621 0.035 Uiso 0.50 1 calc PR B 1
H18F H 0.6027 0.6129 0.1834 0.035 Uiso 0.50 1 calc PR B 1
C184 C 0.66739(17) 0.58471(10) 0.24473(15) 0.0295(7) Uani 0.50 1 d P B 1
H18G H 0.6384 0.5739 0.2605 0.035 Uiso 0.50 1 calc PR B 1
H18H H 0.6985 0.5674 0.2452 0.035 Uiso 0.50 1 calc PR B 1
N42 N 0.6961(2) 0.61417(15) 0.2792(3) 0.0312(11) Uani 0.50 1 d P B 1
O1A O 0.6759(6) 0.6983(3) 0.2535(6) 0.0348(13) Uani 0.50 1 d P B 2
C80A C 0.6490(3) 0.64816(14) 0.2985(3) 0.0330(10) Uani 0.50 1 d P B 2
H80A H 0.6515 0.6393 0.3356 0.040 Uiso 0.50 1 calc PR B 2
H80B H 0.6058 0.6498 0.2760 0.040 Uiso 0.50 1 calc PR B 2
C75A C 0.6762(4) 0.68337(17) 0.3049(4) 0.0355(13) Uani 0.50 1 d P B 2
H75A H 0.6536 0.6986 0.3223 0.043 Uiso 0.50 1 calc PR B 2
H75B H 0.7184 0.6821 0.3303 0.043 Uiso 0.50 1 calc PR B 2
C76A C 0.7816(2) 0.5967(2) 0.2961(3) 0.0431(10) Uani 0.50 1 d P B 2
H76A H 0.8097 0.5823 0.3254 0.052 Uiso 0.50 1 calc PR B 2
H76B H 0.7687 0.5829 0.2615 0.052 Uiso 0.50 1 calc PR B 2
C69A C 0.7265(3) 0.6046(2) 0.3129(3) 0.0373(10) Uani 0.50 1 d P B 2
H69A H 0.7096 0.5826 0.3209 0.045 Uiso 0.50 1 calc PR B 2
H69B H 0.7396 0.6181 0.3479 0.045 Uiso 0.50 1 calc PR B 2
C83A C 0.6541(3) 0.58407(14) 0.1907(2) 0.0370(11) Uani 0.50 1 d P B 2
H83A H 0.6857 0.5674 0.2103 0.044 Uiso 0.50 1 calc PR B 2
H83B H 0.6206 0.5715 0.1635 0.044 Uiso 0.50 1 calc PR B 2
C84A C 0.63203(19) 0.60284(12) 0.23073(19) 0.0408(10) Uani 0.50 1 d P B 2
H84A H 0.6152 0.5860 0.2509 0.049 Uiso 0.50 1 calc PR B 2
H84B H 0.5988 0.6183 0.2098 0.049 Uiso 0.50 1 calc PR B 2
N42A N 0.6785(2) 0.62359(16) 0.2720(3) 0.0328(11) Uani 0.50 1 d P B 2
Na2 Na 0.22528(3) 0.852385(17) 0.20244(3) 0.02416(14) Uani 1 1 d . . .
O11 O 0.16243(5) 0.81285(3) 0.23884(5) 0.0287(3) Uani 1 1 d . . .
O12 O 0.29797(5) 0.88106(3) 0.28502(5) 0.0286(3) Uani 1 1 d . . .
O13 O 0.30687(5) 0.81193(3) 0.26246(5) 0.0277(3) Uani 1 1 d . . .
O14 O 0.15364(5) 0.81391(3) 0.12720(5) 0.0294(3) Uani 1 1 d . . .
O15 O 0.15649(6) 0.89905(3) 0.14824(5) 0.0302(3) Uani 1 1 d . . .
O16 O 0.27509(6) 0.89157(3) 0.15412(5) 0.0301(3) Uani 1 1 d . . .
N51 N 0.28307(6) 0.81625(4) 0.14179(6) 0.0248(3) Uani 1 1 d . . .
N52 N 0.16839(6) 0.88741(4) 0.26411(6) 0.0259(3) Uani 1 1 d . . .
C185 C 0.33609(8) 0.79919(5) 0.18061(8) 0.0296(4) Uani 1 1 d . . .
H18Q H 0.3699 0.8158 0.1925 0.036 Uiso 1 1 calc R . .
H18R H 0.3485 0.7799 0.1613 0.036 Uiso 1 1 calc R . .
C186 C 0.30163(8) 0.84162(5) 0.10766(8) 0.0298(4) Uani 1 1 d . . .
H18S H 0.2674 0.8461 0.0733 0.036 Uiso 1 1 calc R . .
H18T H 0.3351 0.8320 0.0967 0.036 Uiso 1 1 calc R . .
C187 C 0.33338(8) 0.85808(5) 0.32634(7) 0.0317(4) Uani 1 1 d . . .
H18I H 0.3083 0.8476 0.3468 0.038 Uiso 1 1 calc R . .
H18J H 0.3671 0.8707 0.3533 0.038 Uiso 1 1 calc R . .
C188 C 0.23387(9) 0.91104(5) 0.11091(8) 0.0331(4) Uani 1 1 d . . .
H18K H 0.2134 0.8959 0.0790 0.040 Uiso 1 1 calc R . .
H18L H 0.2556 0.9293 0.0980 0.040 Uiso 1 1 calc R . .
C189 C 0.11066(8) 0.79981(5) 0.19660(9) 0.0332(4) Uani 1 1 d . . .
H18M H 0.0808 0.8184 0.1821 0.040 Uiso 1 1 calc R . .
H18N H 0.0914 0.7814 0.2119 0.040 Uiso 1 1 calc R . .
C190 C 0.21424(8) 0.89789(5) 0.31639(8) 0.0303(4) Uani 1 1 d . . .
H19A H 0.2226 0.8785 0.3431 0.036 Uiso 1 1 calc R . .
H19B H 0.1987 0.9174 0.3328 0.036 Uiso 1 1 calc R . .
C191 C 0.35737(8) 0.83074(5) 0.29807(8) 0.0330(4) Uani 1 1 d . . .
H19C H 0.3806 0.8412 0.2759 0.040 Uiso 1 1 calc R . .
H19D H 0.3845 0.8151 0.3260 0.040 Uiso 1 1 calc R . .
C192 C 0.27219(8) 0.90855(5) 0.30676(8) 0.0320(4) Uani 1 1 d . . .
H19E H 0.2638 0.9281 0.2804 0.038 Uiso 1 1 calc R . .
H19F H 0.3016 0.9164 0.3424 0.038 Uiso 1 1 calc R . .
C193 C 0.24157(8) 0.79055(5) 0.10706(8) 0.0277(4) Uani 1 1 d . . .
H19G H 0.2422 0.7696 0.1294 0.033 Uiso 1 1 calc R . .
H19H H 0.2555 0.7841 0.0756 0.033 Uiso 1 1 calc R . .
C194 C 0.13132(9) 0.78571(5) 0.15088(9) 0.0341(4) Uani 1 1 d . . .
H19I H 0.1636 0.7684 0.1660 0.041 Uiso 1 1 calc R . .
H19J H 0.0972 0.7745 0.1222 0.041 Uiso 1 1 calc R . .
C195 C 0.14940(8) 0.82705(5) 0.28545(8) 0.0299(4) Uani 1 1 d . . .
H19K H 0.1867 0.8270 0.3180 0.036 Uiso 1 1 calc R . .
H19L H 0.1195 0.8122 0.2944 0.036 Uiso 1 1 calc R . .
C196 C 0.11135(9) 0.91005(5) 0.17127(9) 0.0356(4) Uani 1 1 d . . .
H19M H 0.0803 0.8918 0.1653 0.043 Uiso 1 1 calc R . .
H19N H 0.0913 0.9310 0.1515 0.043 Uiso 1 1 calc R . .
C197 C 0.12481(8) 0.86347(5) 0.27531(8) 0.0289(4) Uani 1 1 d . . .
H19O H 0.0870 0.8635 0.2432 0.035 Uiso 1 1 calc R . .
H19P H 0.1152 0.8715 0.3083 0.035 Uiso 1 1 calc R . .
C198 C 0.32360(8) 0.78545(5) 0.23146(8) 0.0305(4) Uani 1 1 d . . .
H19Q H 0.2907 0.7683 0.2196 0.037 Uiso 1 1 calc R . .
H19R H 0.3601 0.7736 0.2557 0.037 Uiso 1 1 calc R . .
C199 C 0.32190(9) 0.87532(5) 0.13842(8) 0.0324(4) Uani 1 1 d . . .
H19S H 0.3568 0.8708 0.1722 0.039 Uiso 1 1 calc R . .
H19T H 0.3354 0.8912 0.1144 0.039 Uiso 1 1 calc R . .
C200 C 0.13755(9) 0.91772(5) 0.23270(8) 0.0330(4) Uani 1 1 d . . .
H20A H 0.1666 0.9370 0.2385 0.040 Uiso 1 1 calc R . .
H20B H 0.1048 0.9250 0.2469 0.040 Uiso 1 1 calc R . .
C201 C 0.18855(10) 0.92676(5) 0.13372(9) 0.0361(4) Uani 1 1 d . . .
H20C H 0.2091 0.9409 0.1669 0.043 Uiso 1 1 calc R . .
H20D H 0.1604 0.9417 0.1055 0.043 Uiso 1 1 calc R . .
C202 C 0.17740(8) 0.80408(5) 0.08445(8) 0.0307(4) Uani 1 1 d . . .
H20E H 0.1765 0.8242 0.0604 0.037 Uiso 1 1 calc R . .
H20F H 0.1512 0.7861 0.0612 0.037 Uiso 1 1 calc R . .
Na3 Na 0.22230(3) 0.169735(17) 0.09882(3) 0.02412(14) Uani 1 1 d . . .
O21 O 0.30403(6) 0.15440(3) 0.18734(5) 0.0289(3) Uani 1 1 d . . .
O22 O 0.26993(6) 0.19534(4) 0.03352(6) 0.0369(3) Uani 1 1 d . . .
O23 O 0.12862(5) 0.18910(3) 0.01614(5) 0.0278(3) Uani 1 1 d . . .
O24 O 0.18350(6) 0.14168(3) 0.16820(5) 0.0287(3) Uani 1 1 d . . .
O25 O 0.16405(5) 0.21674(3) 0.12123(5) 0.0288(3) Uani 1 1 d . . .
O26 O 0.27790(6) 0.12663(4) 0.06188(6) 0.0352(3) Uani 1 1 d . . .
N61 N 0.15064(7) 0.11655(4) 0.05297(6) 0.0262(3) Uani 1 1 d . . .
N62 N 0.29428(7) 0.22504(4) 0.14536(7) 0.0310(3) Uani 1 1 d . . .
C203 C 0.13065(8) 0.12134(5) 0.14252(8) 0.0323(4) Uani 1 1 d . . .
H20G H 0.0960 0.1368 0.1254 0.039 Uiso 1 1 calc R . .
H20H H 0.1213 0.1075 0.1714 0.039 Uiso 1 1 calc R . .
C204 C 0.25038(9) 0.09342(5) 0.05581(9) 0.0372(4) Uani 1 1 d . . .
H20I H 0.2571 0.0834 0.0931 0.045 Uiso 1 1 calc R . .
H20J H 0.2699 0.0782 0.0356 0.045 Uiso 1 1 calc R . .
C205 C 0.09354(8) 0.12914(5) 0.01322(8) 0.0289(4) Uani 1 1 d . . .
H20K H 0.0655 0.1352 0.0336 0.035 Uiso 1 1 calc R . .
H20L H 0.0747 0.1105 -0.0133 0.035 Uiso 1 1 calc R . .
C206 C 0.12154(8) 0.23382(5) 0.07590(8) 0.0292(4) Uani 1 1 d . . .
H20M H 0.1425 0.2490 0.0568 0.035 Uiso 1 1 calc R . .
H20N H 0.0939 0.2480 0.0891 0.035 Uiso 1 1 calc R . .
C207 C 0.33580(8) 0.21478(5) 0.20001(9) 0.0351(4) Uani 1 1 d . . .
H20O H 0.3159 0.2184 0.2284 0.042 Uiso 1 1 calc R . .
H20P H 0.3722 0.2296 0.2097 0.042 Uiso 1 1 calc R . .
C208 C 0.10289(8) 0.16049(5) -0.01890(8) 0.0297(4) Uani 1 1 d . . .
H20Q H 0.1297 0.1541 -0.0404 0.036 Uiso 1 1 calc R . .
H20R H 0.0635 0.1675 -0.0457 0.036 Uiso 1 1 calc R . .
C209 C 0.28137(9) 0.14815(5) 0.23177(8) 0.0318(4) Uani 1 1 d . . .
H20S H 0.2684 0.1700 0.2443 0.038 Uiso 1 1 calc R . .
H20T H 0.3132 0.1377 0.2636 0.038 Uiso 1 1 calc R . .
C210 C 0.13838(9) 0.09741(5) 0.09836(8) 0.0328(4) Uani 1 1 d . . .
H21A H 0.1722 0.0814 0.1156 0.039 Uiso 1 1 calc R . .
H21B H 0.1013 0.0835 0.0827 0.039 Uiso 1 1 calc R . .
C211 C 0.35471(8) 0.17731(5) 0.20089(9) 0.0334(4) Uani 1 1 d . . .
H21C H 0.3766 0.1740 0.1739 0.040 Uiso 1 1 calc R . .
H21D H 0.3827 0.1716 0.2383 0.040 Uiso 1 1 calc R . .
C212 C 0.25408(9) 0.25308(5) 0.15053(9) 0.0373(5) Uani 1 1 d . . .
H21E H 0.2405 0.2663 0.1154 0.045 Uiso 1 1 calc R . .
H21F H 0.2767 0.2689 0.1806 0.045 Uiso 1 1 calc R . .
C213 C 0.22881(8) 0.12409(5) 0.21129(8) 0.0315(4) Uani 1 1 d . . .
H21G H 0.2410 0.1027 0.1967 0.038 Uiso 1 1 calc R . .
H21H H 0.2133 0.1179 0.2419 0.038 Uiso 1 1 calc R . .
C214 C 0.08711(8) 0.20635(5) 0.03729(8) 0.0290(4) Uani 1 1 d . . .
H21I H 0.0694 0.1899 0.0574 0.035 Uiso 1 1 calc R . .
H21J H 0.0540 0.2167 0.0065 0.035 Uiso 1 1 calc R . .
C215 C 0.18315(9) 0.09476(5) 0.02466(8) 0.0328(4) Uani 1 1 d . . .
H21K H 0.1765 0.1039 -0.0132 0.039 Uiso 1 1 calc R . .
H21L H 0.1665 0.0711 0.0210 0.039 Uiso 1 1 calc R . .
C216 C 0.31495(10) 0.17399(6) 0.02419(10) 0.0432(5) Uani 1 1 d . . .
H21M H 0.3519 0.1742 0.0572 0.052 Uiso 1 1 calc R . .
H21N H 0.3255 0.1825 -0.0082 0.052 Uiso 1 1 calc R . .
C217 C 0.29002(10) 0.13814(6) 0.01333(9) 0.0412(5) Uani 1 1 d . . .
H21O H 0.2524 0.1380 -0.0190 0.049 Uiso 1 1 calc R . .
H21P H 0.3196 0.1227 0.0051 0.049 Uiso 1 1 calc R . .
C218 C 0.19946(9) 0.23938(5) 0.16321(8) 0.0356(4) Uani 1 1 d . . .
H21Q H 0.2131 0.2270 0.1992 0.043 Uiso 1 1 calc R . .
H21R H 0.1741 0.2590 0.1670 0.043 Uiso 1 1 calc R . .
C219 C 0.32758(9) 0.23409(5) 0.10741(9) 0.0375(4) Uani 1 1 d . . .
H21S H 0.3637 0.2192 0.1154 0.045 Uiso 1 1 calc R . .
H21T H 0.3415 0.2582 0.1142 0.045 Uiso 1 1 calc R . .
C220 C 0.28951(10) 0.22997(6) 0.04681(9) 0.0402(5) Uani 1 1 d . . .
H22A H 0.2538 0.2452 0.0386 0.048 Uiso 1 1 calc R . .
H22B H 0.3134 0.2373 0.0231 0.048 Uiso 1 1 calc R . .
Na4 Na 0.73185(3) 0.346077(18) 0.10976(3) 0.02656(14) Uani 1 1 d . . .
O31 O 0.65680(6) 0.31162(3) 0.03074(6) 0.0369(3) Uani 1 1 d . . .
O32 O 0.66778(6) 0.30601(3) 0.14221(7) 0.0366(3) Uani 1 1 d . . .
O33 O 0.66569(6) 0.39142(3) 0.05398(6) 0.0301(3) Uani 1 1 d . . .
O34 O 0.80679(6) 0.37421(4) 0.19240(6) 0.0365(3) Uani 1 1 d . . .
O35 O 0.78573(6) 0.38548(3) 0.06679(5) 0.0295(3) Uani 1 1 d . . .
O36 O 0.80686(6) 0.30510(4) 0.17213(6) 0.0396(3) Uani 1 1 d . . .
N71 N 0.78762(6) 0.31003(4) 0.05145(7) 0.0293(3) Uani 1 1 d . . .
N72 N 0.67613(6) 0.38024(4) 0.17033(7) 0.0277(3) Uani 1 1 d . . .
C221 C 0.63447(8) 0.35598(5) 0.18358(9) 0.0325(4) Uani 1 1 d . . .
H22C H 0.5952 0.3565 0.1533 0.039 Uiso 1 1 calc R . .
H22D H 0.6276 0.3635 0.2182 0.039 Uiso 1 1 calc R . .
C222 C 0.83824(9) 0.35107(7) 0.23530(9) 0.0449(5) Uani 1 1 d . . .
H22E H 0.8112 0.3428 0.2554 0.054 Uiso 1 1 calc R . .
H22F H 0.8732 0.3628 0.2622 0.054 Uiso 1 1 calc R . .
C223 C 0.61369(8) 0.29649(6) 0.09922(10) 0.0421(5) Uani 1 1 d . . .
H22G H 0.5866 0.3166 0.0878 0.050 Uiso 1 1 calc R . .
H22H H 0.5923 0.2783 0.1126 0.050 Uiso 1 1 calc R . .
C224 C 0.74668(9) 0.40501(5) 0.02219(8) 0.0342(4) Uani 1 1 d . . .
H22I H 0.7288 0.3901 -0.0106 0.041 Uiso 1 1 calc R . .
H22J H 0.7695 0.4237 0.0116 0.041 Uiso 1 1 calc R . .
C225 C 0.68222(9) 0.30222(6) -0.01106(9) 0.0394(5) Uani 1 1 d . . .
H22K H 0.6849 0.3229 -0.0328 0.047 Uiso 1 1 calc R . .
H22L H 0.6552 0.2855 -0.0368 0.047 Uiso 1 1 calc R . .
C226 C 0.83310(8) 0.36811(5) 0.05329(9) 0.0334(4) Uani 1 1 d . . .
H22M H 0.8660 0.3625 0.0881 0.040 Uiso 1 1 calc R . .
H22N H 0.8498 0.3838 0.0313 0.040 Uiso 1 1 calc R . .
C227 C 0.74471(8) 0.28641(5) 0.01320(9) 0.0352(4) Uani 1 1 d . . .
H22O H 0.7418 0.2650 0.0334 0.042 Uiso 1 1 calc R . .
H22P H 0.7600 0.2802 -0.0175 0.042 Uiso 1 1 calc R . .
C228 C 0.72185(9) 0.39252(5) 0.22168(8) 0.0334(4) Uani 1 1 d . . .
H22Q H 0.7305 0.3741 0.2502 0.040 Uiso 1 1 calc R . .
H22R H 0.7058 0.4126 0.2362 0.040 Uiso 1 1 calc R . .
C229 C 0.65845(9) 0.31945(5) 0.19094(10) 0.0380(5) Uani 1 1 d . . .
H22S H 0.6972 0.3189 0.2220 0.046 Uiso 1 1 calc R . .
H22T H 0.6295 0.3045 0.2011 0.046 Uiso 1 1 calc R . .
C230 C 0.85921(9) 0.32155(7) 0.20875(10) 0.0463(5) Uani 1 1 d . . .
H23A H 0.8853 0.3299 0.1877 0.056 Uiso 1 1 calc R . .
H23B H 0.8827 0.3052 0.2375 0.056 Uiso 1 1 calc R . .
C231 C 0.63093(9) 0.28356(5) 0.05129(11) 0.0438(5) Uani 1 1 d . . .
H23C H 0.6605 0.2646 0.0634 0.053 Uiso 1 1 calc R . .
H23D H 0.5949 0.2748 0.0218 0.053 Uiso 1 1 calc R . .
C232 C 0.83672(8) 0.29072(5) 0.09131(9) 0.0356(4) Uani 1 1 d . . .
H23E H 0.8726 0.3058 0.1050 0.043 Uiso 1 1 calc R . .
H23F H 0.8476 0.2709 0.0721 0.043 Uiso 1 1 calc R . .
C233 C 0.81164(9) 0.33521(5) 0.02048(9) 0.0339(4) Uani 1 1 d . . .
H23G H 0.7798 0.3409 -0.0150 0.041 Uiso 1 1 calc R . .
H23H H 0.8457 0.3247 0.0114 0.041 Uiso 1 1 calc R . .
C234 C 0.61904(8) 0.40127(5) 0.07592(9) 0.0339(4) Uani 1 1 d . . .
H23I H 0.5893 0.3823 0.0698 0.041 Uiso 1 1 calc R . .
H23J H 0.5978 0.4217 0.0555 0.041 Uiso 1 1 calc R . .
C235 C 0.64340(9) 0.40948(5) 0.13728(9) 0.0331(4) Uani 1 1 d . . .
H23K H 0.6709 0.4295 0.1431 0.040 Uiso 1 1 calc R . .
H23L H 0.6095 0.4159 0.1504 0.040 Uiso 1 1 calc R . .
C236 C 0.78015(9) 0.40264(6) 0.21138(9) 0.0380(5) Uani 1 1 d . . .
H23M H 0.7715 0.4212 0.1833 0.046 Uiso 1 1 calc R . .
H23N H 0.8092 0.4117 0.2463 0.046 Uiso 1 1 calc R . .
C237 C 0.69792(9) 0.41983(5) 0.04172(9) 0.0350(4) Uani 1 1 d . . .
H23O H 0.7158 0.4341 0.0753 0.042 Uiso 1 1 calc R . .
H23P H 0.6705 0.4344 0.0124 0.042 Uiso 1 1 calc R . .
C238 C 0.81988(9) 0.27771(6) 0.14039(10) 0.0415(5) Uani 1 1 d . . .
H23Q H 0.7841 0.2626 0.1267 0.050 Uiso 1 1 calc R . .
H23R H 0.8536 0.2638 0.1647 0.050 Uiso 1 1 calc R . .
Cl1 Cl 0.66919(3) 0.195887(15) 0.03827(3) 0.05187(14) Uani 1 1 d . . .
Cl2 Cl 0.80925(3) 0.196573(14) 0.05351(2) 0.04161(11) Uani 1 1 d . . .
C301 C 0.70722(5) 0.15822(3) 0.03518(6) 0.0349(4) Uani 1 1 d G . .
C302 C 0.67540(4) 0.12740(3) 0.02451(6) 0.0411(5) Uani 1 1 d G . .
H302 H 0.6334 0.1272 0.0192 0.049 Uiso 1 1 calc R . .
C303 C 0.70508(6) 0.09686(3) 0.02158(6) 0.0422(5) Uani 1 1 d G . .
H303 H 0.6833 0.0758 0.0143 0.051 Uiso 1 1 calc R . .
C304 C 0.76657(6) 0.09713(3) 0.02931(6) 0.0384(5) Uani 1 1 d G . .
H304 H 0.7869 0.0763 0.0273 0.046 Uiso 1 1 calc R . .
C305 C 0.79839(4) 0.12795(3) 0.03998(5) 0.0342(4) Uani 1 1 d G . .
H305 H 0.8404 0.1281 0.0453 0.041 Uiso 1 1 calc R . .
C306 C 0.76872(5) 0.15849(3) 0.04291(5) 0.0327(4) Uani 1 1 d G . .
Cl3 Cl 0.31140(3) 0.695522(18) 0.17066(3) 0.06303(18) Uani 1 1 d . . .
Cl4 Cl 0.16839(3) 0.694055(17) 0.13109(3) 0.05210(14) Uani 1 1 d . . .
C307 C 0.27206(5) 0.65803(3) 0.14576(6) 0.0350(4) Uani 1 1 d G . .
C308 C 0.30407(4) 0.62838(3) 0.14282(6) 0.0379(4) Uani 1 1 d G . .
H308 H 0.3469 0.6289 0.1546 0.045 Uiso 1 1 calc R . .
C309 C 0.27339(5) 0.59801(3) 0.12271(6) 0.0362(4) Uani 1 1 d G . .
H309 H 0.2953 0.5777 0.1207 0.043 Uiso 1 1 calc R . .
C310 C 0.21070(5) 0.59727(3) 0.10555(5) 0.0370(4) Uani 1 1 d G . .
H310 H 0.1897 0.5765 0.0918 0.044 Uiso 1 1 calc R . .
C311 C 0.17869(4) 0.62691(3) 0.10848(6) 0.0366(4) Uani 1 1 d G . .
H311 H 0.1358 0.6264 0.0967 0.044 Uiso 1 1 calc R . .
C312 C 0.20937(5) 0.65729(3) 0.12859(6) 0.0337(4) Uani 1 1 d G . .
Cl5 Cl 0.31001(4) 0.32335(2) 0.04006(5) 0.0468(2) Uani 0.8983(19) 1 d P C 1
Cl6 Cl 0.31649(3) 0.404092(16) 0.04711(3) 0.04407(19) Uani 0.8983(19) 1 d P C 1
C313 C 0.24630(5) 0.34735(3) 0.03569(6) 0.0299(4) Uani 0.8983(19) 1 d PG C 1
C314 C 0.19210(6) 0.33062(3) 0.02956(7) 0.0341(5) Uani 0.8983(19) 1 d PG C 1
H314 H 0.1899 0.3062 0.0269 0.041 Uiso 0.8983(19) 1 calc PR C 1
C315 C 0.14108(5) 0.34956(4) 0.02736(6) 0.0348(5) Uani 0.8983(19) 1 d PG C 1
H315 H 0.1040 0.3381 0.0232 0.042 Uiso 0.8983(19) 1 calc PR C 1
C316 C 0.14425(5) 0.38523(3) 0.03127(6) 0.0348(5) Uani 0.8983(19) 1 d PG C 1
H316 H 0.1094 0.3982 0.0298 0.042 Uiso 0.8983(19) 1 calc PR C 1
C317 C 0.19845(6) 0.40196(3) 0.03740(6) 0.0329(5) Uani 0.8983(19) 1 d PG C 1
H317 H 0.2006 0.4263 0.0401 0.040 Uiso 0.8983(19) 1 calc PR C 1
C318 C 0.24947(5) 0.38302(3) 0.03961(6) 0.0293(4) Uani 0.8983(19) 1 d PG C 1
Cl5A Cl 0.3082(5) 0.3139(2) 0.0454(6) 0.0468(2) Uani 0.1017(19) 1 d P C 2
Cl6A Cl 0.1707(3) 0.3172(2) 0.0335(4) 0.067(2) Uani 0.1017(19) 1 d P C 2
C319 C 0.2724(7) 0.3526(3) 0.0437(7) 0.046(3) Uani 0.1017(19) 1 d PGU C 2
C320 C 0.3051(5) 0.3827(4) 0.0460(7) 0.045(3) Uani 0.1017(19) 1 d PGU C 2
H320 H 0.3468 0.3816 0.0501 0.055 Uiso 0.1017(19) 1 calc PR C 2
C321 C 0.2768(6) 0.4144(3) 0.0422(7) 0.045(3) Uani 0.1017(19) 1 d PGU C 2
H321 H 0.2991 0.4350 0.0437 0.055 Uiso 0.1017(19) 1 calc PR C 2
C322 C 0.2157(6) 0.4161(3) 0.0361(7) 0.046(3) Uani 0.1017(19) 1 d PGU C 2
H322 H 0.1963 0.4378 0.0335 0.055 Uiso 0.1017(19) 1 calc PR C 2
C323 C 0.1830(5) 0.3860(4) 0.0338(7) 0.045(3) Uani 0.1017(19) 1 d PGU C 2
H323 H 0.1413 0.3871 0.0296 0.055 Uiso 0.1017(19) 1 calc PR C 2
C324 C 0.2113(7) 0.3542(3) 0.0376(7) 0.046(3) Uani 0.1017(19) 1 d PGU C 2
Cl7 Cl 0.8508(2) 0.31988(13) 0.37281(13) 0.0458(8) Uani 0.550(2) 1 d P D 1
Cl8 Cl 0.88009(5) 0.39953(3) 0.38071(5) 0.0579(4) Uani 0.550(2) 1 d P D 1
C325 C 0.79704(9) 0.34935(6) 0.36997(12) 0.0351(9) Uani 0.550(2) 1 d PG D 1
C326 C 0.73928(11) 0.33705(5) 0.36270(12) 0.0416(9) Uani 0.550(2) 1 d PG D 1
H326 H 0.7317 0.3130 0.3603 0.050 Uiso 0.550(2) 1 calc PR D 1
C327 C 0.69259(8) 0.35997(7) 0.35894(12) 0.0442(10) Uani 0.550(2) 1 d PG D 1
H327 H 0.6531 0.3516 0.3540 0.053 Uiso 0.550(2) 1 calc PR D 1
C328 C 0.70364(10) 0.39518(7) 0.36246(13) 0.0500(12) Uani 0.550(2) 1 d PG D 1
H328 H 0.6717 0.4108 0.3599 0.060 Uiso 0.550(2) 1 calc PR D 1
C329 C 0.76140(12) 0.40747(5) 0.36974(13) 0.0494(11) Uani 0.550(2) 1 d PG D 1
H329 H 0.7690 0.4315 0.3721 0.059 Uiso 0.550(2) 1 calc PR D 1
C330 C 0.80809(9) 0.38456(7) 0.37349(12) 0.0390(9) Uani 0.550(2) 1 d PG D 1
Cl7A Cl 0.70249(9) 0.32586(6) 0.35709(9) 0.0819(7) Uani 0.450(2) 1 d P D 2
Cl8A Cl 0.8442(3) 0.31811(18) 0.3722(2) 0.0690(16) Uani 0.450(2) 1 d P D 2
C331 C 0.7479(2) 0.36151(10) 0.3655(2) 0.0686(10) Uani 0.450(2) 1 d PGU D 2
C332 C 0.72331(19) 0.39398(13) 0.3662(2) 0.0709(10) Uani 0.450(2) 1 d PGU D 2
H332 H 0.6819 0.3963 0.3628 0.085 Uiso 0.450(2) 1 calc PR D 2
C333 C 0.7593(2) 0.42310(9) 0.3719(2) 0.0736(10) Uani 0.450(2) 1 d PGU D 2
H333 H 0.7424 0.4453 0.3724 0.088 Uiso 0.450(2) 1 calc PR D 2
C334 C 0.8198(2) 0.41975(10) 0.3769(2) 0.0742(10) Uani 0.450(2) 1 d PGU D 2
H334 H 0.8444 0.4397 0.3808 0.089 Uiso 0.450(2) 1 calc PR D 2
C335 C 0.84443(19) 0.38729(13) 0.3761(2) 0.0717(10) Uani 0.450(2) 1 d PGU D 2
H335 H 0.8858 0.3850 0.3795 0.086 Uiso 0.450(2) 1 calc PR D 2
C336 C 0.8085(2) 0.35817(10) 0.3704(2) 0.0690(10) Uani 0.450(2) 1 d PGU D 2
Cl9 Cl 0.59204(14) 0.03942(8) 0.04857(12) 0.0865(7) Uani 0.3268(16) 1 d PU . 1
Cl10 Cl 0.4601(3) 0.0610(1) -0.02158(15) 0.160(2) Uani 0.3268(16) 1 d PU . 1
C337 C 0.5392(3) 0.0108(2) 0.0183(4) 0.0823(8) Uani 0.3268(16) 1 d PGU . 1
C338 C 0.5535(3) -0.0239(2) 0.0274(3) 0.0812(8) Uani 0.3268(16) 1 d PGU . 1
H338 H 0.5935 -0.0307 0.0480 0.097 Uiso 0.3268(16) 1 calc PR . 1
C339 C 0.5093(4) -0.04877(17) 0.0061(4) 0.0810(8) Uani 0.3268(16) 1 d PGU . 1
H339 H 0.5190 -0.0725 0.0123 0.097 Uiso 0.3268(16) 1 calc PR . 1
C340 C 0.4507(3) -0.03892(19) -0.0241(3) 0.0810(8) Uani 0.3268(16) 1 d PGU . 1
H340 H 0.4205 -0.0559 -0.0386 0.097 Uiso 0.3268(16) 1 calc PR . 1
C341 C 0.4364(2) -0.0042(2) -0.0332(3) 0.0812(8) Uani 0.3268(16) 1 d PGU . 1
H341 H 0.3964 0.0025 -0.0538 0.097 Uiso 0.3268(16) 1 calc PR . 1
C342 C 0.4806(3) 0.02060(16) -0.0119(4) 0.0808(8) Uani 0.3268(16) 1 d PGU . 1
C343 C 0.4742(5) -0.0119(3) -0.0106(5) 0.0804(8) Uani 0.346(3) 1 d PDU . 2
H34A H 0.4419 -0.0060 0.0050 0.096 Uiso 0.346(3) 1 calc PR . 2
H34B H 0.4574 -0.0107 -0.0516 0.096 Uiso 0.346(3) 1 calc PR . 2
C344 C 0.5006(6) -0.0506(3) 0.0093(5) 0.0809(8) Uani 0.346(3) 1 d PDU . 2
H34C H 0.5304 -0.0560 -0.0096 0.097 Uiso 0.346(3) 1 calc PR . 2
H34D H 0.5232 -0.0494 0.0497 0.097 Uiso 0.346(3) 1 calc PR . 2
C345 C 0.4626(5) -0.0772(3) 0.0011(4) 0.0829(10) Uani 0.346(3) 1 d PDU . 2
H34E H 0.4856 -0.0984 0.0143 0.124 Uiso 0.346(3) 1 calc PR . 2
H34F H 0.4400 -0.0793 -0.0386 0.124 Uiso 0.346(3) 1 calc PR . 2
H34G H 0.4345 -0.0735 0.0218 0.124 Uiso 0.346(3) 1 calc PR . 2

loop_
_atom_site_aniso_label
_atom_site_aniso_U_11
_atom_site_aniso_U_22
_atom_site_aniso_U_33
_atom_site_aniso_U_23
_atom_site_aniso_U_13
_atom_site_aniso_U_12
C1 0.0180(7) 0.0304(9) 0.0206(8) -0.0041(6) 0.0081(6) 0.0043(6)
C2 0.0211(7) 0.0262(8) 0.0144(7) 0.0023(6) 0.0023(6) 0.0010(6)
C3 0.0196(7) 0.0291(8) 0.0185(7) 0.0004(6) 0.0080(6) -0.0069(6)
C4 0.0124(7) 0.0374(10) 0.0233(8) -0.0035(7) 0.0023(6) -0.0071(6)
C5 0.0247(8) 0.0422(10) 0.0215(8) 0.0000(7) 0.0128(7) -0.0025(7)
C6 0.0276(9) 0.0405(10) 0.0131(7) -0.0032(7) -0.0024(6) -0.0034(7)
C7 0.0171(7) 0.0303(9) 0.0149(7) -0.0002(6) -0.0008(6) -0.0007(6)
C8 0.0181(7) 0.0304(8) 0.0172(7) -0.0025(6) 0.0076(6) -0.0022(6)
C9 0.0102(7) 0.0387(10) 0.0233(8) 0.0009(7) 0.0001(6) 0.0026(6)
C10 0.0225(8) 0.0390(10) 0.0275(9) -0.0022(7) 0.0116(7) 0.0100(7)
C11 0.0316(9) 0.0140(7) 0.0243(8) -0.0063(6) 0.0067(7) -0.0037(6)
C12 0.0127(7) 0.0347(9) 0.0226(8) -0.0009(7) 0.0065(6) 0.0021(6)
C13 0.0143(7) 0.0334(9) 0.0221(8) 0.0001(7) 0.0059(6) -0.0064(6)
C14 0.0251(8) 0.0223(8) 0.0182(7) 0.0054(6) 0.0056(6) 0.0019(6)
C15 0.0249(8) 0.0218(8) 0.0239(8) -0.0062(6) 0.0082(7) 0.0060(6)
C16 0.0223(7) 0.0246(8) 0.0151(7) -0.0069(6) 0.0044(6) -0.0043(6)
C17 0.0264(8) 0.0410(10) 0.0233(8) -0.0041(7) 0.0141(7) 0.0051(7)
C18 0.0267(8) 0.0276(9) 0.0274(9) 0.0059(7) 0.0103(7) -0.0075(7)
C19 0.0182(7) 0.0404(10) 0.0186(8) -0.0028(7) -0.0028(6) -0.0047(7)
C20 0.0338(9) 0.0379(10) 0.0160(8) -0.0066(7) 0.0093(7) -0.0014(8)
C21 0.0175(7) 0.0286(8) 0.0149(7) -0.0058(6) -0.0008(6) -0.0058(6)
C22 0.0358(9) 0.0182(8) 0.0269(9) -0.0059(6) 0.0063(7) -0.0111(7)
C23 0.0378(9) 0.0132(7) 0.0281(9) -0.0013(6) 0.0075(7) 0.0057(6)
C24 0.0181(7) 0.0277(8) 0.0228(8) -0.0063(7) 0.0017(6) -0.0092(6)
C25 0.0314(9) 0.0136(7) 0.0278(9) -0.0001(6) 0.0064(7) 0.0026(6)
C26 0.0145(7) 0.0426(10) 0.0198(8) 0.0020(7) -0.0032(6) 0.0027(7)
C27 0.0206(8) 0.0262(8) 0.0286(9) 0.0028(7) 0.0053(7) 0.0124(6)
C28 0.0177(7) 0.0311(9) 0.0242(8) -0.0031(7) 0.0052(6) -0.0111(6)
C29 0.0212(8) 0.0374(10) 0.0264(9) 0.0014(7) 0.0121(7) -0.0064(7)
C30 0.0132(7) 0.0355(9) 0.0241(8) 0.0011(7) 0.0042(6) 0.0074(6)
C31 0.0202(8) 0.0369(10) 0.0220(8) -0.0061(7) 0.0000(6) -0.0123(7)
C32 0.0163(7) 0.0329(9) 0.0286(9) -0.0008(7) 0.0073(6) -0.0097(6)
C33 0.0327(9) 0.0289(9) 0.0216(8) 0.0077(7) 0.0094(7) -0.0036(7)
C34 0.0273(8) 0.0385(10) 0.0126(7) 0.0042(7) -0.0001(6) 0.0006(7)
C35 0.0252(8) 0.0231(8) 0.0210(8) 0.0033(6) 0.0067(6) -0.0065(6)
C36 0.0286(8) 0.0221(8) 0.0262(8) -0.0018(7) 0.0056(7) -0.0130(7)
C37 0.0325(9) 0.0247(8) 0.0224(8) 0.0100(7) 0.0056(7) 0.0031(7)
C38 0.0331(9) 0.0358(10) 0.0174(8) -0.0106(7) 0.0038(7) -0.0049(7)
C39 0.0264(8) 0.0181(7) 0.0227(8) -0.0077(6) 0.0073(6) 0.0001(6)
C40 0.0239(8) 0.0246(8) 0.0258(8) 0.0069(7) 0.0029(7) 0.0107(6)
C41 0.0299(9) 0.0378(10) 0.0189(8) 0.0050(7) 0.0115(7) -0.0015(7)
C42 0.0423(10) 0.0142(7) 0.0294(9) -0.0057(6) 0.0099(8) -0.0007(7)
C43 0.0265(8) 0.0194(8) 0.0264(8) -0.0054(6) 0.0062(7) -0.0108(6)
C44 0.0328(9) 0.0271(9) 0.0228(8) -0.0091(7) 0.0023(7) -0.0133(7)
C45 0.0268(8) 0.0186(8) 0.0274(8) -0.0009(6) 0.0078(7) 0.0094(6)
C46 0.0345(9) 0.0345(10) 0.0241(9) -0.0073(7) 0.0141(7) 0.0040(7)
C47 0.0151(7) 0.0371(10) 0.0277(9) 0.0002(7) 0.0057(6) 0.0090(7)
C48 0.0144(7) 0.0405(10) 0.0278(9) -0.0007(7) 0.0085(6) 0.0051(7)
C49 0.0293(8) 0.0182(7) 0.0227(8) 0.0062(6) 0.0046(7) 0.0058(6)
C50 0.0194(7) 0.0249(8) 0.0166(7) -0.0022(6) 0.0049(6) -0.0020(6)
C51 0.0349(9) 0.0131(7) 0.0277(9) 0.0038(6) 0.0092(7) 0.0005(6)
C52 0.0138(7) 0.0382(10) 0.0224(8) -0.0037(7) 0.0008(6) -0.0093(6)
C53 0.0222(8) 0.0348(9) 0.0213(8) 0.0064(7) 0.0005(6) 0.0095(7)
C54 0.0246(8) 0.0237(8) 0.0293(9) -0.0017(7) 0.0077(7) -0.0121(6)
C55 0.0314(9) 0.0216(8) 0.0301(9) -0.0011(7) 0.0083(7) 0.0127(7)
C56 0.0264(8) 0.0329(9) 0.0186(8) 0.0080(7) 0.0011(7) 0.0049(7)
C57 0.0109(7) 0.0407(10) 0.0244(8) 0.0005(7) 0.0006(6) 0.0009(6)
C58 0.0353(9) 0.0127(7) 0.0275(9) 0.0028(6) 0.0076(7) 0.0017(6)
C59 0.0226(8) 0.0281(9) 0.0271(9) 0.0031(7) 0.0056(7) 0.0139(7)
C60 0.0154(7) 0.0333(9) 0.0199(8) 0.0038(7) -0.0011(6) 0.0060(6)
C61 0.0294(9) 0.0394(10) 0.0140(7) 0.0003(7) 0.0071(7) -0.0007(7)
C62 0.0321(9) 0.0194(8) 0.0272(9) 0.0077(7) 0.0072(7) 0.0071(6)
C63 0.0293(8) 0.0186(8) 0.0293(9) 0.0019(6) 0.0090(7) -0.0081(6)
C64 0.0429(10) 0.0184(8) 0.0287(9) -0.0103(7) 0.0096(8) 0.0001(7)
C65 0.0371(10) 0.0267(9) 0.0273(9) -0.0098(7) 0.0119(8) 0.0077(7)
C66 0.0140(7) 0.0401(10) 0.0276(9) 0.0000(7) 0.0089(6) -0.0050(7)
C67 0.0320(9) 0.0154(7) 0.0262(8) 0.0020(6) 0.0081(7) -0.0069(6)
C68 0.0372(10) 0.0276(9) 0.0231(8) -0.0122(7) 0.0058(7) -0.0069(7)
C69 0.0228(8) 0.0257(8) 0.0235(8) 0.0059(7) 0.0021(6) 0.0106(6)
C70 0.0304(9) 0.0293(9) 0.0300(9) -0.0051(7) 0.0114(7) 0.0127(7)
Fe1 0.01516(10) 0.01631(11) 0.02400(12) -0.00075(9) 0.00490(9) -0.00010(8)
N1 0.0150(6) 0.0181(6) 0.0258(7) -0.0017(5) 0.0052(5) 0.0009(5)
N2 0.0148(6) 0.0209(7) 0.0254(7) -0.0014(5) 0.0061(5) -0.0010(5)
N3 0.0171(6) 0.0187(6) 0.0259(7) -0.0007(5) 0.0050(5) -0.0006(5)
N4 0.0166(6) 0.0198(6) 0.0266(7) -0.0003(5) 0.0061(5) -0.0005(5)
N5 0.0213(6) 0.0199(7) 0.0286(7) 0.0009(6) 0.0061(6) 0.0010(5)
N6 0.0172(6) 0.0195(6) 0.0277(7) -0.0015(5) 0.0079(5) -0.0001(5)
N7 0.0191(6) 0.0179(6) 0.0259(7) -0.0014(5) 0.0051(5) 0.0005(5)
N8 0.0183(6) 0.0236(7) 0.0273(7) 0.0005(6) 0.0065(6) -0.0006(5)
C71 0.0212(7) 0.0193(8) 0.0282(9) -0.0004(6) 0.0039(7) 0.0008(6)
C72 0.0200(7) 0.0188(8) 0.0295(9) -0.0010(6) 0.0041(6) 0.0000(6)
C73 0.0151(7) 0.0185(7) 0.0290(8) -0.0005(6) 0.0068(6) 0.0013(5)
C74 0.0196(7) 0.0244(8) 0.0280(9) 0.0036(7) 0.0074(6) 0.0014(6)
C75 0.0196(7) 0.0185(7) 0.0288(9) -0.0007(6) 0.0058(6) 0.0012(6)
C76 0.0164(7) 0.0224(8) 0.0257(8) -0.0016(6) 0.0075(6) -0.0020(6)
C77 0.0161(7) 0.0199(7) 0.0264(8) -0.0011(6) 0.0071(6) 0.0008(6)
C78 0.0144(7) 0.0181(7) 0.0283(8) -0.0003(6) 0.0073(6) 0.0004(5)
C79 0.0163(7) 0.0188(7) 0.0266(8) -0.0030(6) 0.0045(6) -0.0003(6)
C80 0.0144(7) 0.0195(7) 0.0260(8) -0.0011(6) 0.0056(6) 0.0010(5)
C81 0.0158(7) 0.0225(8) 0.0283(8) -0.0030(6) 0.0081(6) -0.0016(6)
C82 0.0146(7) 0.0186(7) 0.0290(8) -0.0026(6) 0.0075(6) -0.0009(5)
C83 0.0174(7) 0.0232(8) 0.0286(8) -0.0023(7) 0.0091(6) -0.0023(6)
C84 0.0182(7) 0.0204(8) 0.0291(9) 0.0013(6) 0.0070(6) 0.0010(6)
C85 0.0180(7) 0.0247(8) 0.0286(9) 0.0028(7) 0.0058(6) 0.0024(6)
C86 0.0312(9) 0.0200(8) 0.0318(9) 0.0002(7) 0.0049(7) 0.0001(7)
C87 0.0226(8) 0.0233(8) 0.0272(8) -0.0028(7) 0.0086(7) 0.0013(6)
C88 0.0264(8) 0.0259(8) 0.0283(9) 0.0025(7) 0.0106(7) 0.0033(7)
C89 0.0155(7) 0.0233(8) 0.0277(8) 0.0019(6) 0.0060(6) -0.0004(6)
C90 0.0253(8) 0.0227(8) 0.0316(9) -0.0013(7) 0.0118(7) -0.0008(6)
C91 0.0220(8) 0.0214(8) 0.0284(9) 0.0001(7) 0.0018(7) 0.0015(6)
C92 0.0341(9) 0.0323(9) 0.0285(9) -0.0074(7) 0.0141(8) -0.0024(7)
C93 0.0283(9) 0.0243(8) 0.0338(10) 0.0008(7) 0.0102(7) 0.0026(7)
C94 0.0329(9) 0.0252(9) 0.0347(10) -0.0062(7) 0.0143(8) -0.0017(7)
C95 0.0303(9) 0.0252(9) 0.0286(9) -0.0052(7) 0.0028(7) -0.0012(7)
C96 0.0234(8) 0.0187(8) 0.0305(9) -0.0028(6) 0.0085(7) 0.0000(6)
C97 0.0268(8) 0.0195(8) 0.0345(9) 0.0024(7) 0.0124(7) 0.0009(6)
C98 0.0273(8) 0.0297(9) 0.0281(9) -0.0001(7) 0.0123(7) -0.0009(7)
C99 0.0262(8) 0.0292(9) 0.0287(9) 0.0015(7) 0.0066(7) 0.0007(7)
C100 0.0371(10) 0.0245(9) 0.0392(11) 0.0094(8) 0.0129(8) 0.0047(7)
C101 0.0353(9) 0.0179(8) 0.0364(10) -0.0053(7) 0.0055(8) -0.0011(7)
C102 0.0342(10) 0.0340(10) 0.0307(10) 0.0088(8) 0.0097(8) 0.0048(8)
Fe2 0.01570(10) 0.01639(11) 0.02422(12) -0.00153(9) 0.00703(9) -0.00087(8)
N11 0.0181(6) 0.0191(6) 0.0288(7) -0.0012(5) 0.0101(5) -0.0010(5)
N12 0.0173(6) 0.0193(6) 0.0235(7) -0.0004(5) 0.0067(5) -0.0012(5)
N13 0.0172(6) 0.0177(6) 0.0262(7) -0.0028(5) 0.0079(5) -0.0006(5)
N14 0.0167(6) 0.0187(6) 0.0282(7) -0.0009(5) 0.0066(5) -0.0006(5)
N15 0.0213(7) 0.0197(7) 0.0357(8) 0.0005(6) 0.0120(6) -0.0002(5)
N16 0.0227(7) 0.0195(7) 0.0284(7) -0.0035(6) 0.0101(6) -0.0011(5)
N17 0.0197(6) 0.0226(7) 0.0261(7) 0.0006(6) 0.0068(6) -0.0022(5)
N18 0.0207(6) 0.0186(6) 0.0247(7) -0.0020(5) 0.0074(5) -0.0007(5)
C103 0.0154(7) 0.0205(8) 0.0339(9) 0.0004(7) 0.0082(6) 0.0000(6)
C104 0.0170(7) 0.0243(8) 0.0345(9) 0.0032(7) 0.0071(7) 0.0002(6)
C105 0.0201(7) 0.0204(8) 0.0269(8) -0.0018(6) 0.0098(6) 0.0010(6)
C106 0.0187(7) 0.0208(8) 0.0252(8) -0.0024(6) 0.0084(6) 0.0002(6)
C107 0.0205(7) 0.0231(8) 0.0255(8) -0.0010(6) 0.0079(6) -0.0018(6)
C108 0.0283(8) 0.0200(8) 0.0351(9) -0.0059(7) 0.0152(7) -0.0049(6)
C109 0.0219(7) 0.0217(8) 0.0244(8) -0.0023(6) 0.0082(6) -0.0013(6)
C110 0.0188(7) 0.0193(8) 0.0343(9) -0.0011(7) 0.0129(7) -0.0011(6)
C111 0.0187(7) 0.0205(8) 0.0247(8) -0.0023(6) 0.0073(6) -0.0023(6)
C112 0.0162(7) 0.0174(7) 0.0276(8) -0.0004(6) 0.0084(6) -0.0004(5)
C113 0.0216(7) 0.0192(8) 0.0297(9) -0.0047(6) 0.0102(7) -0.0027(6)
C114 0.0198(7) 0.0180(7) 0.0249(8) -0.0022(6) 0.0074(6) -0.0017(6)
C115 0.0256(8) 0.0210(8) 0.0370(10) -0.0026(7) 0.0169(7) -0.0028(6)
C116 0.0174(7) 0.0239(8) 0.0333(9) 0.0036(7) 0.0066(7) -0.0005(6)
C117 0.0160(7) 0.0236(8) 0.0280(8) 0.0011(6) 0.0064(6) -0.0010(6)
C118 0.0184(7) 0.0206(8) 0.0256(8) -0.0028(6) 0.0086(6) 0.0008(6)
C119 0.0263(8) 0.0200(8) 0.0285(9) -0.0020(6) 0.0103(7) -0.0011(6)
C120 0.0317(9) 0.0206(8) 0.0278(9) -0.0014(7) 0.0084(7) -0.0006(7)
C121 0.0610(13) 0.0256(9) 0.0391(11) -0.0097(8) 0.0257(10) -0.0089(9)
C122 0.0382(10) 0.0200(8) 0.0423(11) -0.0014(7) 0.0226(9) -0.0038(7)
C123 0.0474(11) 0.0249(9) 0.0351(10) -0.0052(8) 0.0188(9) -0.0059(8)
C124 0.0287(8) 0.0278(9) 0.0259(9) -0.0019(7) 0.0103(7) -0.0025(7)
C125 0.0557(12) 0.0201(9) 0.0473(12) -0.0072(8) 0.0305(10) -0.0073(8)
C126 0.0243(8) 0.0234(8) 0.0437(11) 0.0044(8) 0.0090(8) -0.0004(7)
C127 0.0289(9) 0.0311(9) 0.0312(9) 0.0043(7) 0.0084(7) -0.0017(7)
C128 0.0352(9) 0.0294(9) 0.0239(9) -0.0005(7) 0.0101(7) 0.0004(7)
C129 0.0346(9) 0.0278(9) 0.0283(9) -0.0085(7) 0.0134(8) -0.0030(7)
C130 0.0305(9) 0.0245(8) 0.0263(9) -0.0049(7) 0.0111(7) -0.0008(7)
C131 0.0347(10) 0.0403(11) 0.0340(10) 0.0106(8) 0.0086(8) -0.0003(8)
C132 0.0335(9) 0.0225(8) 0.0288(9) 0.0015(7) 0.0128(7) -0.0006(7)
C133 0.0380(10) 0.0217(8) 0.0350(10) -0.0066(7) 0.0119(8) -0.0021(7)
C134 0.0309(9) 0.0298(10) 0.0446(11) 0.0137(8) 0.0085(8) 0.0012(7)
Fe3 0.01555(14) 0.01660(15) 0.02110(16) 0.00187(12) 0.00609(12) -0.00002(11)
N21 0.0186(6) 0.0157(6) 0.0258(7) 0.0006(5) 0.0080(5) -0.0005(5)
N22 0.0176(6) 0.0167(6) 0.0235(7) 0.0017(5) 0.0062(5) 0.0004(5)
N23 0.0193(6) 0.0233(7) 0.0236(7) 0.0023(5) 0.0066(5) 0.0006(5)
N24 0.0197(6) 0.0195(6) 0.0232(7) 0.0001(5) 0.0074(5) -0.0020(5)
C135 0.0181(7) 0.0198(7) 0.0269(8) 0.0011(6) 0.0077(6) -0.0005(6)
C136 0.0171(7) 0.0195(7) 0.0244(8) 0.0016(6) 0.0052(6) 0.0000(6)
C137 0.0213(7) 0.0163(7) 0.0240(8) 0.0007(6) 0.0077(6) -0.0005(6)
C138 0.0204(7) 0.0161(7) 0.0248(8) 0.0005(6) 0.0081(6) -0.0009(6)
C139 0.0214(7) 0.0174(7) 0.0247(8) 0.0003(6) 0.0070(6) -0.0015(6)
C140 0.0205(7) 0.0229(8) 0.0264(8) 0.0007(6) 0.0094(7) -0.0008(6)
C141 0.0204(7) 0.0171(7) 0.0254(8) -0.0004(6) 0.0067(6) -0.0018(6)
C142 0.0203(7) 0.0206(8) 0.0266(8) -0.0006(6) 0.0085(6) -0.0014(6)
C143 0.0207(8) 0.0277(8) 0.0260(8) -0.0004(7) 0.0066(7) -0.0008(6)
C144 0.0235(8) 0.0291(9) 0.0247(8) -0.0018(7) 0.0089(7) -0.0043(6)
C145 0.0223(8) 0.0335(9) 0.0261(9) -0.0009(7) 0.0026(7) -0.0008(7)
C146 0.0244(8) 0.0293(9) 0.0265(9) -0.0017(7) 0.0094(7) -0.0010(7)
C147 0.0284(9) 0.0349(10) 0.0300(9) -0.0038(7) 0.0157(7) -0.0051(7)
C148 0.0201(8) 0.0333(9) 0.0281(9) -0.0001(7) 0.0075(7) -0.0003(7)
C149 0.0291(9) 0.0358(10) 0.0214(8) -0.0017(7) 0.0061(7) -0.0029(7)
C150 0.0195(8) 0.0374(10) 0.0352(10) -0.0039(8) 0.0121(7) -0.0019(7)
Fe4 0.01527(14) 0.01422(14) 0.01641(14) 0.00014(11) 0.00198(11) -0.00011(11)
N31 0.0177(6) 0.0144(6) 0.0188(6) 0.0005(5) 0.0028(5) -0.0007(5)
N32 0.0175(6) 0.0150(6) 0.0192(6) 0.0008(5) 0.0035(5) -0.0002(5)
N33 0.0185(6) 0.0189(6) 0.0218(7) 0.0001(5) 0.0032(5) 0.0010(5)
N34 0.0201(6) 0.0170(6) 0.0194(6) 0.0007(5) 0.0044(5) -0.0010(5)
C151 0.0176(7) 0.0153(7) 0.0221(8) 0.0009(6) 0.0028(6) 0.0001(5)
C152 0.0205(7) 0.0191(7) 0.0236(8) -0.0003(6) 0.0048(6) -0.0002(6)
C153 0.0205(7) 0.0156(7) 0.0171(7) 0.0012(6) 0.0028(6) -0.0001(5)
C154 0.0196(7) 0.0147(7) 0.0215(8) 0.0017(6) 0.0052(6) -0.0005(5)
C155 0.0206(7) 0.0188(7) 0.0198(8) 0.0028(6) 0.0021(6) 0.0004(6)
C156 0.0206(7) 0.0180(7) 0.0194(7) 0.0008(6) 0.0022(6) -0.0011(6)
C157 0.0180(7) 0.0166(7) 0.0195(7) 0.0013(6) 0.0002(6) 0.0005(5)
C158 0.0196(7) 0.0286(9) 0.0225(8) 0.0013(7) 0.0013(6) 0.0002(6)
C159 0.0200(8) 0.0273(9) 0.0282(9) -0.0026(7) 0.0037(7) -0.0008(6)
C160 0.0238(8) 0.0328(9) 0.0205(8) -0.0003(7) -0.0011(6) -0.0023(7)
C161 0.0203(7) 0.0196(7) 0.0230(8) 0.0015(6) 0.0046(6) -0.0011(6)
C162 0.0239(8) 0.0317(9) 0.0209(8) -0.0011(7) 0.0048(6) -0.0018(7)
C163 0.0193(8) 0.0392(10) 0.0355(10) -0.0024(8) 0.0073(7) -0.0019(7)
C164 0.0251(8) 0.0318(9) 0.0252(8) 0.0010(7) 0.0080(7) -0.0005(7)
C165 0.0292(9) 0.0357(10) 0.0194(8) -0.0037(7) 0.0033(7) -0.0023(7)
C166 0.0248(8) 0.0430(11) 0.0320(10) 0.0016(8) 0.0137(7) -0.0001(8)
Na1 0.0244(3) 0.0345(4) 0.0400(4) -0.0055(3) 0.0144(3) -0.0011(3)
O2 0.0250(7) 0.0548(10) 0.0619(11) -0.0044(8) 0.0059(7) -0.0035(6)
O3 0.0587(11) 0.0632(11) 0.0647(12) 0.0057(9) 0.0385(10) 0.0095(9)
O4 0.0435(8) 0.0384(8) 0.0328(7) -0.0047(6) 0.0200(6) -0.0133(6)
O5 0.0287(6) 0.0350(7) 0.0384(7) 0.0048(6) 0.0156(6) 0.0038(5)
O6 0.0260(6) 0.0448(8) 0.0436(8) -0.0038(6) 0.0141(6) 0.0038(6)
N41 0.0262(8) 0.0332(9) 0.0617(12) 0.0072(8) 0.0196(8) 0.0052(7)
C167 0.0349(10) 0.0384(11) 0.0607(14) 0.0140(10) 0.0304(10) 0.0120(8)
C168 0.0222(9) 0.0714(16) 0.0451(12) -0.0070(11) 0.0110(9) 0.0126(9)
C170 0.0285(10) 0.0537(13) 0.0538(13) -0.0064(11) 0.0166(9) 0.0082(9)
C171 0.0411(11) 0.0425(12) 0.0660(15) 0.0208(11) 0.0356(11) 0.0146(9)
C172 0.0326(10) 0.0464(12) 0.0306(10) 0.0025(8) 0.0129(8) 0.0112(8)
C173 0.0259(10) 0.0389(12) 0.092(2) 0.0080(12) 0.0190(11) -0.0040(8)
C174 0.0360(10) 0.0286(9) 0.0385(11) -0.0006(8) 0.0059(8) 0.0054(8)
C177 0.0355(10) 0.0349(11) 0.0672(15) 0.0143(10) 0.0242(11) 0.0114(9)
C178 0.0248(10) 0.085(2) 0.0640(17) 0.0072(15) 0.0015(11) 0.0008(11)
C179 0.0334(10) 0.0516(13) 0.0452(12) 0.0070(10) 0.0144(9) 0.0134(9)
C181 0.0412(13) 0.083(2) 0.0574(16) 0.0095(15) 0.0132(12) 0.0092(13)
C182 0.0325(11) 0.0474(14) 0.0785(18) -0.0121(13) 0.0097(12) -0.0057(10)
O1 0.0224(17) 0.049(5) 0.034(3) 0.001(3) 0.0106(13) 0.007(3)
C180 0.0297(11) 0.043(3) 0.0294(14) -0.004(3) 0.0143(10) -0.002(3)
C175 0.030(3) 0.048(4) 0.0296(13) -0.004(3) 0.0118(16) 0.006(3)
C176 0.030(3) 0.0536(17) 0.046(4) 0.011(3) 0.013(2) 0.013(3)
C169 0.031(4) 0.0505(16) 0.030(4) 0.013(3) 0.010(2) 0.013(3)
C183 0.028(3) 0.027(3) 0.032(2) 0.0045(19) 0.011(2) -0.0030(17)
C184 0.0324(18) 0.0285(18) 0.0306(19) 0.0087(15) 0.0145(15) 0.0029(15)
N42 0.023(3) 0.040(3) 0.034(3) 0.001(2) 0.015(2) 0.0118(17)
O1A 0.0224(17) 0.049(5) 0.034(3) 0.001(3) 0.0106(13) 0.007(3)
C80A 0.0297(11) 0.043(3) 0.0294(14) -0.004(3) 0.0143(10) -0.002(3)
C75A 0.030(3) 0.048(4) 0.0296(13) -0.004(3) 0.0118(16) 0.006(3)
C76A 0.030(3) 0.0536(17) 0.046(4) 0.011(3) 0.013(2) 0.013(3)
C69A 0.031(4) 0.0505(16) 0.030(4) 0.013(3) 0.010(2) 0.013(3)
C83A 0.036(3) 0.034(3) 0.041(3) 0.003(2) 0.011(2) -0.007(2)
C84A 0.036(2) 0.044(2) 0.045(2) 0.0071(19) 0.0160(19) -0.0069(19)
N42A 0.024(3) 0.048(3) 0.031(2) -0.006(2) 0.015(2) -0.0025(19)
Na2 0.0209(3) 0.0259(3) 0.0253(3) 0.0006(3) 0.0071(3) -0.0021(3)
O11 0.0185(5) 0.0307(7) 0.0373(7) -0.0014(5) 0.0097(5) -0.0026(5)
O12 0.0248(6) 0.0369(7) 0.0244(6) -0.0005(5) 0.0086(5) -0.0040(5)
O13 0.0173(5) 0.0377(7) 0.0268(6) 0.0011(5) 0.0053(5) 0.0001(5)
O14 0.0243(6) 0.0279(6) 0.0361(7) -0.0019(5) 0.0100(5) -0.0014(5)
O15 0.0343(7) 0.0255(6) 0.0304(7) 0.0031(5) 0.0100(5) -0.0003(5)
O16 0.0343(7) 0.0311(7) 0.0249(6) 0.0001(5) 0.0099(5) -0.0053(5)
N51 0.0201(6) 0.0289(7) 0.0247(7) 0.0002(6) 0.0061(6) -0.0025(5)
N52 0.0218(7) 0.0273(7) 0.0295(8) 0.0002(6) 0.0096(6) -0.0021(6)
C185 0.0212(8) 0.0373(10) 0.0312(9) 0.0021(8) 0.0098(7) 0.0032(7)
C186 0.0300(9) 0.0357(10) 0.0255(9) -0.0005(7) 0.0114(7) -0.0039(7)
C187 0.0237(8) 0.0462(11) 0.0225(9) 0.0005(8) 0.0039(7) -0.0060(8)
C188 0.0448(11) 0.0276(9) 0.0266(9) 0.0046(7) 0.0112(8) -0.0044(8)
C189 0.0196(8) 0.0357(10) 0.0444(11) -0.0039(8) 0.0104(8) -0.0082(7)
C190 0.0294(9) 0.0331(10) 0.0314(9) -0.0049(8) 0.0139(8) -0.0055(7)
C191 0.0173(8) 0.0477(11) 0.0298(9) 0.0023(8) 0.0019(7) -0.0031(7)
C192 0.0292(9) 0.0343(10) 0.0332(10) -0.0058(8) 0.0114(8) -0.0092(7)
C193 0.0246(8) 0.0277(9) 0.0302(9) -0.0036(7) 0.0079(7) -0.0014(7)
C194 0.0279(9) 0.0297(9) 0.0442(11) -0.0034(8) 0.0112(8) -0.0077(7)
C195 0.0249(8) 0.0317(9) 0.0353(10) 0.0042(8) 0.0128(7) -0.0023(7)
C196 0.0299(9) 0.0352(10) 0.0405(11) 0.0078(8) 0.0097(8) 0.0061(8)
C197 0.0210(8) 0.0319(9) 0.0361(10) 0.0000(8) 0.0126(7) -0.0020(7)
C198 0.0235(8) 0.0355(10) 0.0317(9) 0.0050(8) 0.0077(7) 0.0051(7)
C199 0.0306(9) 0.0357(10) 0.0334(10) -0.0002(8) 0.0142(8) -0.0077(8)
C200 0.0339(9) 0.0274(9) 0.0415(11) 0.0021(8) 0.0174(8) 0.0041(7)
C201 0.0495(12) 0.0237(9) 0.0372(11) 0.0046(8) 0.0169(9) -0.0005(8)
C202 0.0258(8) 0.0356(10) 0.0277(9) -0.0032(7) 0.0047(7) -0.0016(7)
Na3 0.0238(3) 0.0242(3) 0.0241(3) 0.0001(3) 0.0074(3) 0.0018(3)
O21 0.0276(6) 0.0302(7) 0.0269(6) -0.0001(5) 0.0063(5) 0.0010(5)
O22 0.0296(7) 0.0426(8) 0.0398(8) -0.0010(6) 0.0132(6) -0.0034(6)
O23 0.0258(6) 0.0252(6) 0.0326(7) 0.0012(5) 0.0098(5) 0.0010(5)
O24 0.0275(6) 0.0306(7) 0.0268(6) 0.0075(5) 0.0072(5) 0.0031(5)
O25 0.0256(6) 0.0288(6) 0.0292(6) 0.0007(5) 0.0051(5) 0.0053(5)
O26 0.0331(7) 0.0415(8) 0.0305(7) -0.0052(6) 0.0098(6) 0.0044(6)
N61 0.0300(7) 0.0225(7) 0.0244(7) 0.0043(6) 0.0066(6) 0.0011(6)
N62 0.0245(7) 0.0273(8) 0.0369(9) 0.0001(6) 0.0042(6) 0.0019(6)
C203 0.0273(9) 0.0396(10) 0.0302(9) 0.0074(8) 0.0097(7) -0.0025(8)
C204 0.0424(11) 0.0317(10) 0.0369(11) 0.0014(8) 0.0124(9) 0.0119(8)
C205 0.0270(8) 0.0276(9) 0.0277(9) 0.0027(7) 0.0029(7) -0.0019(7)
C206 0.0242(8) 0.0272(9) 0.0346(10) 0.0025(7) 0.0073(7) 0.0064(7)
C207 0.0262(9) 0.0319(10) 0.0384(11) -0.0051(8) -0.0015(8) -0.0008(7)
C208 0.0322(9) 0.0272(9) 0.0265(9) 0.0015(7) 0.0053(7) -0.0003(7)
C209 0.0331(9) 0.0355(10) 0.0235(9) 0.0022(7) 0.0046(7) 0.0074(8)
C210 0.0341(9) 0.0272(9) 0.0339(10) 0.0083(8) 0.0068(8) -0.0041(7)
C211 0.0235(8) 0.0333(10) 0.0383(10) 0.0004(8) 0.0030(8) 0.0019(7)
C212 0.0342(10) 0.0229(9) 0.0462(12) -0.0065(8) 0.0013(9) 0.0035(7)
C213 0.0343(9) 0.0329(10) 0.0260(9) 0.0090(7) 0.0082(8) 0.0062(8)
C214 0.0223(8) 0.0313(9) 0.0331(9) 0.0039(7) 0.0085(7) 0.0036(7)
C215 0.0427(11) 0.0220(8) 0.0331(10) -0.0010(7) 0.0114(8) 0.0009(7)
C216 0.0341(10) 0.0586(14) 0.0434(12) -0.0106(10) 0.0217(9) -0.0069(9)
C217 0.0417(11) 0.0524(13) 0.0355(11) -0.0109(9) 0.0208(9) -0.0061(10)
C218 0.0369(10) 0.0368(10) 0.0293(10) -0.0075(8) 0.0058(8) 0.0122(8)
C219 0.0274(9) 0.0316(10) 0.0506(12) 0.0031(9) 0.0091(9) -0.0051(8)
C220 0.0371(10) 0.0382(11) 0.0455(12) 0.0093(9) 0.0139(9) -0.0031(8)
Na4 0.0195(3) 0.0273(3) 0.0331(4) 0.0002(3) 0.0088(3) -0.0004(3)
O31 0.0241(6) 0.0289(7) 0.0569(9) -0.0098(6) 0.0123(6) -0.0021(5)
O32 0.0200(6) 0.0302(7) 0.0607(9) -0.0033(6) 0.0145(6) -0.0022(5)
O33 0.0282(6) 0.0248(6) 0.0364(7) 0.0003(5) 0.0096(5) 0.0007(5)
O34 0.0240(6) 0.0540(9) 0.0311(7) -0.0018(6) 0.0085(5) -0.0048(6)
O35 0.0295(6) 0.0301(7) 0.0314(7) -0.0027(5) 0.0132(5) -0.0009(5)
O36 0.0211(6) 0.0540(9) 0.0417(8) 0.0027(7) 0.0077(6) 0.0044(6)
N71 0.0209(7) 0.0290(8) 0.0388(9) -0.0045(7) 0.0108(6) -0.0016(6)
N72 0.0226(7) 0.0257(7) 0.0365(8) -0.0003(6) 0.0117(6) -0.0034(6)
C221 0.0240(8) 0.0325(10) 0.0452(11) -0.0010(8) 0.0172(8) -0.0036(7)
C222 0.0249(9) 0.0723(16) 0.0322(11) 0.0015(10) 0.0022(8) 0.0004(10)
C223 0.0211(9) 0.0359(11) 0.0704(15) -0.0102(10) 0.0165(9) -0.0091(8)
C224 0.0411(10) 0.0310(10) 0.0318(10) 0.0024(8) 0.0135(8) -0.0030(8)
C225 0.0276(9) 0.0370(11) 0.0488(12) -0.0123(9) 0.0058(9) -0.0024(8)
C226 0.0284(9) 0.0352(10) 0.0415(11) -0.0055(8) 0.0182(8) -0.0062(7)
C227 0.0276(9) 0.0304(10) 0.0475(12) -0.0112(8) 0.0124(8) -0.0016(7)
C228 0.0316(9) 0.0381(10) 0.0333(10) -0.0059(8) 0.0144(8) -0.0069(8)
C229 0.0287(9) 0.0344(10) 0.0541(13) 0.0072(9) 0.0176(9) -0.0032(8)
C230 0.0203(9) 0.0714(16) 0.0415(12) 0.0014(11) 0.0023(8) 0.0058(9)
C231 0.0281(9) 0.0315(10) 0.0731(16) -0.0149(10) 0.0182(10) -0.0096(8)
C232 0.0211(8) 0.0358(10) 0.0509(12) -0.0018(9) 0.0131(8) 0.0048(7)
C233 0.0315(9) 0.0360(10) 0.0389(11) -0.0072(8) 0.0178(8) -0.0042(8)
C234 0.0235(8) 0.0306(9) 0.0461(11) 0.0038(8) 0.0091(8) 0.0047(7)
C235 0.0303(9) 0.0267(9) 0.0457(11) -0.0019(8) 0.0171(8) 0.0022(7)
C236 0.0307(9) 0.0473(12) 0.0359(11) -0.0077(9) 0.0109(8) -0.0137(9)
C237 0.0395(10) 0.0251(9) 0.0414(11) 0.0042(8) 0.0145(9) 0.0005(8)
C238 0.0287(10) 0.0433(12) 0.0520(13) 0.0084(10) 0.0126(9) 0.0088(8)
Cl1 0.0504(3) 0.0365(3) 0.0677(4) -0.0029(3) 0.0179(3) 0.0137(2)
Cl2 0.0483(3) 0.0383(3) 0.0370(3) -0.0005(2) 0.0122(2) -0.0035(2)
C301 0.0410(11) 0.0312(10) 0.0306(10) 0.0022(8) 0.0093(8) 0.0071(8)
C302 0.0423(11) 0.0374(11) 0.0440(12) 0.0026(9) 0.0146(10) 0.0050(9)
C303 0.0520(13) 0.0313(10) 0.0424(12) 0.0001(9) 0.0142(10) 0.0000(9)
C304 0.0507(12) 0.0342(10) 0.0315(10) 0.0042(8) 0.0151(9) 0.0104(9)
C305 0.0382(10) 0.0406(11) 0.0253(9) 0.0051(8) 0.0124(8) 0.0075(8)
C306 0.0427(11) 0.0328(10) 0.0222(9) 0.0025(7) 0.0101(8) 0.0019(8)
Cl3 0.0448(3) 0.0534(4) 0.0842(5) -0.0214(3) 0.0121(3) -0.0146(3)
Cl4 0.0450(3) 0.0559(3) 0.0500(3) -0.0003(3) 0.0082(3) 0.0178(3)
C307 0.0301(9) 0.0405(11) 0.0322(10) -0.0013(8) 0.0070(8) -0.0053(8)
C308 0.0259(9) 0.0520(13) 0.0344(10) 0.0012(9) 0.0078(8) -0.0019(8)
C309 0.0383(10) 0.0391(11) 0.0320(10) 0.0083(8) 0.0128(8) 0.0042(8)
C310 0.0401(11) 0.0397(11) 0.0333(10) 0.0058(8) 0.0147(9) -0.0103(9)
C311 0.0263(9) 0.0505(12) 0.0330(10) 0.0055(9) 0.0098(8) -0.0055(8)
C312 0.0297(9) 0.0435(11) 0.0275(9) 0.0050(8) 0.0087(8) 0.0044(8)
Cl5 0.0372(3) 0.0367(5) 0.0705(5) 0.0064(4) 0.0233(3) 0.0082(4)
Cl6 0.0416(3) 0.0401(3) 0.0533(4) 0.0017(3) 0.0194(3) -0.0109(2)
C313 0.0280(10) 0.0332(11) 0.0288(10) 0.0042(8) 0.0095(8) 0.0034(8)
C314 0.0344(12) 0.0323(13) 0.0362(12) 0.0004(10) 0.0122(10) -0.0036(10)
C315 0.0259(10) 0.0514(14) 0.0245(10) 0.0004(9) 0.0047(8) -0.0023(9)
C316 0.0309(11) 0.0475(13) 0.0219(10) 0.0045(9) 0.0028(8) 0.0122(9)
C317 0.0403(12) 0.0306(11) 0.0249(10) 0.0051(8) 0.0067(9) 0.0072(9)
C318 0.0313(10) 0.0325(11) 0.0237(10) 0.0043(8) 0.0082(8) -0.0005(8)
Cl5A 0.0372(3) 0.0367(5) 0.0705(5) 0.0064(4) 0.0233(3) 0.0082(4)
Cl6A 0.054(4) 0.056(4) 0.079(5) -0.011(4) 0.009(3) -0.021(3)
C319 0.046(3) 0.044(3) 0.044(3) 0.002(2) 0.012(2) -0.002(2)
C320 0.046(3) 0.044(3) 0.044(3) 0.002(2) 0.012(2) -0.002(2)
C321 0.046(3) 0.044(3) 0.044(3) 0.002(2) 0.012(2) -0.002(2)
C322 0.046(3) 0.044(3) 0.044(3) 0.002(2) 0.012(2) -0.002(2)
C323 0.046(3) 0.044(3) 0.044(3) 0.002(2) 0.012(2) -0.002(2)
C324 0.046(3) 0.044(3) 0.044(3) 0.002(2) 0.012(2) -0.002(2)
Cl7 0.0489(9) 0.056(2) 0.0271(11) 0.0049(9) 0.0043(7) 0.0167(10)
Cl8 0.0413(6) 0.0631(8) 0.0655(8) -0.0073(6) 0.0122(5) -0.0169(5)
C325 0.0308(18) 0.056(2) 0.0148(15) 0.0030(16) 0.0025(13) 0.0129(17)
C326 0.033(2) 0.057(3) 0.033(2) 0.0013(18) 0.0090(16) -0.0048(19)
C327 0.0326(19) 0.067(3) 0.032(2) 0.0036(19) 0.0085(16) -0.0017(18)
C328 0.038(2) 0.084(4) 0.028(2) 0.005(2) 0.0108(17) 0.018(2)
C329 0.075(3) 0.032(2) 0.041(2) 0.0060(18) 0.019(2) 0.009(2)
C330 0.0314(18) 0.052(2) 0.0314(19) -0.0023(17) 0.0079(15) 0.0012(17)
Cl7A 0.0594(11) 0.1002(16) 0.0819(13) 0.0106(11) 0.0175(9) -0.0078(10)
Cl8A 0.096(3) 0.043(2) 0.067(2) -0.0027(15) 0.026(2) -0.0010(18)
C331 0.0843(18) 0.0584(16) 0.0549(16) 0.0043(14) 0.0115(14) 0.0057(15)
C332 0.0863(18) 0.0598(16) 0.0571(16) 0.0043(14) 0.0103(14) 0.0064(15)
C333 0.0889(18) 0.0606(16) 0.0598(16) 0.0043(14) 0.0085(14) 0.0059(15)
C334 0.0890(18) 0.0607(16) 0.0610(16) 0.0046(14) 0.0081(14) 0.0032(15)
C335 0.0866(18) 0.0594(16) 0.0588(16) 0.0048(14) 0.0097(15) 0.0031(15)
C336 0.0843(18) 0.0584(16) 0.0558(16) 0.0047(14) 0.0113(14) 0.0042(15)
Cl9 0.0936(13) 0.1106(14) 0.0764(12) -0.0095(11) 0.0567(11) -0.0007(12)
Cl10 0.209(4) 0.196(4) 0.078(2) 0.022(2) 0.052(2) 0.142(3)
C337 0.0898(14) 0.1072(13) 0.0714(12) -0.0073(11) 0.0557(11) -0.0001(12)
C338 0.0891(14) 0.1054(14) 0.0696(13) -0.0059(12) 0.0538(12) -0.0011(13)
C339 0.0882(14) 0.1051(14) 0.0697(13) -0.0059(12) 0.0529(12) -0.0002(12)
C340 0.0881(14) 0.1050(14) 0.0696(13) -0.0059(12) 0.0525(12) -0.0004(13)
C341 0.0885(15) 0.1057(14) 0.0696(13) -0.0060(12) 0.0535(12) -0.0001(13)
C342 0.0883(14) 0.1057(14) 0.0696(13) -0.0066(12) 0.0547(12) 0.0002(13)
C343 0.0876(14) 0.1052(14) 0.0692(12) -0.0061(12) 0.0539(12) -0.0002(12)
C344 0.0881(14) 0.1051(14) 0.0696(13) -0.0059(12) 0.0531(12) -0.0003(12)
C345 0.0893(17) 0.1033(17) 0.0724(16) -0.0069(15) 0.0487(15) 0.0013(16)

loop_
_atom_type_symbol
_atom_type_description
_atom_type_scat_dispersion_real
_atom_type_scat_dispersion_imag
_atom_type_scat_source
C C 0.0033 0.0016 'International Tables Vol C Tables 4.2.6.8 and 6.1.1.4'
H H 0.0000 0.0000 'International Tables Vol C Tables 4.2.6.8 and 6.1.1.4'
O O 0.0106 0.0060 'International Tables Vol C Tables 4.2.6.8 and 6.1.1.4'
N N 0.0061 0.0033 'International Tables Vol C Tables 4.2.6.8 and 6.1.1.4'
Na Na 0.0362 0.0249 'International Tables Vol C Tables 4.2.6.8 and 6.1.1.4'
Cl Cl 0.1484 0.1585 'International Tables Vol C Tables 4.2.6.8 and 6.1.1.4'
Fe Fe 0.3463 0.8444 'International Tables Vol C Tables 4.2.6.8 and 6.1.1.4'

loop_
_geom_angle_atom_site_label_1
_geom_angle_atom_site_label_2
_geom_angle_atom_site_label_3
_geom_angle
_geom_angle_site_symmetry_1
_geom_angle_site_symmetry_3
C15 C1 C8 122.83(15) . .
C15 C1 C12 118.42(15) . .
C8 C1 C12 109.46(15) . .
C14 C2 C7 118.58(15) . .
C14 C2 C50 123.32(14) . .
C7 C2 C50 110.45(14) . .
C35 C3 C8 123.22(14) . .
C35 C3 C13 118.45(15) . .
C8 C3 C13 109.29(15) . .
C9 C4 C24 120.35(16) . .
C9 C4 C32 119.32(16) . .
C24 C4 C32 108.77(15) . .
C17 C5 C41 120.23(17) . .
C17 C5 C29 119.84(16) . .
C41 C5 C29 108.32(16) . .
C19 C6 C38 119.63(17) . .
C19 C6 C34 119.68(17) . .
C38 C6 C34 107.89(16) . .
C60 C7 C2 121.44(16) . .
C60 C7 C21 119.69(15) . .
C2 C7 C21 108.53(14) . .
C1 C8 C3 107.03(14) . .
C1 C8 C50 122.48(15) . .
C3 C8 C50 122.29(15) . .
C4 C9 C47 119.93(16) . .
C4 C9 C60 120.13(16) . .
C47 C9 C60 108.75(16) . .
C48 C10 C70 121.30(17) . .
C48 C10 C17 121.28(17) . .
C70 C10 C17 107.96(16) . .
C43 C11 C25 120.17(16) . .
C43 C11 C39 120.93(16) . .
C25 C11 C39 108.72(15) . .
C30 C12 C13 121.41(16) . .
C30 C12 C1 122.15(16) . .
C13 C12 C1 107.03(14) . .
C28 C13 C12 121.61(16) . .
C28 C13 C3 122.13(16) . .
C12 C13 C3 106.98(14) . .
C2 C14 C49 120.41(15) . .
C2 C14 C35 121.48(15) . .
C49 C14 C35 106.85(14) . .
C1 C15 C45 119.71(15) . .
C1 C15 C39 117.51(15) . .
C45 C15 C39 107.98(15) . .
C39 C16 C21 118.69(15) . .
C39 C16 C50 122.77(14) . .
C21 C16 C50 110.75(14) . .
C5 C17 C46 120.34(17) . .
C5 C17 C10 119.75(17) . .
C46 C17 C10 108.17(17) . .
C63 C18 C29 121.05(16) . .
C63 C18 C33 121.78(16) . .
C29 C18 C33 107.86(16) . .
C6 C19 C26 120.03(17) . .
C6 C19 C31 120.32(17) . .
C26 C19 C31 107.25(16) . .
C46 C20 C61 120.04(17) . .
C46 C20 C38 118.98(17) . .
C61 C20 C38 108.49(16) . .
C24 C21 C16 121.34(15) . .
C24 C21 C7 119.79(15) . .
C16 C21 C7 108.35(14) . .
C36 C22 C42 121.75(16) . .
C36 C22 C44 121.50(17) . .
C42 C22 C44 107.65(16) . .
C42 C23 C58 116.46(17) . .
C42 C23 C55 118.39(17) . .
C58 C23 C55 118.77(16) . .
C21 C24 C43 119.36(15) . .
C21 C24 C4 119.93(16) . .
C43 C24 C4 106.85(15) . .
C51 C25 C45 122.05(16) . .
C51 C25 C11 121.64(16) . .
C45 C25 C11 107.60(15) . .
C53 C26 C19 120.30(17) . .
C53 C26 C57 119.34(16) . .
C19 C26 C57 108.40(16) . .
C40 C27 C45 116.68(16) . .
C40 C27 C30 118.84(16) . .
C45 C27 C30 117.85(15) . .
C13 C28 C52 115.89(16) . .
C13 C28 C36 118.92(15) . .
C52 C28 C36 118.42(16) . .
C66 C29 C18 121.00(16) . .
C66 C29 C5 121.58(17) . .
C18 C29 C5 107.80(15) . .
C57 C30 C12 115.98(16) . .
C57 C30 C27 118.53(16) . .
C12 C30 C27 118.79(15) . .
C44 C31 C19 119.86(17) . .
C44 C31 C52 119.71(16) . .
C19 C31 C52 108.61(16) . .
C66 C32 C54 121.30(16) . .
C66 C32 C4 121.89(17) . .
C54 C32 C4 107.28(15) . .
C37 C33 C41 120.22(16) . .
C37 C33 C18 119.15(16) . .
C41 C33 C18 108.61(16) . .
C56 C34 C6 119.66(17) . .
C56 C34 C61 120.05(16) . .
C6 C34 C61 108.08(16) . .
C3 C35 C67 119.79(15) . .
C3 C35 C14 117.34(15) . .
C67 C35 C14 107.97(15) . .
C22 C36 C67 116.89(17) . .
C22 C36 C28 118.70(16) . .
C67 C36 C28 117.55(15) . .
C33 C37 C62 120.32(16) . .
C33 C37 C56 119.86(17) . .
C62 C37 C56 108.56(16) . .
C68 C38 C6 119.64(17) . .
C68 C38 C20 120.11(17) . .
C6 C38 C20 107.59(16) . .
C16 C39 C11 120.15(15) . .
C16 C39 C15 121.86(15) . .
C11 C39 C15 106.92(15) . .
C27 C40 C62 121.89(16) . .
C27 C40 C53 121.67(17) . .
C62 C40 C53 107.55(16) . .
C61 C41 C33 120.64(17) . .
C61 C41 C5 119.62(17) . .
C33 C41 C5 107.40(16) . .
C23 C42 C22 120.67(16) . .
C23 C42 C64 121.26(18) . .
C22 C42 C64 108.25(16) . .
C11 C43 C24 119.39(16) . .
C11 C43 C54 119.42(16) . .
C24 C43 C54 109.12(15) . .
C31 C44 C68 120.31(17) . .
C31 C44 C22 119.78(17) . .
C68 C44 C22 108.48(16) . .
C27 C45 C15 122.60(16) . .
C27 C45 C25 120.01(16) . .
C15 C45 C25 108.75(15) . .
C20 C46 C65 120.44(17) . .
C20 C46 C17 119.64(17) . .
C65 C46 C17 107.27(16) . .
C48 C47 C59 121.23(16) . .
C48 C47 C9 121.87(17) . .
C59 C47 C9 107.33(16) . .
C10 C48 C47 116.22(17) . .
C10 C48 C66 118.91(16) . .
C47 C48 C66 118.20(16) . .
C69 C49 C58 120.03(16) . .
C69 C49 C14 120.60(16) . .
C58 C49 C14 109.00(15) . .
C8 C50 C2 109.19(13) . .
C8 C50 C16 109.44(13) . .
C2 C50 C16 99.45(13) . .
C8 C50 C50 113.45(16) . 3_565
C2 C50 C50 112.57(16) . 3_565
C16 C50 C50 111.84(16) . 3_565
C62 C51 C25 116.46(16) . .
C62 C51 C63 118.73(16) . .
C25 C51 C63 118.40(16) . .
C28 C52 C57 121.11(16) . .
C28 C52 C31 121.59(17) . .
C57 C52 C31 108.01(16) . .
C26 C53 C56 120.08(17) . .
C26 C53 C40 119.69(16) . .
C56 C53 C40 108.76(16) . .
C63 C54 C32 120.98(16) . .
C63 C54 C43 121.59(16) . .
C32 C54 C43 107.96(15) . .
C70 C55 C59 116.11(17) . .
C70 C55 C23 118.98(16) . .
C59 C55 C23 118.40(16) . .
C34 C56 C53 120.23(17) . .
C34 C56 C37 120.18(16) . .
C53 C56 C37 106.97(16) . .
C30 C57 C52 121.47(16) . .
C30 C57 C26 121.63(17) . .
C52 C57 C26 107.72(16) . .
C23 C58 C49 121.45(17) . .
C23 C58 C67 121.97(16) . .
C49 C58 C67 107.39(15) . .
C55 C59 C47 121.22(16) . .
C55 C59 C69 121.59(17) . .
C47 C59 C69 108.22(15) . .
C7 C60 C69 119.31(15) . .
C7 C60 C9 120.06(16) . .
C69 C60 C9 106.86(15) . .
C41 C61 C20 120.13(17) . .
C41 C61 C34 119.05(17) . .
C20 C61 C34 107.95(16) . .
C51 C62 C40 120.48(16) . .
C51 C62 C37 121.47(16) . .
C40 C62 C37 108.15(16) . .
C54 C63 C18 116.45(16) . .
C54 C63 C51 118.50(16) . .
C18 C63 C51 118.32(16) . .
C65 C64 C42 120.55(17) . .
C65 C64 C68 119.83(18) . .
C42 C64 C68 108.51(17) . .
C64 C65 C46 120.37(17) . .
C64 C65 C70 119.14(17) . .
C46 C65 C70 108.65(17) . .
C32 C66 C29 116.57(17) . .
C32 C66 C48 118.56(16) . .
C29 C66 C48 118.38(16) . .
C36 C67 C35 122.68(16) . .
C36 C67 C58 119.78(16) . .
C35 C67 C58 108.78(15) . .
C38 C68 C44 120.25(18) . .
C38 C68 C64 120.26(18) . .
C44 C68 C64 107.10(16) . .
C49 C69 C60 119.53(16) . .
C49 C69 C59 119.49(16) . .
C60 C69 C59 108.82(16) . .
C55 C70 C10 121.31(17) . .
C55 C70 C65 121.47(18) . .
C10 C70 C65 107.94(16) . .
N3 Fe1 N2 176.67(6) . .
N3 Fe1 N1 90.11(6) . .
N2 Fe1 N1 89.99(6) . .
N3 Fe1 N4 89.92(6) . .
N2 Fe1 N4 90.11(6) . .
N1 Fe1 N4 177.81(6) . .
C80 N1 C78 106.67(13) . .
C80 N1 Fe1 126.82(11) . .
C78 N1 Fe1 126.43(11) . .
C76 N2 C82 106.66(13) . .
C76 N2 Fe1 126.58(11) . .
C82 N2 Fe1 126.64(11) . .
C79 N3 C75 106.90(13) . .
C79 N3 Fe1 126.39(11) . .
C75 N3 Fe1 126.71(12) . .
C89 N4 C84 106.80(14) . .
C89 N4 Fe1 126.52(11) . .
C84 N4 Fe1 126.68(12) . .
C84 N5 C75 121.34(15) . .
C78 N6 C82 121.47(14) . .
C79 N7 C80 121.46(15) . .
C89 N8 C76 121.60(15) . .
C86 C71 C72 120.93(16) . .
C86 C71 C75 132.70(16) . .
C72 C71 C75 106.37(14) . .
C91 C72 C71 121.20(15) . .
C91 C72 C79 132.19(16) . .
C71 C72 C79 106.60(15) . .
C87 C73 C77 120.92(15) . .
C87 C73 C80 132.42(15) . .
C77 C73 C80 106.66(14) . .
C93 C74 C85 121.30(16) . .
C93 C74 C84 132.17(17) . .
C85 C74 C84 106.52(15) . .
N5 C75 N3 127.72(15) . .
N5 C75 C71 122.18(15) . .
N3 C75 C71 110.08(14) . .
N8 C76 N2 127.32(15) . .
N8 C76 C83 122.60(15) . .
N2 C76 C83 110.07(14) . .
C96 C77 C73 121.09(16) . .
C96 C77 C78 132.28(15) . .
C73 C77 C78 106.63(14) . .
N6 C78 N1 127.30(15) . .
N6 C78 C77 122.74(14) . .
N1 C78 C77 109.86(14) . .
N7 C79 N3 127.90(15) . .
N7 C79 C72 122.03(15) . .
N3 C79 C72 110.04(14) . .
N7 C80 N1 127.13(15) . .
N7 C80 C73 122.77(15) . .
N1 C80 C73 110.10(14) . .
C90 C81 C83 121.32(16) . .
C90 C81 C82 132.22(16) . .
C83 C81 C82 106.43(14) . .
N6 C82 N2 127.35(15) . .
N6 C82 C81 122.54(15) . .
N2 C82 C81 110.06(14) . .
C98 C83 C81 120.73(16) . .
C98 C83 C76 132.52(16) . .
C81 C83 C76 106.72(15) . .
N5 C84 N4 127.58(15) . .
N5 C84 C74 122.38(15) . .
N4 C84 C74 110.03(15) . .
C99 C85 C74 121.01(16) . .
C99 C85 C89 132.32(17) . .
C74 C85 C89 106.68(15) . .
C101 C86 C71 117.75(17) . .
C101 C86 H86 121.1 . .
C71 C86 H86 121.1 . .
C88 C87 C73 117.81(16) . .
C88 C87 H87 121.1 . .
C73 C87 H87 121.1 . .
C87 C88 C97 121.30(17) . .
C87 C88 H88 119.3 . .
C97 C88 H88 119.3 . .
N8 C89 N4 127.51(15) . .
N8 C89 C85 122.46(16) . .
N4 C89 C85 109.93(14) . .
C94 C90 C81 117.82(17) . .
C94 C90 H90 121.1 . .
C81 C90 H90 121.1 . .
C95 C91 C72 117.71(16) . .
C95 C91 H91 121.1 . .
C72 C91 H91 121.1 . .
C98 C92 C94 121.35(17) . .
C98 C92 H92 119.3 . .
C94 C92 H92 119.3 . .
C100 C93 C74 117.71(17) . .
C100 C93 H93 121.1 . .
C74 C93 H93 121.1 . .
C90 C94 C92 120.86(17) . .
C90 C94 H94 119.6 . .
C92 C94 H94 119.6 . .
C91 C95 C101 121.21(17) . .
C91 C95 H95 119.4 . .
C101 C95 H95 119.4 . .
C97 C96 C77 118.10(16) . .
C97 C96 H96 120.9 . .
C77 C96 H96 120.9 . .
C96 C97 C88 120.77(16) . .
C96 C97 H97 119.6 . .
C88 C97 H97 119.6 . .
C92 C98 C83 117.91(17) . .
C92 C98 H98 121.0 . .
C83 C98 H98 121.0 . .
C102 C99 C85 117.63(17) . .
C102 C99 H99 121.2 . .
C85 C99 H99 121.2 . .
C93 C100 C102 120.99(17) . .
C93 C100 H100 119.5 . .
C102 C100 H100 119.5 . .
C86 C101 C95 121.18(16) . .
C86 C101 H101 119.4 . .
C95 C101 H101 119.4 . .
C99 C102 C100 121.31(18) . .
C99 C102 H102 119.3 . .
C100 C102 H102 119.3 . .
N14 Fe2 N13 179.04(6) . .
N14 Fe2 N11 89.99(6) . .
N13 Fe2 N11 90.01(6) . .
N14 Fe2 N12 89.84(6) . .
N13 Fe2 N12 90.19(6) . .
N11 Fe2 N12 178.21(6) . .
C113 N11 C110 106.79(13) . .
C113 N11 Fe2 126.65(11) . .
C110 N11 Fe2 126.55(12) . .
C111 N12 C114 106.99(13) . .
C111 N12 Fe2 126.83(11) . .
C114 N12 Fe2 126.12(11) . .
C118 N13 C112 106.90(13) . .
C118 N13 Fe2 126.72(11) . .
C112 N13 Fe2 126.34(11) . .
C117 N14 C103 106.34(14) . .
C117 N14 Fe2 127.02(11) . .
C103 N14 Fe2 126.58(12) . .
C103 N15 C110 121.10(15) . .
C113 N16 C118 121.40(15) . .
C117 N17 C111 121.43(15) . .
C112 N18 C114 121.27(14) . .
N15 C103 N14 127.87(16) . .
N15 C103 C104 121.58(15) . .
N14 C103 C104 110.47(15) . .
C126 C104 C116 121.79(17) . .
C126 C104 C103 131.77(17) . .
C116 C104 C103 106.39(15) . .
C130 C105 C106 120.70(15) . .
C130 C105 C118 132.47(15) . .
C106 C105 C118 106.82(14) . .
C105 C106 C119 121.39(16) . .
C105 C106 C112 106.56(14) . .
C119 C106 C112 132.02(15) . .
C124 C107 C109 120.22(16) . .
C124 C107 C111 133.20(16) . .
C109 C107 C111 106.57(14) . .
C115 C108 C123 120.62(16) . .
C115 C108 C113 106.97(15) . .
C123 C108 C113 132.34(17) . .
C120 C109 C107 121.84(16) . .
C120 C109 C114 131.60(16) . .
C107 C109 C114 106.55(14) . .
N15 C110 N11 127.84(15) . .
N15 C110 C115 121.94(15) . .
N11 C110 C115 110.22(15) . .
N17 C111 N12 127.31(15) . .
N17 C111 C107 122.83(15) . .
N12 C111 C107 109.86(14) . .
N18 C112 N13 127.69(15) . .
N18 C112 C106 122.17(14) . .
N13 C112 C106 110.02(14) . .
N16 C113 N11 127.73(15) . .
N16 C113 C108 122.79(16) . .
N11 C113 C108 109.43(15) . .
N18 C114 N12 127.84(15) . .
N18 C114 C109 122.16(15) . .
N12 C114 C109 109.99(14) . .
C108 C115 C122 121.85(17) . .
C108 C115 C110 106.59(15) . .
C122 C115 C110 131.52(18) . .
C127 C116 C104 120.86(16) . .
C127 C116 C117 132.24(17) . .
C104 C116 C117 106.87(16) . .
N17 C117 N14 127.36(15) . .
N17 C117 C116 122.70(16) . .
N14 C117 C116 109.91(14) . .
N16 C118 N13 127.44(15) . .
N16 C118 C105 122.85(15) . .
N13 C118 C105 109.63(14) . .
C132 C119 C106 117.69(16) . .
C132 C119 H119 121.2 . .
C106 C119 H119 121.2 . .
C133 C120 C109 117.67(17) . .
C133 C120 H120 121.2 . .
C109 C120 H120 121.2 . .
C123 C121 C125 121.26(19) . .
C123 C121 H121 119.4 . .
C125 C121 H121 119.4 . .
C125 C122 C115 117.13(18) . .
C125 C122 H122 121.4 . .
C115 C122 H122 121.4 . .
C121 C123 C108 117.95(19) . .
C121 C123 H123 121.0 . .
C108 C123 H123 121.0 . .
C129 C124 C107 117.99(17) . .
C129 C124 H124 121.0 . .
C107 C124 H124 121.0 . .
C122 C125 C121 121.17(18) . .
C122 C125 H125 119.4 . .
C121 C125 H125 119.4 . .
C134 C126 C104 117.21(18) . .
C134 C126 H126 121.4 . .
C104 C126 H126 121.4 . .
C116 C127 C131 117.40(18) . .
C116 C127 H127 121.3 . .
C131 C127 H127 121.3 . .
C130 C128 C132 121.83(17) . .
C130 C128 H128 119.1 . .
C132 C128 H128 119.1 . .
C124 C129 C133 121.45(17) . .
C124 C129 H129 119.3 . .
C133 C129 H129 119.3 . .
C128 C130 C105 117.60(16) . .
C128 C130 H130 121.2 . .
C105 C130 H130 121.2 . .
C127 C131 C134 121.43(19) . .
C127 C131 H131 119.3 . .
C134 C131 H131 119.3 . .
C119 C132 C128 120.76(16) . .
C119 C132 H132 119.6 . .
C128 C132 H132 119.6 . .
C120 C133 C129 120.83(17) . .
C120 C133 H133 119.6 . .
C129 C133 H133 119.6 . .
C126 C134 C131 121.29(18) . .
C126 C134 H134 119.4 . .
C131 C134 H134 119.4 . .
N21 Fe3 N21 180.00(8) . 3_665
N21 Fe3 N22 89.32(6) . .
N21 Fe3 N22 90.68(6) 3_665 .
N21 Fe3 N22 90.68(6) . 3_665
N21 Fe3 N22 89.32(6) 3_665 3_665
N22 Fe3 N22 180.0 . 3_665
C137 N21 C136 106.96(13) . .
C137 N21 Fe3 127.30(11) . .
C136 N21 Fe3 125.74(11) . .
C138 N22 C135 106.54(13) . .
C138 N22 Fe3 127.36(11) . .
C135 N22 Fe3 126.10(11) . .
C135 N23 C136 121.61(14) . 3_665
C138 N24 C137 121.27(14) . .
N23 C135 N22 127.61(15) . .
N23 C135 C140 122.11(14) . .
N22 C135 C140 110.28(14) . .
N23 C136 N21 128.24(15) 3_665 .
N23 C136 C139 121.87(14) 3_665 .
N21 C136 C139 109.88(14) . .
N24 C137 N21 127.53(15) . .
N24 C137 C141 122.70(15) . .
N21 C137 C141 109.75(14) . .
N24 C138 N22 127.20(14) . .
N24 C138 C142 122.79(15) . .
N22 C138 C142 109.99(14) . .
C143 C139 C141 121.82(16) . .
C143 C139 C136 131.17(16) . .
C141 C139 C136 106.96(14) . .
C142 C140 C148 121.38(16) . .
C142 C140 C135 106.61(14) . .
C148 C140 C135 132.01(16) . .
C144 C141 C139 120.50(15) . .
C144 C141 C137 133.02(15) . .
C139 C141 C137 106.44(14) . .
C146 C142 C140 120.75(15) . .
C146 C142 C138 132.73(16) . .
C140 C142 C138 106.52(14) . .
C145 C143 C139 117.42(16) . .
C145 C143 H143 121.3 . .
C139 C143 H143 121.3 . .
C149 C144 C141 117.71(16) . .
C149 C144 H144 121.1 . .
C141 C144 H144 121.1 . .
C143 C145 C149 120.85(16) . .
C143 C145 H145 119.6 . .
C149 C145 H145 119.6 . .
C142 C146 C147 117.83(16) . .
C142 C146 H146 121.1 . .
C147 C146 H146 121.1 . .
C146 C147 C150 121.19(17) . .
C146 C147 H147 119.4 . .
C150 C147 H147 119.4 . .
C150 C148 C140 117.76(17) . .
C150 C148 H148 121.1 . .
C140 C148 H148 121.1 . .
C144 C149 C145 121.67(17) . .
C144 C149 H149 119.2 . .
C145 C149 H149 119.2 . .
C148 C150 C147 121.01(16) . .
C148 C150 H150 119.5 . .
C147 C150 H150 119.5 . .
N32 Fe4 N32 180.0 . 3
N32 Fe4 N31 90.04(6) . .
N32 Fe4 N31 89.97(6) 3 .
N32 Fe4 N31 89.96(6) . 3
N32 Fe4 N31 90.03(6) 3 3
N31 Fe4 N31 180.00(7) . 3
C151 N31 C154 106.41(13) . .
C151 N31 Fe4 126.79(11) . .
C154 N31 Fe4 126.79(10) . .
C153 N32 C157 106.72(13) . .
C153 N32 Fe4 126.42(10) . .
C157 N32 Fe4 126.73(11) . .
C157 N33 C151 121.62(14) 3 .
C153 N34 C154 121.51(14) . .
N33 C151 N31 127.15(15) . .
N33 C151 C152 122.64(14) . .
N31 C151 C152 110.20(14) . .
C159 C152 C161 121.07(16) . .
C159 C152 C151 132.20(16) . .
C161 C152 C151 106.72(14) . .
N34 C153 N32 128.03(14) . .
N34 C153 C156 122.19(15) . .
N32 C153 C156 109.77(13) . .
N34 C154 N31 127.07(14) . .
N34 C154 C161 122.58(15) . .
N31 C154 C161 110.33(13) . .
C156 C155 C158 121.47(15) . .
C156 C155 C157 107.13(13) . .
C158 C155 C157 131.23(16) . .
C162 C156 C155 121.18(15) . .
C162 C156 C153 132.20(15) . .
C155 C156 C153 106.50(14) . .
N33 C157 N32 127.73(14) 3 .
N33 C157 C155 122.38(14) 3 .
N32 C157 C155 109.84(14) . .
C160 C158 C155 117.50(16) . .
C160 C158 H158 121.3 . .
C155 C158 H158 121.3 . .
C163 C159 C152 117.74(16) . .
C163 C159 H159 121.1 . .
C152 C159 H159 121.1 . .
C158 C160 C165 120.95(15) . .
C158 C160 H160 119.5 . .
C165 C160 H160 119.5 . .
C164 C161 C152 120.93(15) . .
C164 C161 C154 132.74(16) . .
C152 C161 C154 106.32(14) . .
C165 C162 C156 117.42(16) . .
C165 C162 H162 121.3 . .
C156 C162 H162 121.3 . .
C159 C163 C166 121.44(16) . .
C159 C163 H163 119.3 . .
C166 C163 H163 119.3 . .
C166 C164 C161 117.96(17) . .
C166 C164 H164 121.0 . .
C161 C164 H164 121.0 . .
C162 C165 C160 121.48(16) . .
C162 C165 H165 119.3 . .
C160 C165 H165 119.3 . .
C164 C166 C163 120.83(17) . .
C164 C166 H166 119.6 . .
C163 C166 H166 119.6 . .
O4 Na1 O1 107.9(3) . .
O4 Na1 O2 162.60(6) . .
O1 Na1 O2 80.7(3) . .
O4 Na1 O5 67.52(5) . .
O1 Na1 O5 171.8(4) . .
O2 Na1 O5 105.66(6) . .
O4 Na1 O1A 114.5(3) . .
O1 Na1 O1A 9.7(3) . .
O2 Na1 O1A 76.1(3) . .
O5 Na1 O1A 166.3(3) . .
O4 Na1 O3 97.10(6) . .
O1 Na1 O3 105.5(3) . .
O2 Na1 O3 65.71(6) . .
O5 Na1 O3 82.09(5) . .
O1A Na1 O3 110.6(3) . .
O4 Na1 O6 89.12(5) . .
O1 Na1 O6 68.3(3) . .
O2 Na1 O6 108.23(6) . .
O5 Na1 O6 104.36(5) . .
O1A Na1 O6 62.7(3) . .
O3 Na1 O6 172.43(6) . .
O4 Na1 N42A 66.11(14) . .
O1 Na1 N42A 58.8(2) . .
O2 Na1 N42A 108.35(14) . .
O5 Na1 N42A 122.34(13) . .
O1A Na1 N42A 68.5(2) . .
O3 Na1 N42A 71.72(12) . .
O6 Na1 N42A 107.23(12) . .
O4 Na1 N41 119.64(6) . .
O1 Na1 N41 110.70(17) . .
O2 Na1 N41 68.79(6) . .
O5 Na1 N41 67.82(5) . .
O1A Na1 N41 101.01(17) . .
O3 Na1 N41 114.52(6) . .
O6 Na1 N41 65.40(5) . .
N42A Na1 N41 169.49(12) . .
O4 Na1 N42 65.27(15) . .
O1 Na1 N42 68.0(2) . .
O2 Na1 N42 106.00(15) . .
O5 Na1 N42 114.23(12) . .
O1A Na1 N42 77.6(2) . .
O3 Na1 N42 61.82(11) . .
O6 Na1 N42 117.68(11) . .
N42A Na1 N42 10.89(10) . .
N41 Na1 N42 174.77(15) . .
C182 O2 C178 114.51(18) . .
C182 O2 Na1 112.84(14) . .
C178 O2 Na1 114.84(16) . .
C181 O3 C176 104.2(3) . .
C181 O3 C76A 123.1(3) . .
C176 O3 C76A 22.3(3) . .
C181 O3 Na1 114.03(16) . .
C176 O3 Na1 124.7(2) . .
C76A O3 Na1 103.1(2) . .
C174 O4 C183 122.3(2) . .
C174 O4 C83A 103.0(3) . .
C183 O4 C83A 25.0(2) . .
C174 O4 Na1 115.83(11) . .
C183 O4 Na1 116.6(2) . .
C83A O4 Na1 122.2(2) . .
C172 O5 C167 114.88(16) . .
C172 O5 Na1 110.01(10) . .
C167 O5 Na1 115.50(12) . .
C179 O6 C170 113.30(17) . .
C179 O6 Na1 114.48(11) . .
C170 O6 Na1 112.32(13) . .
C177 N41 C171 111.07(19) . .
C177 N41 C173 110.86(18) . .
C171 N41 C173 111.98(18) . .
C177 N41 Na1 110.25(12) . .
C171 N41 Na1 107.20(12) . .
C173 N41 Na1 105.25(14) . .
O5 C167 C171 112.61(16) . .
O5 C167 H16A 109.1 . .
C171 C167 H16A 109.1 . .
O5 C167 H16B 109.1 . .
C171 C167 H16B 109.1 . .
H16A C167 H16B 107.8 . .
O1A C168 O1 16.5(6) . .
O1A C168 C170 100.8(4) . .
O1 C168 C170 114.8(4) . .
O1A C168 H16C 107.5 . .
O1 C168 H16C 108.6 . .
C170 C168 H16C 108.6 . .
O1A C168 H16D 123.2 . .
O1 C168 H16D 108.6 . .
C170 C168 H16D 108.6 . .
H16C C168 H16D 107.5 . .
O6 C170 C168 107.30(19) . .
O6 C170 H17A 110.3 . .
C168 C170 H17A 110.3 . .
O6 C170 H17B 110.3 . .
C168 C170 H17B 110.3 . .
H17A C170 H17B 108.5 . .
N41 C171 C167 112.31(19) . .
N41 C171 H17C 109.1 . .
C167 C171 H17C 109.1 . .
N41 C171 H17D 109.1 . .
C167 C171 H17D 109.1 . .
H17C C171 H17D 107.9 . .
O5 C172 C174 107.61(16) . .
O5 C172 H17E 110.2 . .
C174 C172 H17E 110.2 . .
O5 C172 H17F 110.2 . .
C174 C172 H17F 110.2 . .
H17E C172 H17F 108.5 . .
N41 C173 C182 112.44(18) . .
N41 C173 H17G 109.1 . .
C182 C173 H17G 109.1 . .
N41 C173 H17H 109.1 . .
C182 C173 H17H 109.1 . .
H17G C173 H17H 107.8 . .
O4 C174 C172 107.53(16) . .
O4 C174 H17I 110.2 . .
C172 C174 H17I 110.2 . .
O4 C174 H17J 110.2 . .
C172 C174 H17J 110.2 . .
H17I C174 H17J 108.5 . .
N41 C177 C179 111.71(18) . .
N41 C177 H17Q 109.3 . .
C179 C177 H17Q 109.3 . .
N41 C177 H17R 109.3 . .
C179 C177 H17R 109.3 . .
H17Q C177 H17R 107.9 . .
O2 C178 C181 108.1(2) . .
O2 C178 H17S 110.1 . .
C181 C178 H17S 110.1 . .
O2 C178 H17T 110.1 . .
C181 C178 H17T 110.1 . .
H17S C178 H17T 108.4 . .
O6 C179 C177 111.61(18) . .
O6 C179 H17O 109.3 . .
C177 C179 H17O 109.3 . .
O6 C179 H17P 109.3 . .
C177 C179 H17P 109.3 . .
H17O C179 H17P 108.0 . .
O3 C181 C178 108.6(2) . .
O3 C181 H18O 110.0 . .
C178 C181 H18O 110.0 . .
O3 C181 H18P 110.0 . .
C178 C181 H18P 110.0 . .
H18O C181 H18P 108.3 . .
O2 C182 C173 113.0(2) . .
O2 C182 H18C 109.0 . .
C173 C182 H18C 109.0 . .
O2 C182 H18D 109.0 . .
C173 C182 H18D 109.0 . .
H18C C182 H18D 107.8 . .
C175 O1 C168 117.9(9) . .
C175 O1 Na1 114.9(8) . .
C168 O1 Na1 111.6(8) . .
N42 C180 C175 111.2(6) . .
N42 C180 H18A 109.4 . .
C175 C180 H18A 109.4 . .
N42 C180 H18B 109.4 . .
C175 C180 H18B 109.4 . .
H18A C180 H18B 108.0 . .
O1 C175 C180 113.7(8) . .
O1 C175 H17K 108.8 . .
C180 C175 H17K 108.8 . .
O1 C175 H17L 108.8 . .
C180 C175 H17L 108.8 . .
H17K C175 H17L 107.7 . .
O3 C176 C169 108.4(6) . .
O3 C176 H17M 110.0 . .
C169 C176 H17M 110.0 . .
O3 C176 H17N 110.0 . .
C169 C176 H17N 110.0 . .
H17M C176 H17N 108.4 . .
N42 C169 C176 110.6(6) . .
N42 C169 H16E 109.5 . .
C176 C169 H16E 109.5 . .
N42 C169 H16F 109.5 . .
C176 C169 H16F 109.5 . .
H16E C169 H16F 108.1 . .
O4 C183 C184 107.2(3) . .
O4 C183 H18E 110.3 . .
C184 C183 H18E 110.3 . .
O4 C183 H18F 110.3 . .
C184 C183 H18F 110.3 . .
H18E C183 H18F 108.5 . .
N42 C184 C183 111.4(4) . .
N42 C184 H18G 109.3 . .
C183 C184 H18G 109.3 . .
N42 C184 H18H 109.3 . .
C183 C184 H18H 109.3 . .
H18G C184 H18H 108.0 . .
C184 N42 C169 112.2(5) . .
C184 N42 C180 108.3(5) . .
C169 N42 C180 111.4(6) . .
C184 N42 Na1 107.9(4) . .
C169 N42 Na1 111.6(5) . .
C180 N42 Na1 105.0(4) . .
C168 O1A C75A 109.1(9) . .
C168 O1A Na1 114.3(9) . .
C75A O1A Na1 108.4(7) . .
N42A C80A C75A 113.4(6) . .
N42A C80A H80A 108.9 . .
C75A C80A H80A 108.9 . .
N42A C80A H80B 108.9 . .
C75A C80A H80B 108.9 . .
H80A C80A H80B 107.7 . .
O1A C75A C80A 113.3(8) . .
O1A C75A H75A 108.9 . .
C80A C75A H75A 108.9 . .
O1A C75A H75B 108.9 . .
C80A C75A H75B 108.9 . .
H75A C75A H75B 107.7 . .
O3 C76A C69A 114.6(6) . .
O3 C76A H76A 108.6 . .
C69A C76A H76A 108.6 . .
O3 C76A H76B 108.6 . .
C69A C76A H76B 108.6 . .
H76A C76A H76B 107.6 . .
N42A C69A C76A 115.4(6) . .
N42A C69A H69A 108.4 . .
C76A C69A H69A 108.4 . .
N42A C69A H69B 108.4 . .
C76A C69A H69B 108.4 . .
H69A C69A H69B 107.5 . .
O4 C83A C84A 106.0(4) . .
O4 C83A H83A 110.5 . .
C84A C83A H83A 110.5 . .
O4 C83A H83B 110.5 . .
C84A C83A H83B 110.5 . .
H83A C83A H83B 108.7 . .
C83A C84A N42A 114.5(4) . .
C83A C84A H84A 108.6 . .
N42A C84A H84A 108.6 . .
C83A C84A H84B 108.6 . .
N42A C84A H84B 108.6 . .
H84A C84A H84B 107.6 . .
C69A N42A C80A 111.7(6) . .
C69A N42A C84A 116.6(6) . .
C80A N42A C84A 109.4(4) . .
C69A N42A Na1 105.6(4) . .
C80A N42A Na1 107.7(4) . .
C84A N42A Na1 105.3(4) . .
O16 Na2 O12 80.82(5) . .
O16 Na2 O11 171.89(5) . .
O12 Na2 O11 106.54(5) . .
O16 Na2 O15 66.84(5) . .
O12 Na2 O15 106.18(5) . .
O11 Na2 O15 107.17(5) . .
O16 Na2 O13 106.99(5) . .
O12 Na2 O13 66.43(4) . .
O11 Na2 O13 79.51(4) . .
O15 Na2 O13 171.57(5) . .
O16 Na2 O14 106.67(5) . .
O12 Na2 O14 170.63(5) . .
O11 Na2 O14 66.37(4) . .
O15 Na2 O14 82.27(5) . .
O13 Na2 O14 105.42(5) . .
O16 Na2 N52 112.14(5) . .
O12 Na2 N52 67.72(4) . .
O11 Na2 N52 68.69(5) . .
O15 Na2 N52 67.06(5) . .
O13 Na2 N52 111.90(5) . .
O14 Na2 N52 113.23(5) . .
O16 Na2 N51 68.68(5) . .
O12 Na2 N51 112.02(5) . .
O11 Na2 N51 110.59(5) . .
O15 Na2 N51 113.92(5) . .
O13 Na2 N51 67.17(4) . .
O14 Na2 N51 66.86(4) . .
N52 Na2 N51 178.99(5) . .
C189 O11 C195 113.76(13) . .
C189 O11 Na2 113.44(11) . .
C195 O11 Na2 112.41(10) . .
C187 O12 C192 113.75(14) . .
C187 O12 Na2 114.55(11) . .
C192 O12 Na2 113.72(10) . .
C198 O13 C191 113.42(14) . .
C198 O13 Na2 113.55(10) . .
C191 O13 Na2 111.44(11) . .
C202 O14 C194 113.84(14) . .
C202 O14 Na2 113.60(10) . .
C194 O14 Na2 111.82(11) . .
C201 O15 C196 113.72(15) . .
C201 O15 Na2 112.79(11) . .
C196 O15 Na2 114.68(11) . .
C188 O16 C199 114.08(14) . .
C188 O16 Na2 113.56(11) . .
C199 O16 Na2 113.35(11) . .
C185 N51 C193 110.24(14) . .
C185 N51 C186 110.55(14) . .
C193 N51 C186 111.45(14) . .
C185 N51 Na2 108.48(11) . .
C193 N51 Na2 109.48(10) . .
C186 N51 Na2 106.52(11) . .
C190 N52 C200 110.73(15) . .
C190 N52 C197 110.33(14) . .
C200 N52 C197 111.13(14) . .
C190 N52 Na2 107.96(10) . .
C200 N52 Na2 109.37(11) . .
C197 N52 Na2 107.19(11) . .
N51 C185 C198 112.11(14) . .
N51 C185 H18Q 109.2 . .
C198 C185 H18Q 109.2 . .
N51 C185 H18R 109.2 . .
C198 C185 H18R 109.2 . .
H18Q C185 H18R 107.9 . .
N51 C186 C199 112.12(15) . .
N51 C186 H18S 109.2 . .
C199 C186 H18S 109.2 . .
N51 C186 H18T 109.2 . .
C199 C186 H18T 109.2 . .
H18S C186 H18T 107.9 . .
O12 C187 C191 108.14(15) . .
O12 C187 H18I 110.1 . .
C191 C187 H18I 110.1 . .
O12 C187 H18J 110.1 . .
C191 C187 H18J 110.1 . .
H18I C187 H18J 108.4 . .
O16 C188 C201 107.83(15) . .
O16 C188 H18K 110.1 . .
C201 C188 H18K 110.1 . .
O16 C188 H18L 110.1 . .
C201 C188 H18L 110.1 . .
H18K C188 H18L 108.5 . .
O11 C189 C194 107.64(14) . .
O11 C189 H18M 110.2 . .
C194 C189 H18M 110.2 . .
O11 C189 H18N 110.2 . .
C194 C189 H18N 110.2 . .
H18M C189 H18N 108.5 . .
N52 C190 C192 111.03(15) . .
N52 C190 H19A 109.4 . .
C192 C190 H19A 109.4 . .
N52 C190 H19B 109.4 . .
C192 C190 H19B 109.4 . .
H19A C190 H19B 108.0 . .
O13 C191 C187 107.70(14) . .
O13 C191 H19C 110.2 . .
C187 C191 H19C 110.2 . .
O13 C191 H19D 110.2 . .
C187 C191 H19D 110.2 . .
H19C C191 H19D 108.5 . .
O12 C192 C190 111.98(15) . .
O12 C192 H19E 109.2 . .
C190 C192 H19E 109.2 . .
O12 C192 H19F 109.2 . .
C190 C192 H19F 109.2 . .
H19E C192 H19F 107.9 . .
N51 C193 C202 111.81(15) . .
N51 C193 H19G 109.3 . .
C202 C193 H19G 109.3 . .
N51 C193 H19H 109.3 . .
C202 C193 H19H 109.3 . .
H19G C193 H19H 107.9 . .
O14 C194 C189 107.58(15) . .
O14 C194 H19I 110.2 . .
C189 C194 H19I 110.2 . .
O14 C194 H19J 110.2 . .
C189 C194 H19J 110.2 . .
H19I C194 H19J 108.5 . .
O11 C195 C197 113.03(15) . .
O11 C195 H19K 109.0 . .
C197 C195 H19K 109.0 . .
O11 C195 H19L 109.0 . .
C197 C195 H19L 109.0 . .
H19K C195 H19L 107.8 . .
O15 C196 C200 112.17(15) . .
O15 C196 H19M 109.2 . .
C200 C196 H19M 109.2 . .
O15 C196 H19N 109.2 . .
C200 C196 H19N 109.2 . .
H19M C196 H19N 107.9 . .
N52 C197 C195 111.83(14) . .
N52 C197 H19O 109.2 . .
C195 C197 H19O 109.2 . .
N52 C197 H19P 109.2 . .
C195 C197 H19P 109.2 . .
H19O C197 H19P 107.9 . .
O13 C198 C185 112.53(16) . .
O13 C198 H19Q 109.1 . .
C185 C198 H19Q 109.1 . .
O13 C198 H19R 109.1 . .
C185 C198 H19R 109.1 . .
H19Q C198 H19R 107.8 . .
O16 C199 C186 112.63(15) . .
O16 C199 H19S 109.1 . .
C186 C199 H19S 109.1 . .
O16 C199 H19T 109.1 . .
C186 C199 H19T 109.1 . .
H19S C199 H19T 107.8 . .
N52 C200 C196 111.42(16) . .
N52 C200 H20A 109.3 . .
C196 C200 H20A 109.3 . .
N52 C200 H20B 109.3 . .
C196 C200 H20B 109.3 . .
H20A C200 H20B 108.0 . .
O15 C201 C188 107.02(15) . .
O15 C201 H20C 110.3 . .
C188 C201 H20C 110.3 . .
O15 C201 H20D 110.3 . .
C188 C201 H20D 110.3 . .
H20C C201 H20D 108.6 . .
O14 C202 C193 112.91(15) . .
O14 C202 H20E 109.0 . .
C193 C202 H20E 109.0 . .
O14 C202 H20F 109.0 . .
C193 C202 H20F 109.0 . .
H20E C202 H20F 107.8 . .
O25 Na3 O24 78.52(5) . .
O25 Na3 O26 171.09(5) . .
O24 Na3 O26 109.36(5) . .
O25 Na3 O22 105.20(5) . .
O24 Na3 O22 174.92(5) . .
O26 Na3 O22 67.20(5) . .
O25 Na3 O21 106.73(5) . .
O24 Na3 O21 66.86(4) . .
O26 Na3 O21 80.70(5) . .
O22 Na3 O21 108.46(5) . .
O25 Na3 O23 65.62(4) . .
O24 Na3 O23 107.00(5) . .
O26 Na3 O23 107.26(5) . .
O22 Na3 O23 77.85(5) . .
O21 Na3 O23 171.54(5) . .
O25 Na3 N61 110.96(5) . .
O24 Na3 N61 69.40(5) . .
O26 Na3 N61 69.35(5) . .
O22 Na3 N61 111.81(5) . .
O21 Na3 N61 113.24(5) . .
O23 Na3 N61 68.17(4) . .
O25 Na3 N62 68.18(5) . .
O24 Na3 N62 110.62(5) . .
O26 Na3 N62 111.43(5) . .
O22 Na3 N62 68.26(5) . .
O21 Na3 N62 67.50(5) . .
O23 Na3 N62 111.01(5) . .
N61 Na3 N62 179.07(5) . .
C209 O21 C211 114.29(15) . .
C209 O21 Na3 112.45(10) . .
C211 O21 Na3 113.50(11) . .
C216 O22 C220 113.02(16) . .
C216 O22 Na3 113.40(13) . .
C220 O22 Na3 113.46(12) . .
C214 O23 C208 113.61(14) . .
C214 O23 Na3 109.29(10) . .
C208 O23 Na3 110.57(10) . .
C213 O24 C203 113.65(14) . .
C213 O24 Na3 113.74(10) . .
C203 O24 Na3 112.33(10) . .
C206 O25 C218 113.81(14) . .
C206 O25 Na3 117.06(11) . .
C218 O25 Na3 113.69(10) . .
C217 O26 C204 113.58(15) . .
C217 O26 Na3 113.16(12) . .
C204 O26 Na3 112.04(11) . .
C205 N61 C215 110.73(14) . .
C205 N61 C210 109.78(14) . .
C215 N61 C210 110.88(14) . .
C205 N61 Na3 110.03(10) . .
C215 N61 Na3 107.76(11) . .
C210 N61 Na3 107.58(11) . .
C207 N62 C219 110.94(15) . .
C207 N62 C212 111.18(16) . .
C219 N62 C212 111.98(16) . .
C207 N62 Na3 108.62(11) . .
C219 N62 Na3 106.68(11) . .
C212 N62 Na3 107.21(11) . .
O24 C203 C210 112.41(15) . .
O24 C203 H20G 109.1 . .
C210 C203 H20G 109.1 . .
O24 C203 H20H 109.1 . .
C210 C203 H20H 109.1 . .
H20G C203 H20H 107.9 . .
O26 C204 C215 112.41(15) . .
O26 C204 H20I 109.1 . .
C215 C204 H20I 109.1 . .
O26 C204 H20J 109.1 . .
C215 C204 H20J 109.1 . .
H20I C204 H20J 107.9 . .
N61 C205 C208 112.13(15) . .
N61 C205 H20K 109.2 . .
C208 C205 H20K 109.2 . .
N61 C205 H20L 109.2 . .
C208 C205 H20L 109.2 . .
H20K C205 H20L 107.9 . .
O25 C206 C214 106.57(14) . .
O25 C206 H20M 110.4 . .
C214 C206 H20M 110.4 . .
O25 C206 H20N 110.4 . .
C214 C206 H20N 110.4 . .
H20M C206 H20N 108.6 . .
N62 C207 C211 111.96(16) . .
N62 C207 H20O 109.2 . .
C211 C207 H20O 109.2 . .
N62 C207 H20P 109.2 . .
C211 C207 H20P 109.2 . .
H20O C207 H20P 107.9 . .
O23 C208 C205 113.13(15) . .
O23 C208 H20Q 109.0 . .
C205 C208 H20Q 109.0 . .
O23 C208 H20R 109.0 . .
C205 C208 H20R 109.0 . .
H20Q C208 H20R 107.8 . .
O21 C209 C213 108.01(15) . .
O21 C209 H20S 110.1 . .
C213 C209 H20S 110.1 . .
O21 C209 H20T 110.1 . .
C213 C209 H20T 110.1 . .
H20S C209 H20T 108.4 . .
N61 C210 C203 111.84(15) . .
N61 C210 H21A 109.2 . .
C203 C210 H21A 109.2 . .
N61 C210 H21B 109.2 . .
C203 C210 H21B 109.2 . .
H21A C210 H21B 107.9 . .
O21 C211 C207 112.11(15) . .
O21 C211 H21C 109.2 . .
C207 C211 H21C 109.2 . .
O21 C211 H21D 109.2 . .
C207 C211 H21D 109.2 . .
H21C C211 H21D 107.9 . .
N62 C212 C218 111.64(16) . .
N62 C212 H21E 109.3 . .
C218 C212 H21E 109.3 . .
N62 C212 H21F 109.3 . .
C218 C212 H21F 109.3 . .
H21E C212 H21F 108.0 . .
O24 C213 C209 106.82(15) . .
O24 C213 H21G 110.4 . .
C209 C213 H21G 110.4 . .
O24 C213 H21H 110.4 . .
C209 C213 H21H 110.4 . .
H21G C213 H21H 108.6 . .
O23 C214 C206 107.17(14) . .
O23 C214 H21I 110.3 . .
C206 C214 H21I 110.3 . .
O23 C214 H21J 110.3 . .
C206 C214 H21J 110.3 . .
H21I C214 H21J 108.5 . .
N61 C215 C204 112.28(16) . .
N61 C215 H21K 109.1 . .
C204 C215 H21K 109.1 . .
N61 C215 H21L 109.1 . .
C204 C215 H21L 109.1 . .
H21K C215 H21L 107.9 . .
O22 C216 C217 107.85(17) . .
O22 C216 H21M 110.1 . .
C217 C216 H21M 110.1 . .
O22 C216 H21N 110.1 . .
C217 C216 H21N 110.1 . .
H21M C216 H21N 108.5 . .
O26 C217 C216 107.89(17) . .
O26 C217 H21O 110.1 . .
C216 C217 H21O 110.1 . .
O26 C217 H21P 110.1 . .
C216 C217 H21P 110.1 . .
H21O C217 H21P 108.4 . .
O25 C218 C212 112.54(16) . .
O25 C218 H21Q 109.1 . .
C212 C218 H21Q 109.1 . .
O25 C218 H21R 109.1 . .
C212 C218 H21R 109.1 . .
H21Q C218 H21R 107.8 . .
N62 C219 C220 112.37(16) . .
N62 C219 H21S 109.1 . .
C220 C219 H21S 109.1 . .
N62 C219 H21T 109.1 . .
C220 C219 H21T 109.1 . .
H21S C219 H21T 107.9 . .
O22 C220 C219 112.19(17) . .
O22 C220 H22A 109.2 . .
C219 C220 H22A 109.2 . .
O22 C220 H22B 109.2 . .
C219 C220 H22B 109.2 . .
H22A C220 H22B 107.9 . .
O35 Na4 O33 67.47(5) . .
O35 Na4 O32 173.16(6) . .
O33 Na4 O32 107.71(5) . .
O35 Na4 O34 77.31(5) . .
O33 Na4 O34 107.91(5) . .
O32 Na4 O34 109.18(5) . .
O35 Na4 O36 108.68(5) . .
O33 Na4 O36 173.70(6) . .
O32 Na4 O36 76.55(5) . .
O34 Na4 O36 65.99(5) . .
O35 Na4 O31 107.22(5) . .
O33 Na4 O31 77.36(5) . .
O32 Na4 O31 66.44(5) . .
O34 Na4 O31 174.26(6) . .
O36 Na4 O31 108.80(5) . .
O35 Na4 N71 70.34(5) . .
O33 Na4 N71 112.62(5) . .
O32 Na4 N71 108.34(5) . .
O34 Na4 N71 110.99(5) . .
O36 Na4 N71 69.53(5) . .
O31 Na4 N71 68.10(5) . .
O35 Na4 N72 111.46(5) . .
O33 Na4 N72 69.12(5) . .
O32 Na4 N72 69.98(5) . .
O34 Na4 N72 68.95(5) . .
O36 Na4 N72 108.85(5) . .
O31 Na4 N72 111.75(5) . .
N71 Na4 N72 178.02(6) . .
C225 O31 C231 114.12(16) . .
C225 O31 Na4 111.75(11) . .
C231 O31 Na4 112.03(13) . .
C229 O32 C223 114.27(15) . .
C229 O32 Na4 109.91(11) . .
C223 O32 Na4 112.97(13) . .
C237 O33 C234 113.86(14) . .
C237 O33 Na4 113.55(11) . .
C234 O33 Na4 112.51(11) . .
C222 O34 C236 113.82(16) . .
C222 O34 Na4 114.45(13) . .
C236 O34 Na4 110.90(11) . .
C224 O35 C226 114.01(15) . .
C224 O35 Na4 113.39(11) . .
C226 O35 Na4 111.37(11) . .
C230 O36 C238 113.96(16) . .
C230 O36 Na4 113.78(13) . .
C238 O36 Na4 110.47(12) . .
C232 N71 C227 110.55(15) . .
C232 N71 C233 110.94(15) . .
C227 N71 C233 110.96(16) . .
C232 N71 Na4 107.44(12) . .
C227 N71 Na4 109.98(11) . .
C233 N71 Na4 106.84(11) . .
C235 N72 C228 110.46(15) . .
C235 N72 C221 111.34(14) . .
C228 N72 C221 110.42(15) . .
C235 N72 Na4 108.38(11) . .
C228 N72 Na4 108.73(11) . .
C221 N72 Na4 107.40(11) . .
N72 C221 C229 112.39(15) . .
N72 C221 H22C 109.1 . .
C229 C221 H22C 109.1 . .
N72 C221 H22D 109.1 . .
C229 C221 H22D 109.1 . .
H22C C221 H22D 107.9 . .
O34 C222 C230 107.65(18) . .
O34 C222 H22E 110.2 . .
C230 C222 H22E 110.2 . .
O34 C222 H22F 110.2 . .
C230 C222 H22F 110.2 . .
H22E C222 H22F 108.5 . .
O32 C223 C231 107.69(16) . .
O32 C223 H22G 110.2 . .
C231 C223 H22G 110.2 . .
O32 C223 H22H 110.2 . .
C231 C223 H22H 110.2 . .
H22G C223 H22H 108.5 . .
O35 C224 C237 107.55(16) . .
O35 C224 H22I 110.2 . .
C237 C224 H22I 110.2 . .
O35 C224 H22J 110.2 . .
C237 C224 H22J 110.2 . .
H22I C224 H22J 108.5 . .
O31 C225 C227 112.49(18) . .
O31 C225 H22K 109.1 . .
C227 C225 H22K 109.1 . .
O31 C225 H22L 109.1 . .
C227 C225 H22L 109.1 . .
H22K C225 H22L 107.8 . .
O35 C226 C233 112.60(15) . .
O35 C226 H22M 109.1 . .
C233 C226 H22M 109.1 . .
O35 C226 H22N 109.1 . .
C233 C226 H22N 109.1 . .
H22M C226 H22N 107.8 . .
N71 C227 C225 112.12(16) . .
N71 C227 H22O 109.2 . .
C225 C227 H22O 109.2 . .
N71 C227 H22P 109.2 . .
C225 C227 H22P 109.2 . .
H22O C227 H22P 107.9 . .
N72 C228 C236 111.37(16) . .
N72 C228 H22Q 109.4 . .
C236 C228 H22Q 109.4 . .
N72 C228 H22R 109.4 . .
C236 C228 H22R 109.4 . .
H22Q C228 H22R 108.0 . .
O32 C229 C221 113.04(17) . .
O32 C229 H22S 109.0 . .
C221 C229 H22S 109.0 . .
O32 C229 H22T 109.0 . .
C221 C229 H22T 109.0 . .
H22S C229 H22T 107.8 . .
O36 C230 C222 107.43(16) . .
O36 C230 H23A 110.2 . .
C222 C230 H23A 110.2 . .
O36 C230 H23B 110.2 . .
C222 C230 H23B 110.2 . .
H23A C230 H23B 108.5 . .
O31 C231 C223 107.66(16) . .
O31 C231 H23C 110.2 . .
C223 C231 H23C 110.2 . .
O31 C231 H23D 110.2 . .
C223 C231 H23D 110.2 . .
H23C C231 H23D 108.5 . .
N71 C232 C238 112.57(15) . .
N71 C232 H23E 109.1 . .
C238 C232 H23E 109.1 . .
N71 C232 H23F 109.1 . .
C238 C232 H23F 109.1 . .
H23E C232 H23F 107.8 . .
N71 C233 C226 112.30(16) . .
N71 C233 H23G 109.1 . .
C226 C233 H23G 109.1 . .
N71 C233 H23H 109.1 . .
C226 C233 H23H 109.1 . .
H23G C233 H23H 107.9 . .
O33 C234 C235 112.35(15) . .
O33 C234 H23I 109.1 . .
C235 C234 H23I 109.1 . .
O33 C234 H23J 109.1 . .
C235 C234 H23J 109.1 . .
H23I C234 H23J 107.9 . .
N72 C235 C234 112.21(15) . .
N72 C235 H23K 109.2 . .
C234 C235 H23K 109.2 . .
N72 C235 H23L 109.2 . .
C234 C235 H23L 109.2 . .
H23K C235 H23L 107.9 . .
O34 C236 C228 111.96(16) . .
O34 C236 H23M 109.2 . .
C228 C236 H23M 109.2 . .
O34 C236 H23N 109.2 . .
C228 C236 H23N 109.2 . .
H23M C236 H23N 107.9 . .
O33 C237 C224 106.86(15) . .
O33 C237 H23O 110.3 . .
C224 C237 H23O 110.3 . .
O33 C237 H23P 110.3 . .
C224 C237 H23P 110.3 . .
H23O C237 H23P 108.6 . .
O36 C238 C232 112.27(18) . .
O36 C238 H23Q 109.1 . .
C232 C238 H23Q 109.1 . .
O36 C238 H23R 109.1 . .
C232 C238 H23R 109.1 . .
H23Q C238 H23R 107.9 . .
C302 C301 C306 120.0 . .
C302 C301 Cl1 119.11(8) . .
C306 C301 Cl1 120.89(8) . .
C303 C302 C301 120.0 . .
C303 C302 H302 120.0 . .
C301 C302 H302 120.0 . .
C302 C303 C304 120.0 . .
C302 C303 H303 120.0 . .
C304 C303 H303 120.0 . .
C305 C304 C303 120.0 . .
C305 C304 H304 120.0 . .
C303 C304 H304 120.0 . .
C304 C305 C306 120.0 . .
C304 C305 H305 120.0 . .
C306 C305 H305 120.0 . .
C305 C306 C301 120.0 . .
C305 C306 Cl2 118.63(7) . .
C301 C306 Cl2 121.32(7) . .
C308 C307 C312 120.0 . .
C308 C307 Cl3 119.02(7) . .
C312 C307 Cl3 120.98(7) . .
C307 C308 C309 120.0 . .
C307 C308 H308 120.0 . .
C309 C308 H308 120.0 . .
C310 C309 C308 120.0 . .
C310 C309 H309 120.0 . .
C308 C309 H309 120.0 . .
C309 C310 C311 120.0 . .
C309 C310 H310 120.0 . .
C311 C310 H310 120.0 . .
C312 C311 C310 120.0 . .
C312 C311 H311 120.0 . .
C310 C311 H311 120.0 . .
C311 C312 C307 120.0 . .
C311 C312 Cl4 119.13(7) . .
C307 C312 Cl4 120.87(7) . .
C314 C313 C318 120.0 . .
C314 C313 Cl5 119.51(8) . .
C318 C313 Cl5 120.47(8) . .
C315 C314 C313 120.0 . .
C315 C314 H314 120.0 . .
C313 C314 H314 120.0 . .
C316 C315 C314 120.0 . .
C316 C315 H315 120.0 . .
C314 C315 H315 120.0 . .
C315 C316 C317 120.0 . .
C315 C316 H316 120.0 . .
C317 C316 H316 120.0 . .
C318 C317 C316 120.0 . .
C318 C317 H317 120.0 . .
C316 C317 H317 120.0 . .
C317 C318 C313 120.0 . .
C317 C318 Cl6 119.57(8) . .
C313 C318 Cl6 120.43(8) . .
C320 C319 C324 120.0 . .
C320 C319 Cl5A 118.6(10) . .
C324 C319 Cl5A 121.4(10) . .
C319 C320 C321 120.0 . .
C319 C320 H320 120.0 . .
C321 C320 H320 120.0 . .
C322 C321 C320 120.0 . .
C322 C321 H321 120.0 . .
C320 C321 H321 120.0 . .
C323 C322 C321 120.0 . .
C323 C322 H322 120.0 . .
C321 C322 H322 120.0 . .
C322 C323 C324 120.0 . .
C322 C323 H323 120.0 . .
C324 C323 H323 120.0 . .
C323 C324 C319 120.0 . .
C323 C324 Cl6A 120.0(9) . .
C319 C324 Cl6A 120.0(9) . .
C326 C325 C330 120.0 . .
C326 C325 Cl7 117.0(2) . .
C330 C325 Cl7 123.0(3) . .
C325 C326 C327 120.0 . .
C325 C326 H326 120.0 . .
C327 C326 H326 120.0 . .
C328 C327 C326 120.0 . .
C328 C327 H327 120.0 . .
C326 C327 H327 120.0 . .
C327 C328 C329 120.0 . .
C327 C328 H328 120.0 . .
C329 C328 H328 120.0 . .
C330 C329 C328 120.0 . .
C330 C329 H329 120.0 . .
C328 C329 H329 120.0 . .
C329 C330 C325 120.0 . .
C329 C330 Cl8 120.60(16) . .
C325 C330 Cl8 119.38(16) . .
C332 C331 C336 120.0 . .
C332 C331 Cl7A 119.4(3) . .
C336 C331 Cl7A 120.6(3) . .
C331 C332 C333 120.0 . .
C331 C332 H332 120.0 . .
C333 C332 H332 120.0 . .
C332 C333 C334 120.0 . .
C332 C333 H333 120.0 . .
C334 C333 H333 120.0 . .
C335 C334 C333 120.0 . .
C335 C334 H334 120.0 . .
C333 C334 H334 120.0 . .
C334 C335 C336 120.0 . .
C334 C335 H335 120.0 . .
C336 C335 H335 120.0 . .
C335 C336 C331 120.0 . .
C335 C336 Cl8A 116.7(4) . .
C331 C336 Cl8A 123.2(4) . .
C340 Cl9 C341 63.3(4) 3_655 3_655
C340 Cl9 C337 41.1(8) 3_655 .
C341 Cl9 C337 22.2(6) 3_655 .
C339 Cl10 C338 67.6(6) 3_655 3_655
C339 Cl10 C342 39.3(9) 3_655 .
C338 Cl10 C342 28.4(5) 3_655 .
C339 Cl10 C340 11.4(6) 3_655 3_655
C338 Cl10 C340 79.0(4) 3_655 3_655
C342 Cl10 C340 50.7(4) . 3_655
C341 C337 C340 101.8(14) 3_655 3_655
C341 C337 C342 85.1(17) 3_655 3_655
C340 C337 C342 171.2(14) 3_655 3_655
C341 C337 C338 52.0(16) 3_655 .
C340 C337 C338 153.8(12) 3_655 .
C342 C337 C338 33.5(5) 3_655 .
C341 C337 C342 170.6(18) 3_655 .
C340 C337 C342 86.1(12) 3_655 .
C342 C337 C342 86.6(5) 3_655 .
C338 C337 C342 120.0 . .
C341 C337 Cl9 66.1(13) 3_655 .
C340 C337 Cl9 35.7(7) 3_655 .
C342 C337 Cl9 150.9(9) 3_655 .
C338 C337 Cl9 118.1(5) . .
C342 C337 Cl9 121.7(5) . .
C341 C337 C339 150.2(17) 3_655 3_655
C340 C337 C339 48.8(7) 3_655 3_655
C342 C337 C339 123.7(8) 3_655 3_655
C338 C337 C339 157.2(6) . 3_655
C342 C337 C339 37.3(6) . 3_655
Cl9 C337 C339 84.4(4) . 3_655
C341 C337 C337 130.2(19) 3_655 3_655
C340 C337 C337 127.3(14) 3_655 3_655
C342 C337 C337 45.2(4) 3_655 3_655
C338 C337 C337 78.6(4) . 3_655
C342 C337 C337 41.4(4) . 3_655
Cl9 C337 C337 162.2(8) . 3_655
C339 C337 C337 78.6(8) 3_655 3_655
C339 C338 C337 120.0 . .
C339 C338 H338 120.0 . .
C337 C338 H338 120.0 . .
C338 C339 C340 120.0 . .
C338 C339 H339 120.0 . .
C340 C339 H339 120.0 . .
C339 C340 C341 120.0 . .
C339 C340 H340 120.0 . .
C341 C340 H340 120.0 . .
C342 C341 C340 120.0 . .
C342 C341 C342 62.5(4) . 3_655
C340 C341 C342 57.5(4) . 3_655
C342 C341 H341 120.0 . .
C340 C341 H341 120.0 . .
C342 C341 H341 177.1 3_655 .
C338 C342 C339 92.4(11) 3_655 3_655
C338 C342 C337 80.0(14) 3_655 3_655
C339 C342 C337 171.2(15) 3_655 3_655
C338 C342 C341 53.6(12) 3_655 .
C339 C342 C341 146.0(12) 3_655 .
C337 C342 C341 26.7(5) 3_655 .
C338 C342 C337 172.4(13) 3_655 .
C339 C342 C337 93.9(12) 3_655 .
C337 C342 C337 93.4(5) 3_655 .
C341 C342 C337 120.0 . .
C338 C342 Cl10 64.0(9) 3_655 .
C339 C342 Cl10 28.5(8) 3_655 .
C337 C342 Cl10 143.9(9) 3_655 .
C341 C342 Cl10 117.5(5) . .
C337 C342 Cl10 122.4(5) . .
C338 C342 C340 145.7(13) 3_655 3_655
C339 C342 C340 53.6(6) 3_655 3_655
C337 C342 C340 133.6(12) 3_655 3_655
C341 C342 C340 160.3(8) . 3_655
C337 C342 C340 40.4(8) . 3_655
Cl10 C342 C340 82.0(5) . 3_655
C338 C342 C342 128.7(13) 3_655 3_655
C339 C342 C342 138.2(12) 3_655 3_655
C337 C342 C342 48.8(6) 3_655 3_655
C341 C342 C342 75.5(4) . 3_655
C337 C342 C342 44.6(4) . 3_655
Cl10 C342 C342 166.3(7) . 3_655
C340 C342 C342 84.8(6) 3_655 3_655
C338 C342 C341 169.5(15) 3_655 3_655
C339 C342 C341 96.4(10) 3_655 3_655
C337 C342 C341 90.8(9) 3_655 3_655
C341 C342 C341 117.5(5) . 3_655
C337 C342 C341 2.9(6) . 3_655
Cl10 C342 C341 124.8(5) . 3_655
C340 C342 C341 42.8(4) 3_655 3_655
C342 C342 C341 42.0(3) 3_655 3_655
C344 C343 C343 106.2(12) . 3_655
C344 C343 H34A 110.5 . .
C343 C343 H34A 110.5 3_655 .
C344 C343 H34B 110.5 . .
C343 C343 H34B 110.5 3_655 .
H34A C343 H34B 108.7 . .
C345 C344 C343 119.7(11) . .
C345 C344 H34C 107.4 . .
C343 C344 H34C 107.4 . .
C345 C344 H34D 107.4 . .
C343 C344 H34D 107.4 . .
H34C C344 H34D 106.9 . .
C344 C345 H34E 109.5 . .
C344 C345 H34F 109.5 . .
H34E C345 H34F 109.5 . .
C344 C345 H34G 109.5 . .
H34E C345 H34G 109.5 . .
H34F C345 H34G 109.5 . .

loop_
_geom_bond_atom_site_label_1
_geom_bond_atom_site_label_2
_geom_bond_distance
_geom_bond_site_symmetry_2
C1 C15 1.406(2) .
C1 C8 1.413(2) .
C1 C12 1.462(2) .
C2 C14 1.385(2) .
C2 C7 1.440(2) .
C2 C50 1.543(2) .
C3 C35 1.402(2) .
C3 C8 1.416(2) .
C3 C13 1.464(2) .
C4 C9 1.384(3) .
C4 C24 1.449(2) .
C4 C32 1.451(2) .
C5 C17 1.385(3) .
C5 C41 1.444(3) .
C5 C29 1.452(3) .
C6 C19 1.402(3) .
C6 C38 1.451(3) .
C6 C34 1.451(3) .
C7 C60 1.407(2) .
C7 C21 1.448(2) .
C8 C50 1.521(2) .
C9 C47 1.445(3) .
C9 C60 1.449(2) .
C10 C48 1.416(3) .
C10 C70 1.431(3) .
C10 C17 1.452(3) .
C11 C43 1.387(2) .
C11 C25 1.437(2) .
C11 C39 1.446(2) .
C12 C30 1.418(2) .
C12 C13 1.419(2) .
C13 C28 1.417(2) .
C14 C49 1.450(2) .
C14 C35 1.458(2) .
C15 C45 1.431(2) .
C15 C39 1.455(2) .
C16 C39 1.385(2) .
C16 C21 1.434(2) .
C16 C50 1.546(2) .
C17 C46 1.445(3) .
C18 C63 1.420(3) .
C18 C29 1.436(3) .
C18 C33 1.448(2) .
C19 C26 1.442(3) .
C19 C31 1.443(3) .
C20 C46 1.403(3) .
C20 C61 1.434(3) .
C20 C38 1.460(3) .
C21 C24 1.407(2) .
C22 C36 1.413(3) .
C22 C42 1.438(3) .
C22 C44 1.449(3) .
C23 C42 1.417(3) .
C23 C58 1.419(3) .
C23 C55 1.465(3) .
C24 C43 1.429(2) .
C25 C51 1.418(3) .
C25 C45 1.436(2) .
C26 C53 1.384(3) .
C26 C57 1.456(3) .
C27 C40 1.407(3) .
C27 C45 1.427(2) .
C27 C30 1.463(3) .
C28 C52 1.417(2) .
C28 C36 1.468(3) .
C29 C66 1.415(2) .
C30 C57 1.410(2) .
C31 C44 1.384(3) .
C31 C52 1.448(3) .
C32 C66 1.413(3) .
C32 C54 1.434(3) .
C33 C37 1.391(3) .
C33 C41 1.439(3) .
C34 C56 1.396(3) .
C34 C61 1.456(3) .
C35 C67 1.435(2) .
C36 C67 1.427(2) .
C37 C62 1.442(3) .
C37 C56 1.450(3) .
C38 C68 1.393(3) .
C40 C62 1.441(3) .
C40 C53 1.448(3) .
C41 C61 1.404(3) .
C42 C64 1.440(3) .
C43 C54 1.448(2) .
C44 C68 1.447(3) .
C46 C65 1.441(3) .
C47 C48 1.416(3) .
C47 C59 1.433(3) .
C48 C66 1.471(3) .
C49 C69 1.394(2) .
C49 C58 1.436(2) .
C50 C50 1.582(3) 3_565
C51 C62 1.414(3) .
C51 C63 1.471(3) .
C52 C57 1.432(3) .
C53 C56 1.446(3) .
C54 C63 1.417(2) .
C55 C70 1.417(3) .
C55 C59 1.420(3) .
C58 C67 1.444(3) .
C59 C69 1.443(2) .
C60 C69 1.432(3) .
C64 C65 1.390(3) .
C64 C68 1.448(3) .
C65 C70 1.444(3) .
Fe1 N3 1.9154(14) .
Fe1 N2 1.9176(14) .
Fe1 N1 1.9207(14) .
Fe1 N4 1.9227(14) .
N1 C80 1.387(2) .
N1 C78 1.395(2) .
N2 C76 1.386(2) .
N2 C82 1.390(2) .
N3 C79 1.387(2) .
N3 C75 1.388(2) .
N4 C89 1.386(2) .
N4 C84 1.389(2) .
N5 C84 1.322(2) .
N5 C75 1.327(2) .
N6 C78 1.324(2) .
N6 C82 1.328(2) .
N7 C79 1.326(2) .
N7 C80 1.327(2) .
N8 C89 1.323(2) .
N8 C76 1.332(2) .
C71 C86 1.394(2) .
C71 C72 1.405(2) .
C71 C75 1.452(2) .
C72 C91 1.393(2) .
C72 C79 1.451(2) .
C73 C87 1.394(2) .
C73 C77 1.401(2) .
C73 C80 1.450(2) .
C74 C93 1.396(2) .
C74 C85 1.396(2) .
C74 C84 1.455(2) .
C76 C83 1.450(2) .
C77 C96 1.398(2) .
C77 C78 1.450(2) .
C81 C90 1.398(2) .
C81 C83 1.399(2) .
C81 C82 1.452(2) .
C83 C98 1.395(2) .
C85 C99 1.395(2) .
C85 C89 1.456(2) .
C86 C101 1.389(3) .
C86 H86 0.9500 .
C87 C88 1.392(2) .
C87 H87 0.9500 .
C88 C97 1.408(3) .
C88 H88 0.9500 .
C90 C94 1.386(3) .
C90 H90 0.9500 .
C91 C95 1.387(2) .
C91 H91 0.9500 .
C92 C98 1.389(3) .
C92 C94 1.405(3) .
C92 H92 0.9500 .
C93 C100 1.391(3) .
C93 H93 0.9500 .
C94 H94 0.9500 .
C95 C101 1.406(3) .
C95 H95 0.9500 .
C96 C97 1.385(3) .
C96 H96 0.9500 .
C97 H97 0.9500 .
C98 H98 0.9500 .
C99 C102 1.393(3) .
C99 H99 0.9500 .
C100 C102 1.400(3) .
C100 H100 0.9500 .
C101 H101 0.9500 .
C102 H102 0.9500 .
Fe2 N14 1.9115(14) .
Fe2 N13 1.9157(14) .
Fe2 N11 1.9201(14) .
Fe2 N12 1.9231(14) .
N11 C113 1.386(2) .
N11 C110 1.389(2) .
N12 C111 1.385(2) .
N12 C114 1.388(2) .
N13 C118 1.390(2) .
N13 C112 1.390(2) .
N14 C117 1.391(2) .
N14 C103 1.394(2) .
N15 C103 1.321(2) .
N15 C110 1.322(2) .
N16 C113 1.322(2) .
N16 C118 1.329(2) .
N17 C117 1.328(2) .
N17 C111 1.330(2) .
N18 C112 1.322(2) .
N18 C114 1.326(2) .
C103 C104 1.449(3) .
C104 C126 1.396(2) .
C104 C116 1.398(2) .
C105 C130 1.397(2) .
C105 C106 1.401(2) .
C105 C118 1.451(2) .
C106 C119 1.401(2) .
C106 C112 1.446(2) .
C107 C124 1.397(2) .
C107 C109 1.401(2) .
C107 C111 1.454(2) .
C108 C115 1.389(3) .
C108 C123 1.398(3) .
C108 C113 1.459(2) .
C109 C120 1.396(2) .
C109 C114 1.450(2) .
C110 C115 1.446(2) .
C115 C122 1.402(2) .
C116 C127 1.390(3) .
C116 C117 1.456(2) .
C119 C132 1.385(2) .
C119 H119 0.9500 .
C120 C133 1.386(3) .
C120 H120 0.9500 .
C121 C123 1.386(3) .
C121 C125 1.402(3) .
C121 H121 0.9500 .
C122 C125 1.389(3) .
C122 H122 0.9500 .
C123 H123 0.9500 .
C124 C129 1.390(3) .
C124 H124 0.9500 .
C125 H125 0.9500 .
C126 C134 1.380(3) .
C126 H126 0.9500 .
C127 C131 1.392(3) .
C127 H127 0.9500 .
C128 C130 1.386(3) .
C128 C132 1.404(2) .
C128 H128 0.9500 .
C129 C133 1.405(3) .
C129 H129 0.9500 .
C130 H130 0.9500 .
C131 C134 1.403(3) .
C131 H131 0.9500 .
C132 H132 0.9500 .
C133 H133 0.9500 .
C134 H134 0.9500 .
Fe3 N21 1.9154(14) .
Fe3 N21 1.9154(14) 3_665
Fe3 N22 1.9252(13) .
Fe3 N22 1.9252(13) 3_665
N21 C137 1.388(2) .
N21 C136 1.390(2) .
N22 C138 1.389(2) .
N22 C135 1.390(2) .
N23 C135 1.319(2) .
N23 C136 1.327(2) 3_665
N24 C138 1.324(2) .
N24 C137 1.331(2) .
C135 C140 1.450(2) .
C136 N23 1.327(2) 3_665
C136 C139 1.441(2) .
C137 C141 1.451(2) .
C138 C142 1.458(2) .
C139 C143 1.398(2) .
C139 C141 1.400(2) .
C140 C142 1.398(2) .
C140 C148 1.398(2) .
C141 C144 1.394(2) .
C142 C146 1.392(2) .
C143 C145 1.388(3) .
C143 H143 0.9500 .
C144 C149 1.390(2) .
C144 H144 0.9500 .
C145 C149 1.404(3) .
C145 H145 0.9500 .
C146 C147 1.398(2) .
C146 H146 0.9500 .
C147 C150 1.399(3) .
C147 H147 0.9500 .
C148 C150 1.387(3) .
C148 H148 0.9500 .
C149 H149 0.9500 .
C150 H150 0.9500 .
Fe4 N32 1.9074(13) .
Fe4 N32 1.9075(13) 3
Fe4 N31 1.9248(13) .
Fe4 N31 1.9248(13) 3
N31 C151 1.3877(19) .
N31 C154 1.388(2) .
N32 C153 1.390(2) .
N32 C157 1.3916(19) .
N33 C157 1.321(2) 3
N33 C151 1.325(2) .
N34 C153 1.321(2) .
N34 C154 1.325(2) .
C151 C152 1.445(2) .
C152 C159 1.400(2) .
C152 C161 1.400(2) .
C153 C156 1.454(2) .
C154 C161 1.447(2) .
C155 C156 1.393(2) .
C155 C158 1.393(2) .
C155 C157 1.444(2) .
C156 C162 1.391(2) .
C157 N33 1.321(2) 3
C158 C160 1.385(2) .
C158 H158 0.9500 .
C159 C163 1.385(3) .
C159 H159 0.9500 .
C160 C165 1.404(3) .
C160 H160 0.9500 .
C161 C164 1.396(2) .
C162 C165 1.387(2) .
C162 H162 0.9500 .
C163 C166 1.404(3) .
C163 H163 0.9500 .
C164 C166 1.393(2) .
C164 H164 0.9500 .
C165 H165 0.9500 .
C166 H166 0.9500 .
Na1 O4 2.4473(15) .
Na1 O1 2.465(16) .
Na1 O2 2.4682(17) .
Na1 O5 2.4702(15) .
Na1 O1A 2.478(16) .
Na1 O3 2.549(2) .
Na1 O6 2.6326(16) .
Na1 N42A 2.726(6) .
Na1 N41 2.7649(19) .
Na1 N42 2.828(7) .
O2 C182 1.419(3) .
O2 C178 1.422(3) .
O3 C181 1.399(3) .
O3 C176 1.407(8) .
O3 C76A 1.487(8) .
O4 C174 1.420(2) .
O4 C183 1.451(5) .
O4 C83A 1.466(6) .
O5 C172 1.423(2) .
O5 C167 1.431(2) .
O6 C179 1.421(3) .
O6 C170 1.425(2) .
N41 C177 1.469(3) .
N41 C171 1.473(3) .
N41 C173 1.480(3) .
C167 C171 1.516(3) .
C167 H16A 0.9900 .
C167 H16B 0.9900 .
C168 O1A 1.394(15) .
C168 O1 1.473(14) .
C168 C170 1.494(3) .
C168 H16C 0.9900 .
C168 H16D 0.9900 .
C170 H17A 0.9900 .
C170 H17B 0.9900 .
C171 H17C 0.9900 .
C171 H17D 0.9900 .
C172 C174 1.498(3) .
C172 H17E 0.9900 .
C172 H17F 0.9900 .
C173 C182 1.505(4) .
C173 H17G 0.9900 .
C173 H17H 0.9900 .
C174 H17I 0.9900 .
C174 H17J 0.9900 .
C177 C179 1.520(3) .
C177 H17Q 0.9900 .
C177 H17R 0.9900 .
C178 C181 1.482(4) .
C178 H17S 0.9900 .
C178 H17T 0.9900 .
C179 H17O 0.9900 .
C179 H17P 0.9900 .
C181 H18O 0.9900 .
C181 H18P 0.9900 .
C182 H18C 0.9900 .
C182 H18D 0.9900 .
O1 C175 1.434(12) .
C180 N42 1.486(7) .
C180 C175 1.515(7) .
C180 H18A 0.9900 .
C180 H18B 0.9900 .
C175 H17K 0.9900 .
C175 H17L 0.9900 .
C176 C169 1.522(10) .
C176 H17M 0.9900 .
C176 H17N 0.9900 .
C169 N42 1.481(7) .
C169 H16E 0.9900 .
C169 H16F 0.9900 .
C183 C184 1.535(6) .
C183 H18E 0.9900 .
C183 H18F 0.9900 .
C184 N42 1.465(8) .
C184 H18G 0.9900 .
C184 H18H 0.9900 .
O1A C75A 1.428(12) .
C80A N42A 1.467(7) .
C80A C75A 1.496(7) .
C80A H80A 0.9900 .
C80A H80B 0.9900 .
C75A H75A 0.9900 .
C75A H75B 0.9900 .
C76A C69A 1.521(10) .
C76A H76A 0.9900 .
C76A H76B 0.9900 .
C69A N42A 1.459(7) .
C69A H69A 0.9900 .
C69A H69B 0.9900 .
C83A C84A 1.476(7) .
C83A H83A 0.9900 .
C83A H83B 0.9900 .
C84A N42A 1.480(8) .
C84A H84A 0.9900 .
C84A H84B 0.9900 .
Na2 O16 2.4765(14) .
Na2 O12 2.4944(14) .
Na2 O11 2.5064(14) .
Na2 O15 2.5176(14) .
Na2 O13 2.5602(14) .
Na2 O14 2.5730(14) .
Na2 N52 2.7320(16) .
Na2 N51 2.7491(16) .
O11 C189 1.426(2) .
O11 C195 1.429(2) .
O12 C187 1.422(2) .
O12 C192 1.425(2) .
O13 C198 1.427(2) .
O13 C191 1.434(2) .
O14 C202 1.427(2) .
O14 C194 1.430(2) .
O15 C201 1.429(2) .
O15 C196 1.432(2) .
O16 C188 1.422(2) .
O16 C199 1.432(2) .
N51 C185 1.469(2) .
N51 C193 1.471(2) .
N51 C186 1.471(2) .
N52 C190 1.469(2) .
N52 C200 1.474(2) .
N52 C197 1.477(2) .
C185 C198 1.514(3) .
C185 H18Q 0.9900 .
C185 H18R 0.9900 .
C186 C199 1.520(3) .
C186 H18S 0.9900 .
C186 H18T 0.9900 .
C187 C191 1.492(3) .
C187 H18I 0.9900 .
C187 H18J 0.9900 .
C188 C201 1.498(3) .
C188 H18K 0.9900 .
C188 H18L 0.9900 .
C189 C194 1.503(3) .
C189 H18M 0.9900 .
C189 H18N 0.9900 .
C190 C192 1.515(2) .
C190 H19A 0.9900 .
C190 H19B 0.9900 .
C191 H19C 0.9900 .
C191 H19D 0.9900 .
C192 H19E 0.9900 .
C192 H19F 0.9900 .
C193 C202 1.518(2) .
C193 H19G 0.9900 .
C193 H19H 0.9900 .
C194 H19I 0.9900 .
C194 H19J 0.9900 .
C195 C197 1.518(3) .
C195 H19K 0.9900 .
C195 H19L 0.9900 .
C196 C200 1.511(3) .
C196 H19M 0.9900 .
C196 H19N 0.9900 .
C197 H19O 0.9900 .
C197 H19P 0.9900 .
C198 H19Q 0.9900 .
C198 H19R 0.9900 .
C199 H19S 0.9900 .
C199 H19T 0.9900 .
C200 H20A 0.9900 .
C200 H20B 0.9900 .
C201 H20C 0.9900 .
C201 H20D 0.9900 .
C202 H20E 0.9900 .
C202 H20F 0.9900 .
Na3 O25 2.4570(14) .
Na3 O24 2.4867(14) .
Na3 O26 2.4880(15) .
Na3 O22 2.4925(16) .
Na3 O21 2.5059(14) .
Na3 O23 2.6070(14) .
Na3 N61 2.6785(16) .
Na3 N62 2.7501(17) .
O21 C209 1.419(2) .
O21 C211 1.434(2) .
O22 C216 1.422(3) .
O22 C220 1.426(3) .
O23 C214 1.424(2) .
O23 C208 1.430(2) .
O24 C213 1.427(2) .
O24 C203 1.435(2) .
O25 C206 1.419(2) .
O25 C218 1.423(2) .
O26 C217 1.427(2) .
O26 C204 1.428(3) .
N61 C205 1.473(2) .
N61 C215 1.475(2) .
N61 C210 1.479(2) .
N62 C207 1.468(2) .
N62 C219 1.469(3) .
N62 C212 1.474(2) .
C203 C210 1.514(3) .
C203 H20G 0.9900 .
C203 H20H 0.9900 .
C204 C215 1.516(3) .
C204 H20I 0.9900 .
C204 H20J 0.9900 .
C205 C208 1.522(2) .
C205 H20K 0.9900 .
C205 H20L 0.9900 .
C206 C214 1.496(3) .
C206 H20M 0.9900 .
C206 H20N 0.9900 .
C207 C211 1.520(3) .
C207 H20O 0.9900 .
C207 H20P 0.9900 .
C208 H20Q 0.9900 .
C208 H20R 0.9900 .
C209 C213 1.498(3) .
C209 H20S 0.9900 .
C209 H20T 0.9900 .
C210 H21A 0.9900 .
C210 H21B 0.9900 .
C211 H21C 0.9900 .
C211 H21D 0.9900 .
C212 C218 1.516(3) .
C212 H21E 0.9900 .
C212 H21F 0.9900 .
C213 H21G 0.9900 .
C213 H21H 0.9900 .
C214 H21I 0.9900 .
C214 H21J 0.9900 .
C215 H21K 0.9900 .
C215 H21L 0.9900 .
C216 C217 1.501(3) .
C216 H21M 0.9900 .
C216 H21N 0.9900 .
C217 H21O 0.9900 .
C217 H21P 0.9900 .
C218 H21Q 0.9900 .
C218 H21R 0.9900 .
C219 C220 1.517(3) .
C219 H21S 0.9900 .
C219 H21T 0.9900 .
C220 H22A 0.9900 .
C220 H22B 0.9900 .
Na4 O35 2.4577(14) .
Na4 O33 2.4672(14) .
Na4 O32 2.4847(15) .
Na4 O34 2.5079(15) .
Na4 O36 2.5145(16) .
Na4 O31 2.5729(15) .
Na4 N71 2.6727(17) .
Na4 N72 2.6761(17) .
O31 C225 1.427(3) .
O31 C231 1.428(3) .
O32 C229 1.427(3) .
O32 C223 1.426(2) .
O33 C237 1.429(2) .
O33 C234 1.433(2) .
O34 C222 1.421(3) .
O34 C236 1.429(3) .
O35 C224 1.422(2) .
O35 C226 1.434(2) .
O36 C230 1.427(3) .
O36 C238 1.428(3) .
N71 C232 1.468(2) .
N71 C227 1.470(2) .
N71 C233 1.479(2) .
N72 C235 1.471(2) .
N72 C228 1.473(2) .
N72 C221 1.474(2) .
C221 C229 1.516(3) .
C221 H22C 0.9900 .
C221 H22D 0.9900 .
C222 C230 1.494(3) .
C222 H22E 0.9900 .
C222 H22F 0.9900 .
C223 C231 1.492(3) .
C223 H22G 0.9900 .
C223 H22H 0.9900 .
C224 C237 1.502(3) .
C224 H22I 0.9900 .
C224 H22J 0.9900 .
C225 C227 1.521(3) .
C225 H22K 0.9900 .
C225 H22L 0.9900 .
C226 C233 1.520(3) .
C226 H22M 0.9900 .
C226 H22N 0.9900 .
C227 H22O 0.9900 .
C227 H22P 0.9900 .
C228 C236 1.525(3) .
C228 H22Q 0.9900 .
C228 H22R 0.9900 .
C229 H22S 0.9900 .
C229 H22T 0.9900 .
C230 H23A 0.9900 .
C230 H23B 0.9900 .
C231 H23C 0.9900 .
C231 H23D 0.9900 .
C232 C238 1.514(3) .
C232 H23E 0.9900 .
C232 H23F 0.9900 .
C233 H23G 0.9900 .
C233 H23H 0.9900 .
C234 C235 1.511(3) .
C234 H23I 0.9900 .
C234 H23J 0.9900 .
C235 H23K 0.9900 .
C235 H23L 0.9900 .
C236 H23M 0.9900 .
C236 H23N 0.9900 .
C237 H23O 0.9900 .
C237 H23P 0.9900 .
C238 H23Q 0.9900 .
C238 H23R 0.9900 .
Cl1 C301 1.7293(10) .
Cl2 C306 1.7315(10) .
C301 C302 1.3900 .
C301 C306 1.3900 .
C302 C303 1.3900 .
C302 H302 0.9500 .
C303 C304 1.3900 .
C303 H303 0.9500 .
C304 C305 1.3900 .
C304 H304 0.9500 .
C305 C306 1.3900 .
C305 H305 0.9500 .
Cl3 C307 1.7301(11) .
Cl4 C312 1.7345(11) .
C307 C308 1.3900 .
C307 C312 1.3900 .
C308 C309 1.3900 .
C308 H308 0.9500 .
C309 C310 1.3900 .
C309 H309 0.9500 .
C310 C311 1.3900 .
C310 H310 0.9500 .
C311 C312 1.3900 .
C311 H311 0.9500 .
Cl5 C313 1.7334(13) .
Cl6 C318 1.7262(11) .
C313 C314 1.3900 .
C313 C318 1.3900 .
C314 C315 1.3900 .
C314 H314 0.9500 .
C315 C316 1.3900 .
C315 H315 0.9500 .
C316 C317 1.3900 .
C316 H316 0.9500 .
C317 C318 1.3900 .
C317 H317 0.9500 .
Cl5A C319 1.715(15) .
Cl6A C324 1.710(13) .
C319 C320 1.3900 .
C319 C324 1.3900 .
C320 C321 1.3900 .
C320 H320 0.9500 .
C321 C322 1.3900 .
C321 H321 0.9500 .
C322 C323 1.3900 .
C322 H322 0.9500 .
C323 C324 1.3900 .
C323 H323 0.9500 .
Cl7 C325 1.688(4) .
Cl8 C330 1.737(2) .
C325 C326 1.3900 .
C325 C330 1.3900 .
C326 C327 1.3900 .
C326 H326 0.9500 .
C327 C328 1.3900 .
C327 H327 0.9500 .
C328 C329 1.3900 .
C328 H328 0.9500 .
C329 C330 1.3900 .
C329 H329 0.9500 .
Cl7A C331 1.718(4) .
Cl8A C336 1.761(7) .
C331 C332 1.3900 .
C331 C336 1.3900 .
C332 C333 1.3900 .
C332 H332 0.9500 .
C333 C334 1.3900 .
C333 H333 0.9500 .
C334 C335 1.3900 .
C334 H334 0.9500 .
C335 C336 1.3900 .
C335 H335 0.9500 .
Cl9 C340 0.992(11) 3_655
Cl9 C341 1.516(9) 3_655
Cl9 C337 1.657(7) .
Cl10 C339 0.844(11) 3_655
Cl10 C338 1.473(10) 3_655
Cl10 C342 1.637(8) .
Cl10 C340 2.207(13) 3_655
C337 C341 0.627(16) 3_655
C337 C340 1.119(15) 3_655
C337 C342 1.295(15) 3_655
C337 C338 1.3900 .
C337 C342 1.3900 .
C337 C339 1.843(18) 3_655
C337 C337 1.955(11) 3_655
C338 C339 1.3900 .
C338 H338 0.9500 .
C339 C340 1.3900 .
C339 H339 0.9500 .
C340 C341 1.3900 .
C340 H340 0.9500 .
C341 C342 1.3900 .
C341 C342 2.011(11) 3_655
C341 H341 0.9500 .
C342 C338 0.778(15) 3_655
C342 C339 1.119(13) 3_655
C342 C337 1.295(12) 3_655
C342 C340 1.724(16) 3_655
C342 C342 1.843(13) 3_655
C342 C341 2.011(15) 3_655
C343 C344 1.641(18) .
C343 C343 1.48(2) 3_655
C343 H34A 0.9900 .
C343 H34B 0.9900 .
C344 C345 1.337(15) .
C344 H34C 0.9900 .
C344 H34D 0.9900 .
C345 H34E 0.9800 .
C345 H34F 0.9800 .
C345 H34G 0.9800 .
